data_4124889
loop_
_publ_author_name
'Jones, Jennifer E.'
'Diemer, Vincent'
'Adam, Catherine'
'Raftery, James'
'Ruscoe, Rebecca E.'
'Sengel, Jason T.'
'Wallace, Mark I.'
'Bader, Antoine'
'Cockroft, Scott L.'
'Clayden, Jonathan'
'Webb, Simon J.'

_publ_section_title
;
 Length-Dependent Formation of Transmembrane Pores by 310-Helical
 \a-Aminoisobutyric Acid Foldamers.
;
_journal_issue 2
_journal_name_full 'Journal of the American Chemical Society'
_journal_page_first 688
_journal_page_last 695
_journal_paper_doi 10.1021/jacs.5b12057
_journal_volume 138
_journal_year 2016
_chemical_formula_sum 'C49 H89 N13 O12 Si'
_chemical_formula_weight 1080.42
_space_group_crystal_system monoclinic
_space_group_IT_number 9
_space_group_name_Hall 'C -2yc'
_space_group_name_H-M_alt 'C 1 c 1'
_symmetry_space_group_name_Hall 'C -2yc'
_symmetry_space_group_name_H-M 'C 1 c 1'
_atom_sites_solution_hydrogens mixed
_audit_creation_method SHELXL-2014/7
_cell_angle_alpha 90
_cell_angle_beta 96.068(2)
_cell_angle_gamma 90
_cell_formula_units_Z 32
_cell_length_a 39.3342(12)
_cell_length_b 18.0326(5)
_cell_length_c 73.883(2)
_cell_measurement_reflns_used 9966
_cell_measurement_temperature 100(2)
_cell_measurement_theta_max 70.13
_cell_measurement_theta_min 2.44
_cell_volume 52111(3)
_computing_cell_refinement 'Bruker SAINT'
_computing_data_collection 'Bruker APEX2'
_computing_data_reduction 'Bruker SAINT'
_computing_molecular_graphics 'Bruker SHELXTL'
_computing_publication_material 'Bruker SHELXTL'
_computing_structure_refinement 'SHELXL-2014/7 (Sheldrick, 2014)'
_computing_structure_solution 'SHELXS-97 (Sheldrick, 2008)'
_diffrn_ambient_temperature 100(2)
_diffrn_measured_fraction_theta_full 0.925
_diffrn_measured_fraction_theta_max 0.915
_diffrn_measurement_device_type 'Bruker APEX-II CCD'
_diffrn_measurement_method '\f and \w scans'
_diffrn_radiation_type CuK\a
_diffrn_radiation_wavelength 1.54178
_diffrn_reflns_av_R_equivalents 0.0364
_diffrn_reflns_av_unetI/netI 0.0701
_diffrn_reflns_laue_measured_fraction_full 0.925
_diffrn_reflns_laue_measured_fraction_max 0.915
_diffrn_reflns_limit_h_max 47
_diffrn_reflns_limit_h_min -40
_diffrn_reflns_limit_k_max 21
_diffrn_reflns_limit_k_min -17
_diffrn_reflns_limit_l_max 90
_diffrn_reflns_limit_l_min -82
_diffrn_reflns_number 92636
_diffrn_reflns_point_group_measured_fraction_full 0.925
_diffrn_reflns_point_group_measured_fraction_max 0.915
_diffrn_reflns_theta_full 67.000
_diffrn_reflns_theta_max 70.226
_diffrn_reflns_theta_min 2.259
_exptl_absorpt_coefficient_mu 0.819
_exptl_absorpt_correction_type none
_exptl_crystal_colour white
_exptl_crystal_density_diffrn 1.102
_exptl_crystal_description block
_exptl_crystal_F_000 18688
_exptl_crystal_size_max 0.290
_exptl_crystal_size_mid 0.150
_exptl_crystal_size_min 0.070
_refine_diff_density_max 1.144
_refine_diff_density_min -0.990
_refine_diff_density_rms 0.078
_refine_ls_abs_structure_details
; 
 Refined as a perfect inversion twin. 
;
_refine_ls_abs_structure_Flack 0.5
_refine_ls_extinction_method none
_refine_ls_goodness_of_fit_ref 1.032
_refine_ls_hydrogen_treatment mixed
_refine_ls_matrix_type full
_refine_ls_number_parameters 5575
_refine_ls_number_reflns 59010
_refine_ls_number_restraints 142
_refine_ls_restrained_S_all 1.044
_refine_ls_R_factor_all 0.0963
_refine_ls_R_factor_gt 0.0801
_refine_ls_shift/su_max 0.514
_refine_ls_shift/su_mean 0.004
_refine_ls_structure_factor_coef Fsqd
_refine_ls_weighting_details 'w=1/[\s^2^(Fo^2^)+(0.1499P)^2^+72.9396P] where P=(Fo^2^+2Fc^2^)/3'
_refine_ls_weighting_scheme calc
_refine_ls_wR_factor_gt 0.2200
_refine_ls_wR_factor_ref 0.2401
_reflns_Friedel_coverage 1.000
_reflns_friedel_fraction_full 0.925
_reflns_friedel_fraction_max 0.915
_reflns_number_gt 47617
_reflns_number_total 59010
_reflns_threshold_expression 'I > 2\s(I)'
_cod_data_source_file ja5b12057_si_002.cif
_cod_data_source_block s4021pa
_cod_database_code 4124889
_shelx_shelxl_version_number 2014/7
_shelx_space_group_comment
; 
The symmetry employed for this shelxl refinement is uniquely defined 
by the following loop, which should always be used as a source of 
symmetry information in preference to the above space-group names. 
They are only intended as comments. 
;
_shelx_estimated_absorpt_t_min 0.797
_shelx_estimated_absorpt_t_max 0.945

loop_
_space_group_symop_operation_xyz
'x, y, z'
'x, -y, z+1/2'
'x+1/2, y+1/2, z'
'x+1/2, -y+1/2, z+1/2'

loop_
_atom_site_label
_atom_site_type_symbol
_atom_site_fract_x
_atom_site_fract_y
_atom_site_fract_z
_atom_site_U_iso_or_equiv
_atom_site_adp_type
_atom_site_occupancy
_atom_site_site_symmetry_order
_atom_site_calc_flag
_atom_site_refinement_flags_posn
_atom_site_refinement_flags_adp
_atom_site_refinement_flags_occupancy
_atom_site_disorder_assembly
_atom_site_disorder_group
C1A C 0.7952(2) 0.5519(4) 0.66399(11) 0.0380(18) Uani 1 1 d . . . . .
C2A C 0.7775(2) 0.6279(5) 0.66404(15) 0.055(3) Uani 1 1 d . . . . .
H2A1 H 0.7595 0.6263 0.6722 0.083 Uiso 1 1 calc R U . . .
H2A2 H 0.7675 0.6399 0.6517 0.083 Uiso 1 1 calc R U . . .
H2A3 H 0.7944 0.6658 0.6683 0.083 Uiso 1 1 calc R U . . .
C3A C 0.7698(3) 0.4906(4) 0.65830(12) 0.046(2) Uani 1 1 d . . . . .
H3A1 H 0.7814 0.4425 0.6596 0.070 Uiso 1 1 calc R U . . .
H3A2 H 0.7606 0.4978 0.6456 0.070 Uiso 1 1 calc R U . . .
H3A3 H 0.7511 0.4919 0.6661 0.070 Uiso 1 1 calc R U . . .
C4A C 0.8211(2) 0.5550(4) 0.65002(10) 0.0375(19) Uani 1 1 d . . . . .
C5A C 0.8812(2) 0.5670(4) 0.64394(9) 0.0330(17) Uani 1 1 d . . . . .
C6A C 0.91601(18) 0.5477(4) 0.65438(9) 0.0294(14) Uani 1 1 d . . . . .
H6A1 H 0.9202 0.5800 0.6650 0.044 Uiso 1 1 calc R U . . .
H6A2 H 0.9341 0.5548 0.6464 0.044 Uiso 1 1 calc R U . . .
H6A3 H 0.9159 0.4958 0.6583 0.044 Uiso 1 1 calc R U . . .
C7A C 0.8804(2) 0.6488(4) 0.63793(9) 0.0400(19) Uani 1 1 d . . . . .
H7A1 H 0.8577 0.6607 0.6319 0.060 Uiso 1 1 calc R U . . .
H7A2 H 0.8976 0.6570 0.6295 0.060 Uiso 1 1 calc R U . . .
H7A3 H 0.8853 0.6806 0.6486 0.060 Uiso 1 1 calc R U . . .
C8A C 0.87588(16) 0.5180(4) 0.62721(9) 0.0264(14) Uani 1 1 d . . . . .
C9A C 0.8667(2) 0.3913(4) 0.61541(10) 0.0292(15) Uani 1 1 d . . . . .
C10A C 0.8485(3) 0.3211(4) 0.62214(12) 0.046(2) Uani 1 1 d . . . . .
H10A H 0.8627 0.2991 0.6325 0.069 Uiso 1 1 calc R U . . .
H10B H 0.8451 0.2849 0.6122 0.069 Uiso 1 1 calc R U . . .
H10C H 0.8263 0.3353 0.6259 0.069 Uiso 1 1 calc R U . . .
C11A C 0.9022(2) 0.3739(5) 0.61031(11) 0.042(2) Uani 1 1 d . . . . .
H11A H 0.9114 0.4174 0.6045 0.063 Uiso 1 1 calc R U . . .
H11B H 0.9009 0.3320 0.6018 0.063 Uiso 1 1 calc R U . . .
H11C H 0.9172 0.3609 0.6213 0.063 Uiso 1 1 calc R U . . .
C12A C 0.84335(19) 0.4190(4) 0.59860(9) 0.0266(15) Uani 1 1 d . . . . .
C13A C 0.79027(18) 0.4823(4) 0.58698(9) 0.0233(14) Uani 1 1 d . . . . .
C14A C 0.76418(18) 0.5296(4) 0.59469(9) 0.0259(15) Uani 1 1 d . . . . .
H14A H 0.7542 0.5023 0.6043 0.039 Uiso 1 1 calc R U . . .
H14B H 0.7461 0.5426 0.5850 0.039 Uiso 1 1 calc R U . . .
H14C H 0.7751 0.5750 0.5998 0.039 Uiso 1 1 calc R U . . .
C15A C 0.7709(2) 0.4166(4) 0.57692(9) 0.0257(15) Uani 1 1 d . . . . .
H15A H 0.7872 0.3843 0.5716 0.039 Uiso 1 1 calc R U . . .
H15B H 0.7543 0.4358 0.5672 0.039 Uiso 1 1 calc R U . . .
H15C H 0.7588 0.3881 0.5856 0.039 Uiso 1 1 calc R U . . .
C16A C 0.80697(19) 0.5282(4) 0.57268(9) 0.0236(14) Uani 1 1 d . . . . .
C17A C 0.8497(2) 0.6271(5) 0.56854(10) 0.040(2) Uani 1 1 d . . . . .
C18A C 0.8788(3) 0.6642(6) 0.58085(12) 0.062(3) Uani 1 1 d . . . . .
H18A H 0.8695 0.6865 0.5914 0.093 Uiso 1 1 calc R U . . .
H18B H 0.8893 0.7028 0.5740 0.093 Uiso 1 1 calc R U . . .
H18C H 0.8960 0.6269 0.5850 0.093 Uiso 1 1 calc R U . . .
C19A C 0.8233(3) 0.6835(5) 0.56044(13) 0.054(3) Uani 1 1 d . . . . .
H19A H 0.8051 0.6577 0.5528 0.081 Uiso 1 1 calc R U . . .
H19B H 0.8344 0.7195 0.5531 0.081 Uiso 1 1 calc R U . . .
H19C H 0.8133 0.7094 0.5703 0.081 Uiso 1 1 calc R U . . .
C20A C 0.8659(2) 0.5809(6) 0.55392(10) 0.054(3) Uani 1 1 d . . . . .
C21A C 0.8966(3) 0.4689(9) 0.54588(13) 0.089(5) Uani 1 1 d . . . . .
C22A C 0.9048(4) 0.3963(10) 0.55534(18) 0.138(7) Uani 1 1 d . U . . .
H22A H 0.8858 0.3821 0.5622 0.206 Uiso 1 1 calc R U . . .
H22B H 0.9257 0.4015 0.5637 0.206 Uiso 1 1 calc R U . . .
H22C H 0.9081 0.3581 0.5463 0.206 Uiso 1 1 calc R U . . .
C23A C 0.9298(3) 0.5050(14) 0.54206(16) 0.155(10) Uani 1 1 d . . . . .
H23A H 0.9423 0.4715 0.5347 0.232 Uiso 1 1 calc R U . . .
H23B H 0.9437 0.5152 0.5536 0.232 Uiso 1 1 calc R U . . .
H23C H 0.9249 0.5515 0.5355 0.232 Uiso 1 1 calc R U . . .
C24A C 0.8754(3) 0.4556(6) 0.52838(12) 0.056(3) Uani 1 1 d . . . . .
C25A C 0.8167(2) 0.4414(4) 0.51248(10) 0.0390(18) Uani 1 1 d . . . . .
C26A C 0.7813(2) 0.4601(5) 0.51688(11) 0.046(2) Uani 1 1 d . . . . .
H26A H 0.7750 0.4273 0.5266 0.070 Uiso 1 1 calc R U . . .
H26B H 0.7651 0.4535 0.5060 0.070 Uiso 1 1 calc R U . . .
H26C H 0.7807 0.5118 0.5210 0.070 Uiso 1 1 calc R U . . .
C27A C 0.8196(3) 0.3609(5) 0.50657(16) 0.069(3) Uani 1 1 d . . . . .
H27A H 0.8406 0.3545 0.5006 0.103 Uiso 1 1 calc R U . . .
H27B H 0.7998 0.3479 0.4980 0.103 Uiso 1 1 calc R U . . .
H27C H 0.8205 0.3285 0.5173 0.103 Uiso 1 1 calc R U . . .
C28A C 0.8256(2) 0.4946(4) 0.49694(10) 0.0350(16) Uani 1 1 d . . . . .
C29A C 0.8456(2) 0.6166(4) 0.48809(9) 0.0339(15) Uani 1 1 d . . . . .
C30A C 0.8671(2) 0.6798(4) 0.49811(10) 0.0413(17) Uani 1 1 d . . . . .
H30A H 0.8536 0.7040 0.5068 0.062 Uiso 1 1 calc R U . . .
H30B H 0.8733 0.7163 0.4892 0.062 Uiso 1 1 calc R U . . .
H30C H 0.8879 0.6588 0.5046 0.062 Uiso 1 1 calc R U . . .
C31A C 0.8135(2) 0.6480(5) 0.47820(10) 0.047(2) Uani 1 1 d . . . . .
H31A H 0.7990 0.6075 0.4730 0.071 Uiso 1 1 calc R U . . .
H31B H 0.8194 0.6807 0.4684 0.071 Uiso 1 1 calc R U . . .
H31C H 0.8011 0.6764 0.4867 0.071 Uiso 1 1 calc R U . . .
C32A C 0.8683(2) 0.5812(4) 0.47443(10) 0.0351(16) Uani 1 1 d . . . . .
C33A C 0.91653(19) 0.4981(4) 0.47041(10) 0.0331(15) Uani 1 1 d . . . . .
C34A C 0.93536(19) 0.4376(5) 0.48166(10) 0.0351(16) Uani 1 1 d . . . . .
H34A H 0.9469 0.4591 0.4928 0.053 Uiso 1 1 calc R U . . .
H34B H 0.9523 0.4147 0.4746 0.053 Uiso 1 1 calc R U . . .
H34C H 0.9190 0.3999 0.4848 0.053 Uiso 1 1 calc R U . . .
C35A C 0.9416(2) 0.5561(5) 0.46494(12) 0.048(2) Uani 1 1 d . . . . .
H35A H 0.9291 0.5952 0.4579 0.072 Uiso 1 1 calc R U . . .
H35B H 0.9579 0.5327 0.4575 0.072 Uiso 1 1 calc R U . . .
H35C H 0.9540 0.5776 0.4759 0.072 Uiso 1 1 calc R U . . .
C36A C 0.8978(2) 0.4607(4) 0.45302(10) 0.0350(18) Uani 1 1 d . . . . .
C37A C 0.8484(2) 0.3896(4) 0.44000(10) 0.0332(16) Uani 1 1 d . . . . .
C38A C 0.8131(2) 0.3663(5) 0.44621(11) 0.0422(19) Uani 1 1 d . . . . .
H38A H 0.8168 0.3360 0.4573 0.063 Uiso 1 1 calc R U . . .
H38B H 0.8002 0.3375 0.4365 0.063 Uiso 1 1 calc R U . . .
H38C H 0.8001 0.4108 0.4487 0.063 Uiso 1 1 calc R U . . .
C39A C 0.8671(3) 0.3191(4) 0.43468(12) 0.043(2) Uani 1 1 d . . . . .
H39A H 0.8903 0.3321 0.4320 0.065 Uiso 1 1 calc R U . . .
H39B H 0.8546 0.2969 0.4238 0.065 Uiso 1 1 calc R U . . .
H39C H 0.8683 0.2835 0.4447 0.065 Uiso 1 1 calc R U . . .
C40A C 0.8402(2) 0.4393(4) 0.42359(10) 0.0310(16) Uani 1 1 d . . . . .
C41A C 0.8175(2) 0.5599(4) 0.41327(11) 0.0384(19) Uani 1 1 d . . . . .
C42A C 0.8024(3) 0.6293(5) 0.42284(15) 0.064(3) Uani 1 1 d . . . . .
H42A H 0.7841 0.6128 0.4300 0.096 Uiso 1 1 calc R U . . .
H42B H 0.7931 0.6648 0.4136 0.096 Uiso 1 1 calc R U . . .
H42C H 0.8205 0.6531 0.4309 0.096 Uiso 1 1 calc R U . . .
C43A C 0.8445(3) 0.5886(6) 0.40171(15) 0.060(3) Uani 1 1 d . . . . .
H43A H 0.8645 0.6058 0.4097 0.091 Uiso 1 1 calc R U . . .
H43B H 0.8350 0.6299 0.3941 0.091 Uiso 1 1 calc R U . . .
H43C H 0.8513 0.5486 0.3939 0.091 Uiso 1 1 calc R U . . .
C44A C 0.7872(3) 0.5263(5) 0.40073(16) 0.057(3) Uani 1 1 d . . . . .
C45A C 0.7421(3) 0.4416(7) 0.3991(2) 0.081(4) Uani 1 1 d . . . . .
H45A H 0.7306 0.4751 0.3898 0.097 Uiso 1 1 calc R U . . .
H45B H 0.7249 0.4256 0.4072 0.097 Uiso 1 1 calc R U . . .
C46A C 0.7555(3) 0.3730(6) 0.38967(18) 0.060(3) Uani 1 1 d . . . . .
H46A H 0.7680 0.3405 0.3989 0.072 Uiso 1 1 calc R U . . .
H46B H 0.7717 0.3890 0.3811 0.072 Uiso 1 1 calc R U . . .
C47A C 0.6865(4) 0.2984(12) 0.39224(17) 0.122(8) Uani 1 1 d . . . . .
H47A H 0.6684 0.2685 0.3856 0.183 Uiso 1 1 calc R U . . .
H47B H 0.6766 0.3448 0.3962 0.183 Uiso 1 1 calc R U . . .
H47C H 0.6966 0.2708 0.4029 0.183 Uiso 1 1 calc R U . . .
C48A C 0.7378(4) 0.2329(9) 0.3722(3) 0.183(13) Uani 1 1 d . . . . .
H48A H 0.7300 0.2185 0.3597 0.275 Uiso 1 1 calc R U . . .
H48B H 0.7305 0.1955 0.3806 0.275 Uiso 1 1 calc R U . . .
H48C H 0.7628 0.2365 0.3737 0.275 Uiso 1 1 calc R U . . .
C49A C 0.6972(3) 0.3652(8) 0.35722(16) 0.074(4) Uani 1 1 d . . . . .
H49A H 0.7136 0.3926 0.3506 0.111 Uiso 1 1 calc R U . . .
H49B H 0.6803 0.3997 0.3612 0.111 Uiso 1 1 calc R U . . .
H49C H 0.6856 0.3278 0.3492 0.111 Uiso 1 1 calc R U . . .
C1B C 0.22145(19) 0.7164(4) 0.53735(9) 0.0277(14) Uani 1 1 d . . . . .
C2B C 0.2502(2) 0.7704(4) 0.54315(10) 0.0359(16) Uani 1 1 d . . . . .
H2B1 H 0.2652 0.7748 0.5334 0.054 Uiso 1 1 calc R U . . .
H2B2 H 0.2634 0.7521 0.5542 0.054 Uiso 1 1 calc R U . . .
H2B3 H 0.2405 0.8191 0.5455 0.054 Uiso 1 1 calc R U . . .
C3B C 0.2347(2) 0.6380(4) 0.53365(10) 0.0334(16) Uani 1 1 d . . . . .
H3B1 H 0.2152 0.6052 0.5301 0.050 Uiso 1 1 calc R U . . .
H3B2 H 0.2476 0.6187 0.5447 0.050 Uiso 1 1 calc R U . . .
H3B3 H 0.2495 0.6402 0.5238 0.050 Uiso 1 1 calc R U . . .
C4B C 0.19691(19) 0.7098(4) 0.55204(9) 0.0283(15) Uani 1 1 d . . . . .
C5B C 0.13789(19) 0.6827(4) 0.55850(8) 0.0252(14) Uani 1 1 d . . . . .
C6B C 0.10362(18) 0.6947(4) 0.54772(9) 0.0292(14) Uani 1 1 d . . . . .
H6B1 H 0.1029 0.7443 0.5423 0.044 Uiso 1 1 calc R U . . .
H6B2 H 0.0855 0.6902 0.5558 0.044 Uiso 1 1 calc R U . . .
H6B3 H 0.1002 0.6574 0.5381 0.044 Uiso 1 1 calc R U . . .
C7B C 0.14381(19) 0.6037(4) 0.56504(9) 0.0300(14) Uani 1 1 d . . . . .
H7B1 H 0.1423 0.5702 0.5545 0.045 Uiso 1 1 calc R U . . .
H7B2 H 0.1264 0.5901 0.5730 0.045 Uiso 1 1 calc R U . . .
H7B3 H 0.1666 0.5996 0.5718 0.045 Uiso 1 1 calc R U . . .
C8B C 0.13993(17) 0.7366(4) 0.57510(8) 0.0214(13) Uani 1 1 d . . . . .
C9B C 0.14822(18) 0.8633(4) 0.58662(9) 0.0224(13) Uani 1 1 d . . . . .
C10B C 0.1658(2) 0.9319(4) 0.57993(10) 0.0376(19) Uani 1 1 d . . . . .
H10D H 0.1886 0.9184 0.5768 0.056 Uiso 1 1 calc R U . . .
H10E H 0.1679 0.9694 0.5896 0.056 Uiso 1 1 calc R U . . .
H10F H 0.1521 0.9518 0.5692 0.056 Uiso 1 1 calc R U . . .
C11B C 0.1115(2) 0.8816(5) 0.59068(11) 0.0396(19) Uani 1 1 d . . . . .
H11D H 0.0990 0.9046 0.5799 0.059 Uiso 1 1 calc R U . . .
H11E H 0.1123 0.9160 0.6010 0.059 Uiso 1 1 calc R U . . .
H11F H 0.0999 0.8359 0.5937 0.059 Uiso 1 1 calc R U . . .
C12B C 0.16967(17) 0.8369(3) 0.60377(8) 0.0196(13) Uani 1 1 d . . . . .
C13B C 0.22156(16) 0.7743(4) 0.61737(8) 0.0176(12) Uani 1 1 d . . . . .
C14B C 0.2397(2) 0.8412(5) 0.62676(11) 0.0370(18) Uani 1 1 d . . . . .
H14D H 0.2543 0.8648 0.6184 0.056 Uiso 1 1 calc R U . . .
H14E H 0.2539 0.8247 0.6377 0.056 Uiso 1 1 calc R U . . .
H14F H 0.2227 0.8769 0.6301 0.056 Uiso 1 1 calc R U . . .
C15B C 0.24733(19) 0.7182(4) 0.61026(10) 0.0288(16) Uani 1 1 d . . . . .
H15D H 0.2347 0.6787 0.6033 0.043 Uiso 1 1 calc R U . . .
H15E H 0.2616 0.6965 0.6206 0.043 Uiso 1 1 calc R U . . .
H15F H 0.2619 0.7441 0.6024 0.043 Uiso 1 1 calc R U . . .
C16B C 0.20086(19) 0.7315(4) 0.63069(8) 0.0246(14) Uani 1 1 d . . . . .
C17B C 0.1561(2) 0.6454(4) 0.63627(10) 0.0285(15) Uani 1 1 d . . . . .
C18B C 0.1766(2) 0.5786(5) 0.64444(11) 0.0367(17) Uani 1 1 d . . . . .
H18D H 0.1806 0.5437 0.6347 0.055 Uiso 1 1 calc R U . . .
H18E H 0.1636 0.5537 0.6533 0.055 Uiso 1 1 calc R U . . .
H18F H 0.1985 0.5956 0.6505 0.055 Uiso 1 1 calc R U . . .
C19B C 0.1239(2) 0.6147(5) 0.62503(11) 0.0399(18) Uani 1 1 d . . . . .
H19D H 0.1093 0.6560 0.6204 0.060 Uiso 1 1 calc R U . . .
H19E H 0.1113 0.5829 0.6328 0.060 Uiso 1 1 calc R U . . .
H19F H 0.1307 0.5857 0.6148 0.060 Uiso 1 1 calc R U . . .
C20B C 0.14468(17) 0.6923(5) 0.65173(10) 0.0350(16) Uani 1 1 d . . . . .
C21B C 0.1201(2) 0.8113(5) 0.65992(10) 0.0382(17) Uani 1 1 d . . . . .
C22B C 0.0857(2) 0.7832(6) 0.66437(12) 0.057(3) Uani 1 1 d . . . . .
H22D H 0.0699 0.7810 0.6532 0.085 Uiso 1 1 calc R U . . .
H22E H 0.0766 0.8169 0.6731 0.085 Uiso 1 1 calc R U . . .
H22F H 0.0884 0.7335 0.6697 0.085 Uiso 1 1 calc R U . . .
C23B C 0.1167(2) 0.8880(5) 0.65137(11) 0.047(2) Uani 1 1 d . . . . .
H23D H 0.1386 0.9030 0.6474 0.071 Uiso 1 1 calc R U . . .
H23E H 0.1099 0.9236 0.6604 0.071 Uiso 1 1 calc R U . . .
H23F H 0.0992 0.8869 0.6409 0.071 Uiso 1 1 calc R U . . .
C24B C 0.1452(2) 0.8180(4) 0.67762(9) 0.0338(16) Uani 1 1 d . . . . .
C25B C 0.2041(2) 0.8297(5) 0.69168(11) 0.0438(19) Uani 1 1 d . . . . .
C26B C 0.2017(3) 0.9090(5) 0.69810(13) 0.054(2) Uani 1 1 d . . . . .
H26D H 0.2067 0.9429 0.6883 0.081 Uiso 1 1 calc R U . . .
H26E H 0.2182 0.9171 0.7088 0.081 Uiso 1 1 calc R U . . .
H26F H 0.1785 0.9186 0.7013 0.081 Uiso 1 1 calc R U . . .
C27B C 0.2392(2) 0.8117(5) 0.68609(12) 0.048(2) Uani 1 1 d . . . . .
H27D H 0.2401 0.7593 0.6827 0.072 Uiso 1 1 calc R U . . .
H27E H 0.2566 0.8217 0.6963 0.072 Uiso 1 1 calc R U . . .
H27F H 0.2436 0.8426 0.6757 0.072 Uiso 1 1 calc R U . . .
C28B C 0.1974(2) 0.7764(5) 0.70732(10) 0.047(2) Uani 1 1 d . . . . .
C29B C 0.1822(3) 0.6491(5) 0.71604(12) 0.079(3) Uani 1 1 d D U . . .
C30B C 0.1631(6) 0.5815(6) 0.70584(13) 0.133(6) Uani 1 1 d D U . . .
H30D H 0.1786 0.5564 0.6983 0.199 Uiso 1 1 calc R U . . .
H30E H 0.1430 0.5997 0.6981 0.199 Uiso 1 1 calc R U . . .
H30F H 0.1557 0.5465 0.7148 0.199 Uiso 1 1 calc R U . . .
C31B C 0.2183(5) 0.6303(9) 0.72678(15) 0.129(7) Uani 1 1 d D U . . .
H31D H 0.2154 0.5927 0.7361 0.194 Uiso 1 1 calc R U . . .
H31E H 0.2281 0.6754 0.7326 0.194 Uiso 1 1 calc R U . . .
H31F H 0.2337 0.6112 0.7182 0.194 Uiso 1 1 calc R U . . .
C32B C 0.1575(4) 0.6749(4) 0.72983(10) 0.075(4) Uani 1 1 d . . . . .
C33B C 0.1068(3) 0.7451(6) 0.73456(9) 0.061(3) Uani 1 1 d . . . . .
C34B C 0.0847(3) 0.8015(7) 0.72384(12) 0.067(3) Uani 1 1 d . . . . .
H34D H 0.0987 0.8442 0.7211 0.100 Uiso 1 1 calc R U . . .
H34E H 0.0665 0.8179 0.7310 0.100 Uiso 1 1 calc R U . . .
H34F H 0.0745 0.7790 0.7125 0.100 Uiso 1 1 calc R U . . .
C35B C 0.0853(4) 0.6795(7) 0.74010(13) 0.100(6) Uani 1 1 d . . . . .
H35D H 0.0720 0.6590 0.7293 0.149 Uiso 1 1 calc R U . . .
H35E H 0.0697 0.6964 0.7487 0.149 Uiso 1 1 calc R U . . .
H35F H 0.1004 0.6410 0.7458 0.149 Uiso 1 1 calc R U . . .
C36B C 0.1236(3) 0.7842(5) 0.75163(10) 0.050(3) Uani 1 1 d . . . . .
C37B C 0.1714(2) 0.8586(4) 0.76607(9) 0.038(2) Uani 1 1 d . . . . .
C38B C 0.2067(3) 0.8810(5) 0.76119(11) 0.047(2) Uani 1 1 d . . . . .
H38D H 0.2183 0.8375 0.7568 0.071 Uiso 1 1 calc R U . . .
H38E H 0.2203 0.9007 0.7720 0.071 Uiso 1 1 calc R U . . .
H38F H 0.2043 0.9190 0.7517 0.071 Uiso 1 1 calc R U . . .
C39B C 0.1512(2) 0.9273(5) 0.77130(10) 0.041(2) Uani 1 1 d . . . . .
H39D H 0.1486 0.9620 0.7610 0.062 Uiso 1 1 calc R U . . .
H39E H 0.1636 0.9516 0.7819 0.062 Uiso 1 1 calc R U . . .
H39F H 0.1285 0.9118 0.7743 0.062 Uiso 1 1 calc R U . . .
C40B C 0.1774(3) 0.8051(5) 0.78256(11) 0.043(2) Uani 1 1 d . . . . .
C41B C 0.1992(3) 0.6816(5) 0.79237(13) 0.058(3) Uani 1 1 d . . . . .
C42B C 0.2167(4) 0.6231(6) 0.78305(15) 0.092(5) Uani 1 1 d . . . . .
H42D H 0.2006 0.6001 0.7737 0.138 Uiso 1 1 calc R U . . .
H42E H 0.2254 0.5854 0.7919 0.138 Uiso 1 1 calc R U . . .
H42F H 0.2358 0.6447 0.7773 0.138 Uiso 1 1 calc R U . . .
C43B C 0.1699(4) 0.6565(7) 0.80344(14) 0.087(5) Uani 1 1 d . . . . .
H43D H 0.1604 0.6998 0.8092 0.131 Uiso 1 1 calc R U . . .
H43E H 0.1788 0.6212 0.8129 0.131 Uiso 1 1 calc R U . . .
H43F H 0.1519 0.6326 0.7953 0.131 Uiso 1 1 calc R U . . .
C44B C 0.2264(3) 0.7224(5) 0.80565(13) 0.064(3) Uani 1 1 d . . . . .
C45B C 0.2709(3) 0.8072(5) 0.80817(12) 0.053(2) Uani 1 1 d . . . . .
H45C H 0.2890 0.8235 0.8007 0.064 Uiso 1 1 calc R U . . .
H45D H 0.2815 0.7746 0.8180 0.064 Uiso 1 1 calc R U . . .
C46B C 0.2559(3) 0.8725(5) 0.81631(14) 0.049(2) Uani 1 1 d . . . . .
H46C H 0.2395 0.8551 0.8247 0.059 Uiso 1 1 calc R U . . .
H46D H 0.2427 0.9010 0.8065 0.059 Uiso 1 1 calc R U . . .
C47B C 0.3123(3) 0.8833(6) 0.84839(13) 0.051(2) Uani 1 1 d . . . . .
H47D H 0.3182 0.8346 0.8437 0.077 Uiso 1 1 calc R U . . .
H47E H 0.2980 0.8769 0.8584 0.077 Uiso 1 1 calc R U . . .
H47F H 0.3332 0.9099 0.8529 0.077 Uiso 1 1 calc R U . . .
C48B C 0.2620(2) 1.0135(5) 0.83885(11) 0.0403(17) Uani 1 1 d . . . . .
H48D H 0.2771 1.0462 0.8467 0.060 Uiso 1 1 calc R U . . .
H48E H 0.2450 0.9913 0.8460 0.060 Uiso 1 1 calc R U . . .
H48F H 0.2504 1.0424 0.8288 0.060 Uiso 1 1 calc R U . . .
C49B C 0.3180(4) 0.9748(6) 0.81374(16) 0.068(3) Uani 1 1 d . . . . .
H49D H 0.3326 0.9344 0.8102 0.102 Uiso 1 1 calc R U . . .
H49E H 0.3322 1.0138 0.8199 0.102 Uiso 1 1 calc R U . . .
H49F H 0.3049 0.9953 0.8029 0.102 Uiso 1 1 calc R U . . .
N1B N 0.2284(3) 0.7736(6) 0.49487(12) 0.069(3) Uani 1 1 d . . . . .
N2B N 0.21662(18) 0.7603(4) 0.50749(8) 0.0364(14) Uani 1 1 d . . . . .
N3B N 0.20037(17) 0.7430(4) 0.52077(8) 0.0356(15) Uani 1 1 d . . . . .
N4B N 0.16383(15) 0.7029(3) 0.54630(7) 0.0227(11) Uani 1 1 d . . . . .
H4B H 0.1571 0.7108 0.5347 0.027 Uiso 1 1 calc R U . . .
N5B N 0.14704(14) 0.8088(3) 0.57202(7) 0.0201(11) Uani 1 1 d . . . . .
H5B H 0.1510 0.8229 0.5610 0.024 Uiso 1 1 calc R U . . .
N6B N 0.19786(15) 0.7980(3) 0.60143(7) 0.0206(11) Uani 1 1 d . . . . .
H6B H 0.2024 0.7864 0.5904 0.025 Uiso 1 1 calc R U . . .
N7B N 0.17524(17) 0.6889(4) 0.62420(9) 0.0302(13) Uani 1 1 d . . . . .
H7B H 0.1696 0.6867 0.6124 0.036 Uiso 1 1 calc R U . . .
N8B N 0.13489(15) 0.7609(3) 0.64722(8) 0.0291(12) Uani 1 1 d . . . . .
H8B H 0.1374 0.7768 0.6362 0.035 Uiso 1 1 calc R U . . .
N9B N 0.17828(17) 0.8160(3) 0.67616(8) 0.0329(13) Uani 1 1 d . . . . .
H9B H 0.1852 0.8060 0.6655 0.039 Uiso 1 1 calc R U . . .
N10B N 0.1871(3) 0.7056(4) 0.70256(8) 0.067(3) Uani 1 1 d . . . . .
H10Z H 0.1834 0.6941 0.6909 0.080 Uiso 1 1 calc R U . . .
N11B N 0.1328(3) 0.7197(4) 0.72340(9) 0.062(3) Uani 1 1 d . . . . .
H11Z H 0.1320 0.7347 0.7120 0.074 Uiso 1 1 calc R U . . .
N12B N 0.1527(2) 0.8197(4) 0.75050(8) 0.0449(19) Uani 1 1 d . . . . .
H12B H 0.1614 0.8201 0.7400 0.054 Uiso 1 1 calc R U . . .
N13B N 0.1866(2) 0.7375(4) 0.77852(9) 0.046(2) Uani 1 1 d . . . . .
H13B H 0.1853 0.7247 0.7670 0.055 Uiso 1 1 calc R U . . .
O1B O 0.20902(13) 0.7111(3) 0.56823(6) 0.0285(10) Uani 1 1 d . . . . .
O2B O 0.13479(13) 0.7135(3) 0.58990(6) 0.0252(10) Uani 1 1 d . . . . .
O3B O 0.16217(14) 0.8552(3) 0.61901(6) 0.0282(11) Uani 1 1 d . . . . .
O4B O 0.21171(12) 0.7353(3) 0.64747(6) 0.0226(10) Uani 1 1 d . . . . .
O5B O 0.14280(16) 0.6660(3) 0.66697(7) 0.0412(13) Uani 1 1 d . . . . .
O6B O 0.13324(15) 0.8276(3) 0.69257(7) 0.0407(13) Uani 1 1 d . . . . .
O7B O 0.20351(18) 0.7958(4) 0.72325(7) 0.0571(17) Uani 1 1 d . . . . .
O8B O 0.1624(3) 0.6511(3) 0.74551(8) 0.077(3) Uani 1 1 d . . . . .
O9B O 0.1081(2) 0.7871(4) 0.76576(7) 0.0537(19) Uani 1 1 d . . . . .
O10B O 0.17536(19) 0.8272(3) 0.79796(7) 0.0482(17) Uani 1 1 d . . . . .
O11B O 0.2308(2) 0.7080(4) 0.82179(9) 0.066(2) Uani 1 1 d . . . . .
O12B O 0.2459(2) 0.7672(4) 0.79719(9) 0.0554(18) Uani 1 1 d . . . . .
Si1B Si 0.28801(7) 0.93843(16) 0.82949(4) 0.0451(6) Uani 1 1 d . . . . .
C1C C 0.4495(4) 0.2647(8) 0.42723(13) 0.089(5) Uani 1 1 d . . . . .
C2C C 0.4180(3) 0.1980(6) 0.42436(15) 0.075(3) Uani 1 1 d . . . . .
H2C1 H 0.4231 0.1634 0.4148 0.112 Uiso 1 1 calc R U . . .
H2C2 H 0.3959 0.2218 0.4209 0.112 Uiso 1 1 calc R U . . .
H2C3 H 0.4171 0.1709 0.4358 0.112 Uiso 1 1 calc R U . . .
C3C C 0.4823(5) 0.2295(14) 0.43164(18) 0.190(14) Uani 1 1 d . . . . .
H3C1 H 0.5004 0.2671 0.4322 0.286 Uiso 1 1 calc R U . . .
H3C2 H 0.4861 0.1930 0.4222 0.286 Uiso 1 1 calc R U . . .
H3C3 H 0.4827 0.2046 0.4434 0.286 Uiso 1 1 calc R U . . .
C4C C 0.4480(3) 0.3068(7) 0.41080(13) 0.061(3) Uani 1 1 d . . . . .
C5C C 0.4421(3) 0.4293(6) 0.39635(12) 0.049(2) Uani 1 1 d . . . . .
C6C C 0.4798(3) 0.4287(8) 0.39119(16) 0.068(3) Uani 1 1 d . . . . .
H6C1 H 0.4954 0.4443 0.4017 0.103 Uiso 1 1 calc R U . . .
H6C2 H 0.4817 0.4629 0.3811 0.103 Uiso 1 1 calc R U . . .
H6C3 H 0.4857 0.3785 0.3876 0.103 Uiso 1 1 calc R U . . .
C7C C 0.4275(5) 0.5070(6) 0.40138(15) 0.093(5) Uani 1 1 d . U . . .
H7C1 H 0.4035 0.5016 0.4036 0.139 Uiso 1 1 calc R U . . .
H7C2 H 0.4292 0.5417 0.3913 0.139 Uiso 1 1 calc R U . . .
H7C3 H 0.4408 0.5261 0.4124 0.139 Uiso 1 1 calc R U . . .
C8C C 0.4168(3) 0.4032(4) 0.37988(10) 0.044(2) Uani 1 1 d . . . . .
C9C C 0.3623(2) 0.3413(4) 0.36813(10) 0.0351(18) Uani 1 1 d . . . . .
C10C C 0.3389(3) 0.2864(6) 0.37712(12) 0.050(2) Uani 1 1 d . . . . .
H10G H 0.3527 0.2458 0.3828 0.074 Uiso 1 1 calc R U . . .
H10H H 0.3218 0.2662 0.3678 0.074 Uiso 1 1 calc R U . . .
H10I H 0.3274 0.3124 0.3864 0.074 Uiso 1 1 calc R U . . .
C11C C 0.3433(3) 0.4028(6) 0.35946(13) 0.059(3) Uani 1 1 d . . . . .
H11G H 0.3260 0.3838 0.3500 0.088 Uiso 1 1 calc R U . . .
H11H H 0.3589 0.4359 0.3539 0.088 Uiso 1 1 calc R U . . .
H11I H 0.3320 0.4302 0.3686 0.088 Uiso 1 1 calc R U . . .
C12C C 0.3797(2) 0.2941(4) 0.35438(9) 0.0288(16) Uani 1 1 d . . . . .
C13C C 0.4267(2) 0.2149(4) 0.34668(10) 0.0298(16) Uani 1 1 d . . . . .
C14C C 0.4064(3) 0.1438(5) 0.34225(13) 0.043(2) Uani 1 1 d . . . . .
H14G H 0.4026 0.1183 0.3536 0.064 Uiso 1 1 calc R U . . .
H14H H 0.4192 0.1113 0.3348 0.064 Uiso 1 1 calc R U . . .
H14I H 0.3843 0.1562 0.3355 0.064 Uiso 1 1 calc R U . . .
C15C C 0.4621(2) 0.1941(5) 0.35729(11) 0.040(2) Uani 1 1 d . . . . .
H15G H 0.4583 0.1674 0.3685 0.060 Uiso 1 1 calc R U . . .
H15H H 0.4751 0.2395 0.3604 0.060 Uiso 1 1 calc R U . . .
H15I H 0.4749 0.1625 0.3496 0.060 Uiso 1 1 calc R U . . .
C16C C 0.4319(2) 0.2579(4) 0.33032(11) 0.0315(17) Uani 1 1 d . . . . .
C17C C 0.4434(2) 0.3789(5) 0.31714(10) 0.0311(17) Uani 1 1 d . . . . .
C18C C 0.4807(3) 0.3655(6) 0.31181(13) 0.047(2) Uani 1 1 d . . . . .
H18G H 0.4973 0.3742 0.3225 0.070 Uiso 1 1 calc R U . . .
H18H H 0.4852 0.3996 0.3020 0.070 Uiso 1 1 calc R U . . .
H18I H 0.4827 0.3142 0.3076 0.070 Uiso 1 1 calc R U . . .
C19C C 0.4406(3) 0.4565(5) 0.32324(11) 0.044(2) Uani 1 1 d . . . . .
H19G H 0.4169 0.4669 0.3254 0.065 Uiso 1 1 calc R U . . .
H19H H 0.4474 0.4901 0.3138 0.065 Uiso 1 1 calc R U . . .
H19I H 0.4556 0.4640 0.3345 0.065 Uiso 1 1 calc R U . . .
C20C C 0.4182(2) 0.3650(3) 0.30095(9) 0.0260(15) Uani 1 1 d . . . . .
C21C C 0.3590(2) 0.3463(5) 0.28917(10) 0.0318(17) Uani 1 1 d . . . . .
C22C C 0.3537(2) 0.4189(4) 0.27790(10) 0.0308(16) Uani 1 1 d . . . . .
H22G H 0.3481 0.4596 0.2859 0.046 Uiso 1 1 calc R U . . .
H22H H 0.3349 0.4121 0.2682 0.046 Uiso 1 1 calc R U . . .
H22I H 0.3747 0.4308 0.2725 0.046 Uiso 1 1 calc R U . . .
C23C C 0.3267(2) 0.3248(5) 0.29776(10) 0.0359(17) Uani 1 1 d . . . . .
H23G H 0.3201 0.3654 0.3055 0.054 Uiso 1 1 calc R U . . .
H23H H 0.3312 0.2801 0.3052 0.054 Uiso 1 1 calc R U . . .
H23I H 0.3081 0.3149 0.2881 0.054 Uiso 1 1 calc R U . . .
C24C C 0.3651(2) 0.2854(4) 0.27649(10) 0.0308(16) Uani 1 1 d . . . . .
C25C C 0.3885(2) 0.1603(4) 0.27129(10) 0.0328(17) Uani 1 1 d . . . . .
C26C C 0.4131(3) 0.1048(5) 0.28325(12) 0.0392(19) Uani 1 1 d . . . . .
H26G H 0.4173 0.0609 0.2760 0.059 Uiso 1 1 calc R U . . .
H26H H 0.4022 0.0897 0.2940 0.059 Uiso 1 1 calc R U . . .
H26I H 0.4348 0.1296 0.2871 0.059 Uiso 1 1 calc R U . . .
C27C C 0.3549(2) 0.1203(4) 0.26521(10) 0.0325(16) Uani 1 1 d . . . . .
H27G H 0.3385 0.1556 0.2591 0.049 Uiso 1 1 calc R U . . .
H27H H 0.3455 0.0994 0.2759 0.049 Uiso 1 1 calc R U . . .
H27I H 0.3592 0.0803 0.2568 0.049 Uiso 1 1 calc R U . . .
C28C C 0.40619(18) 0.1842(4) 0.25544(10) 0.0293(15) Uani 1 1 d . . . . .
C29C C 0.4505(2) 0.2692(4) 0.24493(9) 0.0346(16) Uani 1 1 d . . . . .
C30C C 0.4730(2) 0.2096(5) 0.23826(12) 0.048(2) Uani 1 1 d . . . . .
H30G H 0.4900 0.1943 0.2482 0.073 Uiso 1 1 calc R U . . .
H30H H 0.4846 0.2289 0.2282 0.073 Uiso 1 1 calc R U . . .
H30I H 0.4590 0.1668 0.2341 0.073 Uiso 1 1 calc R U . . .
C31C C 0.4715(2) 0.3331(5) 0.25317(11) 0.0427(18) Uani 1 1 d . . . . .
H31G H 0.4567 0.3674 0.2590 0.064 Uiso 1 1 calc R U . . .
H31H H 0.4822 0.3593 0.2436 0.064 Uiso 1 1 calc R U . . .
H31I H 0.4894 0.3143 0.2623 0.064 Uiso 1 1 calc R U . . .
C32C C 0.4282(2) 0.3001(4) 0.22836(10) 0.0374(19) Uani 1 1 d . . . . .
C33C C 0.3723(2) 0.3543(4) 0.21604(9) 0.0391(17) Uani 1 1 d . . . . .
C34C C 0.3370(2) 0.3595(5) 0.22240(9) 0.051(2) Uani 1 1 d . . . . .
H34G H 0.3292 0.3098 0.2253 0.076 Uiso 1 1 calc R U . . .
H34H H 0.3211 0.3811 0.2127 0.076 Uiso 1 1 calc R U . . .
H34I H 0.3379 0.3909 0.2333 0.076 Uiso 1 1 calc R U . . .
C35C C 0.3848(3) 0.4314(4) 0.21148(10) 0.055(2) Uani 1 1 d . . . . .
H35G H 0.3878 0.4615 0.2226 0.083 Uiso 1 1 calc R U . . .
H35H H 0.3680 0.4550 0.2026 0.083 Uiso 1 1 calc R U . . .
H35I H 0.4068 0.4273 0.2064 0.083 Uiso 1 1 calc R U . . .
C36C C 0.36901(18) 0.3057(4) 0.19928(8) 0.0278(13) Uani 1 1 d . . . . .
C37C C 0.3702(2) 0.1744(4) 0.18858(9) 0.0278(15) Uani 1 1 d . . . . .
C38C C 0.33452(19) 0.1759(5) 0.17739(10) 0.0355(16) Uani 1 1 d . . . . .
H38G H 0.3173 0.1569 0.1849 0.053 Uiso 1 1 calc R U . . .
H38H H 0.3349 0.1449 0.1665 0.053 Uiso 1 1 calc R U . . .
H38I H 0.3288 0.2270 0.1737 0.053 Uiso 1 1 calc R U . . .
C39C C 0.3762(2) 0.0985(4) 0.19859(11) 0.0333(17) Uani 1 1 d . . . . .
H39G H 0.3985 0.0991 0.2059 0.050 Uiso 1 1 calc R U . . .
H39H H 0.3759 0.0585 0.1896 0.050 Uiso 1 1 calc R U . . .
H39I H 0.3581 0.0902 0.2065 0.050 Uiso 1 1 calc R U . . .
C40C C 0.3988(2) 0.1804(4) 0.17551(9) 0.0278(16) Uani 1 1 d . . . . .
C41C C 0.45539(18) 0.2235(4) 0.16980(9) 0.0312(14) Uani 1 1 d . . . . .
C42C C 0.4472(2) 0.2627(4) 0.15155(11) 0.0420(17) Uani 1 1 d . . . . .
H42G H 0.4276 0.2385 0.1447 0.063 Uiso 1 1 calc R U . . .
H42H H 0.4671 0.2599 0.1446 0.063 Uiso 1 1 calc R U . . .
H42I H 0.4417 0.3148 0.1536 0.063 Uiso 1 1 calc R U . . .
C43C C 0.4838(2) 0.2642(6) 0.18117(12) 0.053(2) Uani 1 1 d . . . . .
H43G H 0.4753 0.3122 0.1850 0.080 Uiso 1 1 calc R U . . .
H43H H 0.5030 0.2722 0.1739 0.080 Uiso 1 1 calc R U . . .
H43I H 0.4916 0.2346 0.1919 0.080 Uiso 1 1 calc R U . . .
C44C C 0.4674(2) 0.1440(4) 0.16611(10) 0.0354(17) Uani 1 1 d . . . . .
C45C C 0.4868(2) 0.0346(5) 0.18004(13) 0.051(2) Uani 1 1 d . . . . .
H45E H 0.4801 0.0116 0.1680 0.061 Uiso 1 1 calc R U . . .
H45F H 0.4802 0.0003 0.1895 0.061 Uiso 1 1 calc R U . . .
C46C C 0.5253(2) 0.0465(5) 0.18253(18) 0.068(3) Uani 1 1 d . . . . .
H46E H 0.5322 0.0627 0.1952 0.081 Uiso 1 1 calc R U . . .
H46F H 0.5312 0.0866 0.1743 0.081 Uiso 1 1 calc R U . . .
C47C C 0.5369(5) -0.0752(10) 0.15447(18) 0.124(3) Uiso 1 1 d D . . . .
H47G H 0.5556 -0.1039 0.1502 0.186 Uiso 1 1 calc R U . . .
H47H H 0.5314 -0.0332 0.1463 0.186 Uiso 1 1 calc R U . . .
H47I H 0.5167 -0.1070 0.1546 0.186 Uiso 1 1 calc R U . . .
C48C C 0.5463(5) -0.1138(9) 0.1941(2) 0.124(3) Uiso 1 1 d D . . . .
H48G H 0.5570 -0.0980 0.2060 0.186 Uiso 1 1 calc R U . . .
H48H H 0.5577 -0.1585 0.1902 0.186 Uiso 1 1 calc R U . . .
H48I H 0.5221 -0.1246 0.1949 0.186 Uiso 1 1 calc R U . . .
C49C C 0.5942(3) -0.0146(8) 0.1732(2) 0.124(3) Uiso 1 1 d D . . . .
H49G H 0.6079 -0.0596 0.1724 0.186 Uiso 1 1 calc R U . . .
H49H H 0.6045 0.0168 0.1831 0.186 Uiso 1 1 calc R U . . .
H49I H 0.5933 0.0126 0.1617 0.186 Uiso 1 1 calc R U . . .
N1C N 0.4331(4) 0.2568(6) 0.47102(14) 0.091(4) Uani 1 1 d . . . . .
N2C N 0.4366(2) 0.2787(5) 0.45702(11) 0.059(2) Uani 1 1 d . . . . .
N3C N 0.4411(2) 0.3105(5) 0.44276(9) 0.050(2) Uani 1 1 d . . . . .
N4C N 0.4389(3) 0.3809(6) 0.41125(10) 0.063(3) Uani 1 1 d . . . . .
H4C H 0.4309 0.3986 0.4211 0.075 Uiso 1 1 calc R U . . .
N5C N 0.3891(2) 0.3682(4) 0.38274(8) 0.0381(17) Uani 1 1 d . . . . .
H5C H 0.3857 0.3595 0.3941 0.046 Uiso 1 1 calc R U . . .
N6C N 0.40729(18) 0.2578(3) 0.36032(7) 0.0281(13) Uani 1 1 d . . . . .
H6C H 0.4147 0.2578 0.3720 0.034 Uiso 1 1 calc R U . . .
N7C N 0.43740(16) 0.3303(4) 0.33248(8) 0.0290(13) Uani 1 1 d . . . . .
H7C H 0.4375 0.3497 0.3434 0.035 Uiso 1 1 calc R U . . .
N8C N 0.38649(18) 0.3545(4) 0.30390(8) 0.0291(14) Uani 1 1 d . . . . .
H8C H 0.3815 0.3522 0.3152 0.035 Uiso 1 1 calc R U . . .
N9C N 0.38255(19) 0.2224(4) 0.28289(8) 0.0322(14) Uani 1 1 d . . . . .
H9C H 0.3904 0.2201 0.2945 0.039 Uiso 1 1 calc R U . . .
N10C N 0.42964(16) 0.2417(3) 0.25867(8) 0.0295(13) Uani 1 1 d . . . . .
H10 H 0.4320 0.2624 0.2695 0.035 Uiso 1 1 calc R U . . .
N11C N 0.39628(17) 0.3220(3) 0.23070(7) 0.0314(13) Uani 1 1 d . . . . .
H11 H 0.3893 0.3169 0.2416 0.038 Uiso 1 1 calc R U . . .
N12C N 0.37322(15) 0.2318(3) 0.20233(7) 0.0252(12) Uani 1 1 d . . . . .
H12C H 0.3782 0.2176 0.2137 0.030 Uiso 1 1 calc R U . . .
N13C N 0.42477(15) 0.2215(4) 0.18021(8) 0.0315(13) Uani 1 1 d . . . . .
H13C H 0.4246 0.2496 0.1899 0.038 Uiso 1 1 calc R U . . .
O1C O 0.45314(19) 0.2732(4) 0.39616(8) 0.0531(17) Uani 1 1 d . . . . .
O2C O 0.4238(2) 0.4180(3) 0.36384(8) 0.0451(16) Uani 1 1 d . . . . .
O3C O 0.36525(15) 0.2918(3) 0.33856(7) 0.0335(12) Uani 1 1 d . . . . .
O4C O 0.43370(14) 0.2245(3) 0.31559(7) 0.0291(11) Uani 1 1 d . . . . .
O5C O 0.42739(16) 0.3683(3) 0.28516(7) 0.0354(13) Uani 1 1 d . . . . .
O6C O 0.35496(15) 0.2876(3) 0.25995(7) 0.0346(12) Uani 1 1 d . . . . .
O7C O 0.40099(15) 0.1565(3) 0.24020(7) 0.0346(12) Uani 1 1 d . . . . .
O8C O 0.43952(15) 0.3089(3) 0.21355(6) 0.0395(12) Uani 1 1 d . . . . .
O9C O 0.36174(14) 0.3315(3) 0.18394(6) 0.0326(10) Uani 1 1 d . . . . .
O10C O 0.39475(14) 0.1438(3) 0.16094(7) 0.0282(11) Uani 1 1 d . . . . .
O11C O 0.4785(2) 0.1254(4) 0.15196(9) 0.0536(18) Uani 1 1 d . . . . .
O12C O 0.46869(15) 0.1043(3) 0.18123(8) 0.0472(13) Uani 1 1 d . . . . .
Si1C Si 0.54998(8) -0.04043(14) 0.17767(7) 0.0899(13) Uani 1 1 d D . . . .
C1D C 0.28384(18) 0.4677(4) 0.16713(8) 0.0259(14) Uani 1 1 d . . . . .
C2D C 0.27064(19) 0.3892(4) 0.17062(9) 0.0302(14) Uani 1 1 d . . . . .
H2D1 H 0.2899 0.3571 0.1749 0.045 Uiso 1 1 calc R U . . .
H2D2 H 0.2589 0.3691 0.1593 0.045 Uiso 1 1 calc R U . . .
H2D3 H 0.2546 0.3914 0.1799 0.045 Uiso 1 1 calc R U . . .
C3D C 0.2547(2) 0.5219(4) 0.16088(10) 0.0368(16) Uani 1 1 d . . . . .
H3D1 H 0.2360 0.5154 0.1685 0.055 Uiso 1 1 calc R U . . .
H3D2 H 0.2464 0.5118 0.1481 0.055 Uiso 1 1 calc R U . . .
H3D3 H 0.2633 0.5729 0.1620 0.055 Uiso 1 1 calc R U . . .
C4D C 0.30793(17) 0.4617(3) 0.15215(8) 0.0227(13) Uani 1 1 d . . . . .
C5D C 0.36688(18) 0.4360(4) 0.14540(9) 0.0246(14) Uani 1 1 d . . . . .
C6D C 0.4025(2) 0.4453(4) 0.15632(9) 0.0310(15) Uani 1 1 d . . . . .
H6D1 H 0.4048 0.4959 0.1611 0.046 Uiso 1 1 calc R U . . .
H6D2 H 0.4203 0.4361 0.1483 0.046 Uiso 1 1 calc R U . . .
H6D3 H 0.4048 0.4098 0.1664 0.046 Uiso 1 1 calc R U . . .
C7D C 0.3626(2) 0.3556(3) 0.13898(8) 0.0284(14) Uani 1 1 d . . . . .
H7D1 H 0.3654 0.3224 0.1495 0.043 Uiso 1 1 calc R U . . .
H7D2 H 0.3799 0.3439 0.1308 0.043 Uiso 1 1 calc R U . . .
H7D3 H 0.3397 0.3489 0.1325 0.043 Uiso 1 1 calc R U . . .
C8D C 0.36493(17) 0.4872(4) 0.12904(9) 0.0228(13) Uani 1 1 d . . . . .
C9D C 0.3578(2) 0.6159(4) 0.11788(9) 0.0296(16) Uani 1 1 d . . . . .
C10D C 0.3388(2) 0.6841(4) 0.12458(9) 0.0311(16) Uani 1 1 d . . . . .
H10J H 0.3158 0.6694 0.1272 0.047 Uiso 1 1 calc R U . . .
H10K H 0.3371 0.7225 0.1151 0.047 Uiso 1 1 calc R U . . .
H10L H 0.3515 0.7037 0.1357 0.047 Uiso 1 1 calc R U . . .
C11D C 0.3938(2) 0.6344(4) 0.11385(10) 0.0340(16) Uani 1 1 d . . . . .
H11J H 0.4077 0.6475 0.1252 0.051 Uiso 1 1 calc R U . . .
H11K H 0.3932 0.6763 0.1054 0.051 Uiso 1 1 calc R U . . .
H11L H 0.4039 0.5912 0.1084 0.051 Uiso 1 1 calc R U . . .
C12D C 0.33558(19) 0.5892(4) 0.10020(9) 0.0250(14) Uani 1 1 d . . . . .
C13D C 0.2845(2) 0.5239(4) 0.08700(9) 0.0273(15) Uani 1 1 d . . . . .
C14D C 0.26483(18) 0.5896(4) 0.07739(9) 0.0245(14) Uani 1 1 d . . . . .
H14J H 0.2520 0.6157 0.0861 0.037 Uiso 1 1 calc R U . . .
H14K H 0.2489 0.5709 0.0673 0.037 Uiso 1 1 calc R U . . .
H14L H 0.2811 0.6239 0.0726 0.037 Uiso 1 1 calc R U . . .
C15D C 0.25955(19) 0.4719(4) 0.09392(9) 0.0279(15) Uani 1 1 d . . . . .
H15J H 0.2713 0.4260 0.0981 0.042 Uiso 1 1 calc R U . . .
H15K H 0.2415 0.4604 0.0841 0.042 Uiso 1 1 calc R U . . .
H15L H 0.2494 0.4949 0.1041 0.042 Uiso 1 1 calc R U . . .
C16D C 0.30267(16) 0.4823(3) 0.07261(8) 0.0178(12) Uani 1 1 d . . . . .
C17D C 0.34872(19) 0.3931(4) 0.06771(9) 0.0293(15) Uani 1 1 d . . . . .
C18D C 0.38100(18) 0.3655(4) 0.07900(10) 0.0337(16) Uani 1 1 d . . . . .
H18J H 0.3916 0.4065 0.0863 0.050 Uiso 1 1 calc R U . . .
H18K H 0.3971 0.3467 0.0709 0.050 Uiso 1 1 calc R U . . .
H18L H 0.3750 0.3257 0.0871 0.050 Uiso 1 1 calc R U . . .
C19D C 0.3262(2) 0.3302(4) 0.05977(11) 0.0336(16) Uani 1 1 d . . . . .
H19J H 0.3178 0.3016 0.0697 0.050 Uiso 1 1 calc R U . . .
H19K H 0.3395 0.2977 0.0526 0.050 Uiso 1 1 calc R U . . .
H19L H 0.3067 0.3506 0.0520 0.050 Uiso 1 1 calc R U . . .
C20D C 0.36075(18) 0.4431(4) 0.05231(9) 0.0278(14) Uani 1 1 d . . . . .
C21D C 0.38455(19) 0.5626(4) 0.04373(10) 0.0359(16) Uani 1 1 d . . . . .
C22D C 0.3877(2) 0.6412(5) 0.05217(12) 0.047(2) Uani 1 1 d . . . . .
H22J H 0.3655 0.6568 0.0557 0.071 Uiso 1 1 calc R U . . .
H22K H 0.3952 0.6761 0.0432 0.071 Uiso 1 1 calc R U . . .
H22L H 0.4045 0.6405 0.0630 0.071 Uiso 1 1 calc R U . . .
C23D C 0.4197(3) 0.5355(6) 0.03911(14) 0.062(3) Uani 1 1 d . . . . .
H23J H 0.4362 0.5383 0.0500 0.093 Uiso 1 1 calc R U . . .
H23K H 0.4275 0.5668 0.0295 0.093 Uiso 1 1 calc R U . . .
H23L H 0.4178 0.4840 0.0349 0.093 Uiso 1 1 calc R U . . .
C24D C 0.3607(2) 0.5687(4) 0.02595(10) 0.0349(16) Uani 1 1 d . . . . .
C25D C 0.3020(2) 0.5799(4) 0.01240(9) 0.0385(17) Uani 1 1 d . . . . .
C26D C 0.2658(2) 0.5649(6) 0.01818(12) 0.054(2) Uani 1 1 d . . . . .
H26J H 0.2651 0.5151 0.0234 0.081 Uiso 1 1 calc R U . . .
H26K H 0.2488 0.5685 0.0075 0.081 Uiso 1 1 calc R U . . .
H26L H 0.2606 0.6017 0.0273 0.081 Uiso 1 1 calc R U . . .
C27D C 0.3028(2) 0.6625(5) 0.00599(13) 0.051(2) Uani 1 1 d . . . . .
H27J H 0.2999 0.6954 0.0163 0.076 Uiso 1 1 calc R U . . .
H27K H 0.2843 0.6710 -0.0037 0.076 Uiso 1 1 calc R U . . .
H27L H 0.3248 0.6728 0.0014 0.076 Uiso 1 1 calc R U . . .
C28D C 0.3073(2) 0.5292(5) -0.00324(10) 0.045(2) Uani 1 1 d . . . . .
C29D C 0.3177(4) 0.4023(5) -0.01248(11) 0.071(3) Uani 1 1 d . U . . .
C30D C 0.3278(4) 0.3315(5) -0.00278(14) 0.102(5) Uani 1 1 d . U . . .
H30J H 0.3526 0.3250 -0.0023 0.154 Uiso 1 1 calc R U . . .
H30K H 0.3162 0.2898 -0.0093 0.154 Uiso 1 1 calc R U . . .
H30L H 0.3212 0.3336 0.0096 0.154 Uiso 1 1 calc R U . . .
C31D C 0.2843(5) 0.3855(9) -0.02276(14) 0.141(9) Uani 1 1 d . . . . .
H31J H 0.2674 0.3756 -0.0142 0.212 Uiso 1 1 calc R U . . .
H31K H 0.2865 0.3417 -0.0304 0.212 Uiso 1 1 calc R U . . .
H31L H 0.2768 0.4279 -0.0305 0.212 Uiso 1 1 calc R U . . .
C32D C 0.3448(4) 0.4247(4) -0.02549(11) 0.066(3) Uani 1 1 d . . . . .
C33D C 0.3973(3) 0.4952(5) -0.03050(11) 0.061(3) Uani 1 1 d . . . . .
C34D C 0.4215(3) 0.5499(6) -0.01927(11) 0.064(3) Uani 1 1 d . . . . .
H34J H 0.4083 0.5922 -0.0155 0.097 Uiso 1 1 calc R U . . .
H34K H 0.4391 0.5674 -0.0267 0.097 Uiso 1 1 calc R U . . .
H34L H 0.4325 0.5245 -0.0085 0.097 Uiso 1 1 calc R U . . .
C35D C 0.4178(4) 0.4286(7) -0.03625(13) 0.091(5) Uani 1 1 d . . . . .
H35J H 0.4040 0.4006 -0.0457 0.136 Uiso 1 1 calc R U . . .
H35K H 0.4239 0.3964 -0.0257 0.136 Uiso 1 1 calc R U . . .
H35L H 0.4388 0.4461 -0.0410 0.136 Uiso 1 1 calc R U . . .
C36D C 0.3824(3) 0.5356(5) -0.04786(11) 0.052(3) Uani 1 1 d . . . . .
C37D C 0.3340(3) 0.6068(5) -0.06231(10) 0.045(2) Uani 1 1 d . . . . .
C38D C 0.3531(3) 0.6765(5) -0.06692(11) 0.050(2) Uani 1 1 d . . . . .
H38J H 0.3554 0.7097 -0.0564 0.075 Uiso 1 1 calc R U . . .
H38K H 0.3403 0.7017 -0.0772 0.075 Uiso 1 1 calc R U . . .
H38L H 0.3758 0.6630 -0.0701 0.075 Uiso 1 1 calc R U . . .
C39D C 0.2988(3) 0.6290(5) -0.05728(11) 0.053(3) Uani 1 1 d . . . . .
H39J H 0.2870 0.5850 -0.0533 0.079 Uiso 1 1 calc R U . . .
H39K H 0.2854 0.6506 -0.0679 0.079 Uiso 1 1 calc R U . . .
H39L H 0.3013 0.6655 -0.0474 0.079 Uiso 1 1 calc R U . . .
C40D C 0.3300(3) 0.5546(5) -0.07852(10) 0.041(2) Uani 1 1 d . . . . .
C41D C 0.3106(4) 0.4341(6) -0.08869(15) 0.077(4) Uani 1 1 d . . . . .
C42D C 0.2914(5) 0.3659(6) -0.07987(19) 0.111(7) Uani 1 1 d . . . . .
H42J H 0.3078 0.3381 -0.0716 0.166 Uiso 1 1 calc R U . . .
H42K H 0.2814 0.3330 -0.0896 0.166 Uiso 1 1 calc R U . . .
H42L H 0.2732 0.3852 -0.0731 0.166 Uiso 1 1 calc R U . . .
C43D C 0.3396(6) 0.4009(8) -0.0974(2) 0.133(8) Uani 1 1 d . . . . .
H43J H 0.3508 0.4394 -0.1040 0.200 Uiso 1 1 calc R U . . .
H43K H 0.3310 0.3618 -0.1059 0.200 Uiso 1 1 calc R U . . .
H43L H 0.3562 0.3796 -0.0880 0.200 Uiso 1 1 calc R U . . .
C44D C 0.2820(4) 0.4673(6) -0.10290(15) 0.091(6) Uani 1 1 d . . . . .
C45D C 0.2351(4) 0.5577(7) -0.1065(2) 0.146(10) Uani 1 1 d D . . . .
H45G H 0.2252 0.5277 -0.1170 0.176 Uiso 1 1 calc R U . . .
H45H H 0.2163 0.5714 -0.0992 0.176 Uiso 1 1 calc R U . . .
C46D C 0.2505(3) 0.6267(6) -0.11338(18) 0.068(3) Uani 1 1 d D . . . .
H46G H 0.2672 0.6132 -0.1219 0.081 Uiso 1 1 calc R U . . .
H46H H 0.2628 0.6539 -0.1030 0.081 Uiso 1 1 calc R U . . .
C47D C 0.2421(4) 0.7618(9) -0.1319(3) 0.104(5) Uani 1 1 d . . . . .
H47J H 0.2544 0.7464 -0.1422 0.156 Uiso 1 1 calc R U . . .
H47K H 0.2585 0.7776 -0.1218 0.156 Uiso 1 1 calc R U . . .
H47L H 0.2268 0.8032 -0.1357 0.156 Uiso 1 1 calc R U . . .
C48D C 0.1934(3) 0.6377(6) -0.14408(13) 0.050(2) Uani 1 1 d . . . . .
H48J H 0.1778 0.6726 -0.1509 0.075 Uiso 1 1 calc R U . . .
H48K H 0.1802 0.5971 -0.1394 0.075 Uiso 1 1 calc R U . . .
H48L H 0.2093 0.6175 -0.1522 0.075 Uiso 1 1 calc R U . . .
C49D C 0.1857(4) 0.7224(9) -0.11027(14) 0.078(4) Uani 1 1 d . . . . .
H49J H 0.1975 0.7489 -0.0999 0.117 Uiso 1 1 calc R U . . .
H49K H 0.1726 0.6810 -0.1059 0.117 Uiso 1 1 calc R U . . .
H49L H 0.1700 0.7564 -0.1174 0.117 Uiso 1 1 calc R U . . .
C1E C 0.0559(2) 0.5590(4) 0.77844(9) 0.0361(15) Uani 1 1 d . . . . .
H1E1 H 0.0503 0.5872 0.7672 0.054 Uiso 1 1 calc R U . . .
H1E2 H 0.0807 0.5518 0.7806 0.054 Uiso 1 1 calc R U . . .
H1E3 H 0.0480 0.5865 0.7887 0.054 Uiso 1 1 calc R U . . .
C2E C -0.0004(2) 0.4863(5) 0.77412(11) 0.0428(17) Uani 1 1 d . . . . .
H2E1 H -0.0079 0.5154 0.7632 0.064 Uiso 1 1 calc R U . . .
H2E2 H -0.0089 0.5093 0.7848 0.064 Uiso 1 1 calc R U . . .
H2E3 H -0.0093 0.4357 0.7726 0.064 Uiso 1 1 calc R U . . .
C3E C 0.0383(2) 0.4841(4) 0.77679(9) 0.0310(15) Uani 1 1 d . . . . .
C4E C 0.0489(2) 0.4402(5) 0.79490(10) 0.0351(17) Uani 1 1 d . . . . .
C5E C 0.0592(2) 0.3205(5) 0.80935(11) 0.0371(18) Uani 1 1 d . . . . .
C6E C 0.0235(3) 0.3129(7) 0.81574(13) 0.065(3) Uani 1 1 d . . . . .
H6E1 H 0.0168 0.3603 0.8208 0.097 Uiso 1 1 calc R U . . .
H6E2 H 0.0239 0.2743 0.8251 0.097 Uiso 1 1 calc R U . . .
H6E3 H 0.0070 0.2994 0.8054 0.097 Uiso 1 1 calc R U . . .
C7E C 0.0688(2) 0.2448(5) 0.80251(11) 0.0388(17) Uani 1 1 d . . . . .
H7E1 H 0.0540 0.2326 0.7914 0.058 Uiso 1 1 calc R U . . .
H7E2 H 0.0658 0.2074 0.8118 0.058 Uiso 1 1 calc R U . . .
H7E3 H 0.0927 0.2454 0.7999 0.058 Uiso 1 1 calc R U . . .
C8E C 0.0848(2) 0.3457(4) 0.82523(9) 0.0244(14) Uani 1 1 d . . . . .
C9E C 0.13910(19) 0.4105(4) 0.83433(10) 0.0275(15) Uani 1 1 d . . . . .
C10E C 0.1615(2) 0.4639(5) 0.82541(12) 0.0398(19) Uani 1 1 d . . . . .
H10M H 0.1731 0.4378 0.8162 0.060 Uiso 1 1 calc R U . . .
H10N H 0.1786 0.4849 0.8346 0.060 Uiso 1 1 calc R U . . .
H10O H 0.1475 0.5040 0.8196 0.060 Uiso 1 1 calc R U . . .
C11E C 0.1600(2) 0.3427(5) 0.84336(13) 0.043(2) Uani 1 1 d . . . . .
H11M H 0.1443 0.3080 0.8484 0.064 Uiso 1 1 calc R U . . .
H11N H 0.1768 0.3608 0.8531 0.064 Uiso 1 1 calc R U . . .
H11O H 0.1720 0.3174 0.8341 0.064 Uiso 1 1 calc R U . . .
C12E C 0.12380(18) 0.4536(4) 0.84971(9) 0.0250(14) Uani 1 1 d . . . . .
C13E C 0.0779(2) 0.5404(4) 0.85682(9) 0.0288(16) Uani 1 1 d . . . . .
C14E C 0.0987(3) 0.6087(4) 0.86285(11) 0.040(2) Uani 1 1 d . . . . .
H14M H 0.1011 0.6404 0.8523 0.060 Uiso 1 1 calc R U . . .
H14N H 0.1214 0.5934 0.8683 0.060 Uiso 1 1 calc R U . . .
H14O H 0.0871 0.6363 0.8718 0.060 Uiso 1 1 calc R U . . .
C15E C 0.0438(3) 0.5597(5) 0.84814(12) 0.048(2) Uani 1 1 d . . . . .
H15M H 0.0460 0.5922 0.8377 0.072 Uiso 1 1 calc R U . . .
H15N H 0.0310 0.5853 0.8569 0.072 Uiso 1 1 calc R U . . .
H15O H 0.0316 0.5143 0.8440 0.072 Uiso 1 1 calc R U . . .
C16E C 0.07181(18) 0.4946(4) 0.87454(9) 0.0210(13) Uani 1 1 d . . . . .
C17E C 0.0596(2) 0.3727(4) 0.88793(10) 0.0317(17) Uani 1 1 d . . . . .
C18E C 0.0649(3) 0.2895(4) 0.88164(10) 0.043(2) Uani 1 1 d . . . . .
H18M H 0.0477 0.2773 0.8715 0.064 Uiso 1 1 calc R U . . .
H18N H 0.0624 0.2558 0.8918 0.064 Uiso 1 1 calc R U . . .
H18O H 0.0878 0.2841 0.8777 0.064 Uiso 1 1 calc R U . . .
C19E C 0.0258(2) 0.3865(6) 0.89351(11) 0.043(2) Uani 1 1 d . . . . .
H19M H 0.0249 0.4368 0.8985 0.065 Uiso 1 1 calc R U . . .
H19N H 0.0211 0.3505 0.9029 0.065 Uiso 1 1 calc R U . . .
H19O H 0.0086 0.3815 0.8830 0.065 Uiso 1 1 calc R U . . .
C20E C 0.0877(2) 0.3860(4) 0.90445(10) 0.0311(17) Uani 1 1 d . . . . .
C21E C 0.1485(2) 0.4067(4) 0.91498(11) 0.038(2) Uani 1 1 d . . . . .
C22E C 0.1553(4) 0.3347(5) 0.92518(13) 0.067(4) Uani 1 1 d . . . . .
H22M H 0.1395 0.3299 0.9345 0.101 Uiso 1 1 calc R U . . .
H22N H 0.1789 0.3345 0.9310 0.101 Uiso 1 1 calc R U . . .
H22O H 0.1521 0.2931 0.9166 0.101 Uiso 1 1 calc R U . . .
C23E C 0.1800(3) 0.4299(7) 0.90588(14) 0.061(3) Uani 1 1 d . . . . .
H23M H 0.1882 0.3877 0.8992 0.091 Uiso 1 1 calc R U . . .
H23N H 0.1981 0.4461 0.9152 0.091 Uiso 1 1 calc R U . . .
H23O H 0.1740 0.4708 0.8974 0.091 Uiso 1 1 calc R U . . .
C24E C 0.1396(2) 0.4708(4) 0.92838(9) 0.0294(16) Uani 1 1 d . . . . .
C25E C 0.1170(2) 0.5930(4) 0.93262(9) 0.0275(16) Uani 1 1 d . . . . .
C26E C 0.1500(3) 0.6313(5) 0.93994(13) 0.048(2) Uani 1 1 d . . . . .
H26M H 0.1645 0.5966 0.9475 0.072 Uiso 1 1 calc R U . . .
H26N H 0.1447 0.6742 0.9473 0.072 Uiso 1 1 calc R U . . .
H26O H 0.1621 0.6480 0.9298 0.072 Uiso 1 1 calc R U . . .
C27E C 0.0934(2) 0.6450(4) 0.92168(10) 0.0343(18) Uani 1 1 d . . . . .
H27M H 0.1048 0.6646 0.9115 0.051 Uiso 1 1 calc R U . . .
H27N H 0.0874 0.6861 0.9294 0.051 Uiso 1 1 calc R U . . .
H27O H 0.0726 0.6185 0.9169 0.051 Uiso 1 1 calc R U . . .
C28E C 0.0980(2) 0.5647(4) 0.94931(9) 0.0346(18) Uani 1 1 d . . . . .
C29E C 0.0556(2) 0.4829(5) 0.95958(10) 0.0419(18) Uani 1 1 d . . . . .
C30E C 0.0332(2) 0.4181(5) 0.95107(11) 0.0471(19) Uani 1 1 d . . . . .
H30M H 0.0169 0.4372 0.9412 0.071 Uiso 1 1 calc R U . . .
H30N H 0.0207 0.3954 0.9604 0.071 Uiso 1 1 calc R U . . .
H30O H 0.0479 0.3808 0.9462 0.071 Uiso 1 1 calc R U . . .
C31E C 0.0317(3) 0.5444(5) 0.96568(12) 0.052(2) Uani 1 1 d . . . . .
H31M H 0.0455 0.5842 0.9718 0.078 Uiso 1 1 calc R U . . .
H31N H 0.0166 0.5234 0.9741 0.078 Uiso 1 1 calc R U . . .
H31O H 0.0179 0.5646 0.9550 0.078 Uiso 1 1 calc R U . . .
C32E C 0.0791(2) 0.4486(4) 0.97573(10) 0.0351(17) Uani 1 1 d . . . . .
C33E C 0.1337(2) 0.3968(4) 0.98786(9) 0.0376(17) Uani 1 1 d . . . . .
C34E C 0.1702(2) 0.3936(5) 0.98167(10) 0.050(2) Uani 1 1 d . . . . .
H34M H 0.1708 0.3565 0.9720 0.076 Uiso 1 1 calc R U . . .
H34N H 0.1866 0.3798 0.9920 0.076 Uiso 1 1 calc R U . . .
H34O H 0.1762 0.4423 0.9771 0.076 Uiso 1 1 calc R U . . .
C35E C 0.1215(3) 0.3203(4) 0.99250(11) 0.060(3) Uani 1 1 d . . . . .
H35M H 0.0987 0.3239 0.9967 0.091 Uiso 1 1 calc R U . . .
H35N H 0.1375 0.2986 1.0021 0.091 Uiso 1 1 calc R U . . .
H35O H 0.1203 0.2887 0.9817 0.091 Uiso 1 1 calc R U . . .
C36E C 0.13617(18) 0.4473(4) 1.00513(8) 0.0274(13) Uani 1 1 d . . . . .
C37E C 0.13500(19) 0.5756(4) 1.01636(9) 0.0265(15) Uani 1 1 d . . . . .
C38E C 0.1297(3) 0.6479(5) 1.00673(11) 0.044(2) Uani 1 1 d . . . . .
H38M H 0.1477 0.6552 0.9987 0.065 Uiso 1 1 calc R U . . .
H38N H 0.1306 0.6882 1.0157 0.065 Uiso 1 1 calc R U . . .
H38O H 0.1074 0.6479 0.9995 0.065 Uiso 1 1 calc R U . . .
C39E C 0.1706(2) 0.5753(5) 1.02725(10) 0.0403(18) Uani 1 1 d . . . . .
H39M H 0.1737 0.5291 1.0342 0.060 Uiso 1 1 calc R U . . .
H39N H 0.1726 0.6176 1.0356 0.060 Uiso 1 1 calc R U . . .
H39O H 0.1882 0.5789 1.0189 0.060 Uiso 1 1 calc R U . . .
C40E C 0.10703(19) 0.5710(4) 1.02910(10) 0.0280(16) Uani 1 1 d . . . . .
C41E C 0.0512(2) 0.5260(5) 1.03446(12) 0.0450(19) Uani 1 1 d . . . . .
C42E C 0.0217(2) 0.4843(6) 1.02313(12) 0.055(2) Uani 1 1 d . . . . .
H42M H 0.0150 0.5116 1.0119 0.083 Uiso 1 1 calc R U . . .
H42N H 0.0020 0.4805 1.0302 0.083 Uiso 1 1 calc R U . . .
H42O H 0.0293 0.4344 1.0202 0.083 Uiso 1 1 calc R U . . .
C43E C 0.0591(2) 0.4883(5) 1.05302(12) 0.0471(19) Uani 1 1 d . . . . .
H43M H 0.0655 0.4365 1.0512 0.071 Uiso 1 1 calc R U . . .
H43N H 0.0388 0.4903 1.0596 0.071 Uiso 1 1 calc R U . . .
H43O H 0.0781 0.5142 1.0600 0.071 Uiso 1 1 calc R U . . .
C44E C 0.0371(2) 0.6046(6) 1.03774(13) 0.052(2) Uani 1 1 d . . . . .
C45E C 0.0178(2) 0.7160(5) 1.02376(14) 0.054(2) Uani 1 1 d . . . . .
H45P H 0.0248 0.7511 1.0145 0.064 Uiso 1 1 calc R U . . .
H45Q H 0.0237 0.7382 1.0359 0.064 Uiso 1 1 calc R U . . .
C46E C -0.0199(3) 0.7038(6) 1.02069(18) 0.069(3) Uani 1 1 d . . . . .
H46P H -0.0264 0.6639 1.0288 0.083 Uiso 1 1 calc R U . . .
H46Q H -0.0262 0.6878 1.0080 0.083 Uiso 1 1 calc R U . . .
C47E C -0.0342(4) 0.8242(8) 1.04895(17) 0.095(2) Uiso 1 1 d D . . . .
H47M H -0.0093 0.8256 1.0520 0.142 Uiso 1 1 calc R U . . .
H47N H -0.0442 0.7899 1.0572 0.142 Uiso 1 1 calc R U . . .
H47O H -0.0436 0.8739 1.0503 0.142 Uiso 1 1 calc R U . . .
C48E C -0.0889(3) 0.7826(8) 1.01434(18) 0.095(2) Uiso 1 1 d D . . . .
H48M H -0.1025 0.7548 1.0224 0.142 Uiso 1 1 calc R U . . .
H48N H -0.0888 0.7560 1.0028 0.142 Uiso 1 1 calc R U . . .
H48O H -0.0990 0.8319 1.0121 0.142 Uiso 1 1 calc R U . . .
C49E C -0.0252(4) 0.8675(7) 1.01053(18) 0.095(2) Uiso 1 1 d D . . . .
H49M H -0.0431 0.9029 1.0062 0.142 Uiso 1 1 calc R U . . .
H49N H -0.0161 0.8439 1.0001 0.142 Uiso 1 1 calc R U . . .
H49O H -0.0067 0.8936 1.0179 0.142 Uiso 1 1 calc R U . . .
C1F C 0.0500(5) -0.0131(6) 0.77695(12) 0.107(7) Uani 1 1 d . . . . .
C2F C 0.0107(6) -0.0055(13) 0.77379(19) 0.193(14) Uani 1 1 d . . . . .
H2F1 H 0.0004 -0.0547 0.7719 0.289 Uiso 1 1 calc R U . . .
H2F2 H 0.0045 0.0253 0.7630 0.289 Uiso 1 1 calc R U . . .
H2F3 H 0.0024 0.0179 0.7844 0.289 Uiso 1 1 calc R U . . .
C3F C 0.0680(6) 0.0535(7) 0.77938(16) 0.132(7) Uani 1 1 d . U . . .
H3F1 H 0.0584 0.0832 0.7887 0.198 Uiso 1 1 calc R U . . .
H3F2 H 0.0661 0.0811 0.7679 0.198 Uiso 1 1 calc R U . . .
H3F3 H 0.0921 0.0430 0.7832 0.198 Uiso 1 1 calc R U . . .
C4F C 0.0583(3) -0.0620(6) 0.79497(12) 0.050(2) Uani 1 1 d . . . . .
C5F C 0.0697(4) -0.1842(7) 0.80929(12) 0.083(5) Uani 1 1 d . . . . .
C6F C 0.0333(4) -0.1958(11) 0.81463(17) 0.130(9) Uani 1 1 d . . . . .
H6F1 H 0.0262 -0.1519 0.8211 0.195 Uiso 1 1 calc R U . . .
H6F2 H 0.0330 -0.2393 0.8226 0.195 Uiso 1 1 calc R U . . .
H6F3 H 0.0175 -0.2037 0.8036 0.195 Uiso 1 1 calc R U . . .
C7F C 0.0812(5) -0.2557(6) 0.80279(13) 0.110(7) Uani 1 1 d . U . . .
H7F1 H 0.0806 -0.2929 0.8124 0.166 Uiso 1 1 calc R U . . .
H7F2 H 0.1046 -0.2509 0.7995 0.166 Uiso 1 1 calc R U . . .
H7F3 H 0.0661 -0.2712 0.7921 0.166 Uiso 1 1 calc R U . . .
C8F C 0.0908(3) -0.1546(4) 0.82576(10) 0.043(2) Uani 1 1 d . . . . .
C9F C 0.1451(2) -0.0893(4) 0.83573(10) 0.0346(18) Uani 1 1 d . . . . .
C10F C 0.1644(3) -0.1566(5) 0.84509(13) 0.056(3) Uani 1 1 d . . . . .
H10P H 0.1479 -0.1903 0.8499 0.084 Uiso 1 1 calc R U . . .
H10Q H 0.1807 -0.1391 0.8551 0.084 Uiso 1 1 calc R U . . .
H10R H 0.1767 -0.1830 0.8362 0.084 Uiso 1 1 calc R U . . .
C11F C 0.1683(2) -0.0371(4) 0.82679(11) 0.0376(19) Uani 1 1 d . . . . .
H11P H 0.1818 -0.0652 0.8187 0.056 Uiso 1 1 calc R U . . .
H11Q H 0.1838 -0.0123 0.8362 0.056 Uiso 1 1 calc R U . . .
H11R H 0.1545 0.0001 0.8197 0.056 Uiso 1 1 calc R U . . .
C12F C 0.12824(19) -0.0452(4) 0.85061(9) 0.0282(16) Uani 1 1 d . . . . .
C13F C 0.0823(2) 0.0425(4) 0.85624(9) 0.0292(16) Uani 1 1 d . . . . .
C14F C 0.0487(3) 0.0640(6) 0.84683(13) 0.047(2) Uani 1 1 d . . . . .
H14P H 0.0520 0.0899 0.8355 0.070 Uiso 1 1 calc R U . . .
H14Q H 0.0369 0.0968 0.8547 0.070 Uiso 1 1 calc R U . . .
H14R H 0.0348 0.0194 0.8441 0.070 Uiso 1 1 calc R U . . .
C15F C 0.1029(3) 0.1109(5) 0.86261(12) 0.043(2) Uani 1 1 d . . . . .
H15P H 0.1245 0.0955 0.8694 0.064 Uiso 1 1 calc R U . . .
H15Q H 0.0898 0.1407 0.8705 0.064 Uiso 1 1 calc R U . . .
H15R H 0.1076 0.1404 0.8520 0.064 Uiso 1 1 calc R U . . .
C16F C 0.07414(19) -0.0018(4) 0.87401(9) 0.0256(15) Uani 1 1 d . . . . .
C17F C 0.0590(2) -0.1217(5) 0.88681(10) 0.0334(17) Uani 1 1 d . . . . .
C18F C 0.0630(3) -0.2066(5) 0.88106(11) 0.039(2) Uani 1 1 d . . . . .
H18P H 0.0468 -0.2176 0.8704 0.059 Uiso 1 1 calc R U . . .
H18Q H 0.0583 -0.2388 0.8912 0.059 Uiso 1 1 calc R U . . .
H18R H 0.0864 -0.2153 0.8781 0.059 Uiso 1 1 calc R U . . .
C19F C 0.0244(2) -0.1042(5) 0.89087(11) 0.0398(19) Uani 1 1 d . . . . .
H19P H 0.0238 -0.0535 0.8956 0.060 Uiso 1 1 calc R U . . .
H19Q H 0.0176 -0.1391 0.9000 0.060 Uiso 1 1 calc R U . . .
H19R H 0.0086 -0.1082 0.8797 0.060 Uiso 1 1 calc R U . . .
C20F C 0.0852(2) -0.1103(4) 0.90457(10) 0.0280(15) Uani 1 1 d . . . . .
C21F C 0.1450(2) -0.0906(4) 0.91723(10) 0.0261(15) Uani 1 1 d . . . . .
C22F C 0.1500(3) -0.1643(5) 0.92723(12) 0.047(2) Uani 1 1 d . . . . .
H22P H 0.1288 -0.1785 0.9321 0.071 Uiso 1 1 calc R U . . .
H22Q H 0.1683 -0.1593 0.9372 0.071 Uiso 1 1 calc R U . . .
H22R H 0.1563 -0.2026 0.9188 0.071 Uiso 1 1 calc R U . . .
C23F C 0.1778(2) -0.0664(5) 0.90989(12) 0.0414(19) Uani 1 1 d . . . . .
H23P H 0.1861 -0.1063 0.9025 0.062 Uiso 1 1 calc R U . . .
H23Q H 0.1951 -0.0554 0.9201 0.062 Uiso 1 1 calc R U . . .
H23R H 0.1735 -0.0219 0.9024 0.062 Uiso 1 1 calc R U . . .
C24F C 0.13404(16) -0.0292(3) 0.93008(8) 0.0191(12) Uani 1 1 d . . . . .
C25F C 0.1124(2) 0.0953(4) 0.93369(9) 0.0266(15) Uani 1 1 d . . . . .
C26F C 0.1446(2) 0.1312(5) 0.94315(11) 0.0370(18) Uani 1 1 d . . . . .
H26P H 0.1580 0.0940 0.9505 0.055 Uiso 1 1 calc R U . . .
H26Q H 0.1383 0.1714 0.9510 0.055 Uiso 1 1 calc R U . . .
H26R H 0.1584 0.1513 0.9340 0.055 Uiso 1 1 calc R U . . .
C27F C 0.0918(2) 0.1501(4) 0.92194(10) 0.0331(17) Uani 1 1 d . . . . .
H27P H 0.1056 0.1690 0.9126 0.050 Uiso 1 1 calc R U . . .
H27Q H 0.0852 0.1914 0.9294 0.050 Uiso 1 1 calc R U . . .
H27R H 0.0712 0.1259 0.9161 0.050 Uiso 1 1 calc R U . . .
C28F C 0.08977(18) 0.0693(4) 0.94898(8) 0.0245(14) Uani 1 1 d . . . . .
C29F C 0.0398(2) -0.0016(4) 0.95552(9) 0.0369(17) Uani 1 1 d . . . . .
C30F C 0.0182(2) -0.0648(6) 0.94596(11) 0.050(2) Uani 1 1 d . . . . .
H30P H 0.0062 -0.0463 0.9346 0.074 Uiso 1 1 calc R U . . .
H30Q H 0.0014 -0.0823 0.9539 0.074 Uiso 1 1 calc R U . . .
H30R H 0.0332 -0.1059 0.9433 0.074 Uiso 1 1 calc R U . . .
C31F C 0.0172(2) 0.0618(5) 0.96018(11) 0.0476(19) Uani 1 1 d . . . . .
H31P H 0.0315 0.1019 0.9658 0.071 Uiso 1 1 calc R U . . .
H31Q H 0.0014 0.0446 0.9687 0.071 Uiso 1 1 calc R U . . .
H31R H 0.0042 0.0802 0.9491 0.071 Uiso 1 1 calc R U . . .
C32F C 0.0570(2) -0.0359(4) 0.97289(9) 0.0308(14) Uani 1 1 d . . . . .
C33F C 0.1038(2) -0.1144(4) 0.98708(9) 0.0402(18) Uani 1 1 d . . . . .
C34F C 0.0811(3) -0.1774(4) 0.99258(11) 0.056(2) Uani 1 1 d . . . . .
H34P H 0.0588 -0.1574 0.9950 0.085 Uiso 1 1 calc R U . . .
H34Q H 0.0920 -0.2015 1.0036 0.085 Uiso 1 1 calc R U . . .
H34R H 0.0778 -0.2138 0.9827 0.085 Uiso 1 1 calc R U . . .
C35F C 0.1363(3) -0.1477(5) 0.98131(11) 0.050(2) Uani 1 1 d . . . . .
H35P H 0.1308 -0.1770 0.9702 0.075 Uiso 1 1 calc R U . . .
H35Q H 0.1468 -0.1799 0.9910 0.075 Uiso 1 1 calc R U . . .
H35R H 0.1522 -0.1080 0.9790 0.075 Uiso 1 1 calc R U . . .
C36F C 0.1141(2) -0.0635(4) 1.00349(9) 0.0368(16) Uani 1 1 d . . . . .
C37F C 0.12887(19) 0.0632(4) 1.01446(9) 0.0257(15) Uani 1 1 d . . . . .
C38F C 0.1302(2) 0.1374(4) 1.00504(10) 0.0335(17) Uani 1 1 d . . . . .
H38P H 0.1466 0.1350 0.9960 0.050 Uiso 1 1 calc R U . . .
H38Q H 0.1374 0.1757 1.0140 0.050 Uiso 1 1 calc R U . . .
H38R H 0.1075 0.1496 0.9990 0.050 Uiso 1 1 calc R U . . .
C39F C 0.1625(2) 0.0468(5) 1.02477(11) 0.0434(19) Uani 1 1 d . . . . .
H39P H 0.1612 -0.0004 1.0312 0.065 Uiso 1 1 calc R U . . .
H39Q H 0.1685 0.0866 1.0336 0.065 Uiso 1 1 calc R U . . .
H39R H 0.1800 0.0436 1.0163 0.065 Uiso 1 1 calc R U . . .
C40F C 0.1017(2) 0.0715(4) 1.02774(10) 0.0288(16) Uani 1 1 d . . . . .
C41F C 0.0390(2) 0.0643(5) 1.03080(11) 0.0428(18) Uani 1 1 d . . . . .
C42F C 0.0069(2) 0.0590(7) 1.01672(14) 0.068(3) Uani 1 1 d . . . . .
H42P H -0.0137 0.0581 1.0231 0.102 Uiso 1 1 calc R U . . .
H42Q H 0.0080 0.0135 1.0096 0.102 Uiso 1 1 calc R U . . .
H42R H 0.0061 0.1021 1.0086 0.102 Uiso 1 1 calc R U . . .
C43F C 0.0395(3) -0.0031(6) 1.04419(12) 0.058(2) Uani 1 1 d . . . . .
H43P H 0.0599 -0.0001 1.0530 0.087 Uiso 1 1 calc R U . . .
H43Q H 0.0400 -0.0494 1.0373 0.087 Uiso 1 1 calc R U . . .
H43R H 0.0190 -0.0019 1.0506 0.087 Uiso 1 1 calc R U . . .
C44F C 0.03847(18) 0.1399(5) 1.03889(10) 0.0391(18) Uani 1 1 d . . . . .
C45F C 0.0250(3) 0.2086(6) 1.06378(13) 0.063(3) Uani 1 1 d . . . . .
H45J H 0.0145 0.2441 1.0546 0.075 Uiso 1 1 calc R U . . .
H45K H 0.0477 0.2280 1.0686 0.075 Uiso 1 1 calc R U . . .
C46F C 0.0024(3) 0.1999(6) 1.07913(14) 0.064(3) Uani 1 1 d . . . . .
H46J H 0.0117 0.1596 1.0873 0.076 Uiso 1 1 calc R U . . .
H46K H -0.0208 0.1850 1.0739 0.076 Uiso 1 1 calc R U . . .
C47F C 0.0394(6) 0.3145(13) 1.1034(3) 0.168(9) Uiso 1 1 d . . . . .
H47P H 0.0376 0.3639 1.1087 0.251 Uiso 1 1 calc R U . . .
H47Q H 0.0558 0.3158 1.0943 0.251 Uiso 1 1 calc R U . . .
H47R H 0.0472 0.2790 1.1130 0.251 Uiso 1 1 calc R U . . .
C48F C -0.0353(3) 0.2754(7) 1.10848(17) 0.079(3) Uiso 1 1 d . . . . .
H48P H -0.0295 0.2340 1.1168 0.119 Uiso 1 1 calc R U . . .
H48Q H -0.0572 0.2652 1.1013 0.119 Uiso 1 1 calc R U . . .
H48R H -0.0373 0.3210 1.1155 0.119 Uiso 1 1 calc R U . . .
C49F C -0.0159(5) 0.3652(9) 1.0756(2) 0.117(5) Uiso 1 1 d . . . . .
H49P H -0.0294 0.4017 1.0816 0.176 Uiso 1 1 calc R U . . .
H49Q H -0.0299 0.3437 1.0652 0.176 Uiso 1 1 calc R U . . .
H49R H 0.0042 0.3895 1.0714 0.176 Uiso 1 1 calc R U . . .
C1G C 0.9656(3) 0.2695(5) 0.42590(13) 0.048(2) Uani 1 1 d . . . . .
C2G C 0.9496(3) 0.1902(5) 0.42520(15) 0.056(2) Uani 1 1 d . . . . .
H2G1 H 0.9601 0.1609 0.4355 0.084 Uiso 1 1 calc R U . . .
H2G2 H 0.9538 0.1660 0.4138 0.084 Uiso 1 1 calc R U . . .
H2G3 H 0.9250 0.1939 0.4259 0.084 Uiso 1 1 calc R U . . .
C3G C 1.0057(3) 0.2625(6) 0.42862(15) 0.056(2) Uani 1 1 d . . . . .
H3G1 H 1.0159 0.3121 0.4290 0.085 Uiso 1 1 calc R U . . .
H3G2 H 1.0135 0.2344 0.4185 0.085 Uiso 1 1 calc R U . . .
H3G3 H 1.0126 0.2366 0.4401 0.085 Uiso 1 1 calc R U . . .
C4G C 0.9562(2) 0.3095(5) 0.40932(11) 0.0351(17) Uani 1 1 d . . . . .
C5G C 0.94535(19) 0.4311(4) 0.39461(9) 0.0266(14) Uani 1 1 d . . . . .
C6G C 0.9811(2) 0.4344(5) 0.38810(12) 0.0410(18) Uani 1 1 d . . . . .
H6G1 H 0.9978 0.4494 0.3982 0.062 Uiso 1 1 calc R U . . .
H6G2 H 0.9811 0.4705 0.3782 0.062 Uiso 1 1 calc R U . . .
H6G3 H 0.9872 0.3854 0.3837 0.062 Uiso 1 1 calc R U . . .
C7G C 0.9320(3) 0.5072(4) 0.40003(11) 0.0410(19) Uani 1 1 d . . . . .
H7G1 H 0.9108 0.5006 0.4057 0.061 Uiso 1 1 calc R U . . .
H7G2 H 0.9276 0.5383 0.3892 0.061 Uiso 1 1 calc R U . . .
H7G3 H 0.9492 0.5311 0.4087 0.061 Uiso 1 1 calc R U . . .
C8G C 0.9190(2) 0.4027(4) 0.37897(10) 0.0312(17) Uani 1 1 d . . . . .
C9G C 0.8646(2) 0.3400(4) 0.36863(10) 0.0291(16) Uani 1 1 d . . . . .
C10G C 0.8421(2) 0.2846(5) 0.37839(11) 0.0383(19) Uani 1 1 d . . . . .
H10S H 0.8240 0.2649 0.3696 0.057 Uiso 1 1 calc R U . . .
H10T H 0.8319 0.3103 0.3882 0.057 Uiso 1 1 calc R U . . .
H10U H 0.8564 0.2436 0.3836 0.057 Uiso 1 1 calc R U . . .
C11G C 0.8434(3) 0.4023(5) 0.36075(11) 0.045(2) Uani 1 1 d . . . . .
H11S H 0.8579 0.4380 0.3552 0.068 Uiso 1 1 calc R U . . .
H11T H 0.8322 0.4268 0.3704 0.068 Uiso 1 1 calc R U . . .
H11U H 0.8260 0.3832 0.3515 0.068 Uiso 1 1 calc R U . . .
C12G C 0.8801(2) 0.2946(4) 0.35429(9) 0.0287(16) Uani 1 1 d . . . . .
C13G C 0.9247(2) 0.2112(4) 0.34573(10) 0.0290(16) Uani 1 1 d . . . . .
C14G C 0.9597(2) 0.1850(5) 0.35605(11) 0.042(2) Uani 1 1 d . . . . .
H14S H 0.9746 0.2280 0.3587 0.063 Uiso 1 1 calc R U . . .
H14T H 0.9707 0.1498 0.3484 0.063 Uiso 1 1 calc R U . . .
H14U H 0.9555 0.1608 0.3675 0.063 Uiso 1 1 calc R U . . .
C15G C 0.9022(3) 0.1424(5) 0.34089(12) 0.041(2) Uani 1 1 d . . . . .
H15S H 0.8997 0.1138 0.3520 0.061 Uiso 1 1 calc R U . . .
H15T H 0.9129 0.1113 0.3322 0.061 Uiso 1 1 calc R U . . .
H15U H 0.8795 0.1583 0.3355 0.061 Uiso 1 1 calc R U . . .
C16G C 0.9310(2) 0.2533(5) 0.32943(11) 0.0314(16) Uani 1 1 d . . . . .
C17G C 0.9444(2) 0.3733(5) 0.31637(10) 0.0305(16) Uani 1 1 d . . . . .
C18G C 0.9427(2) 0.4520(5) 0.32201(11) 0.0358(17) Uani 1 1 d . . . . .
H18S H 0.9193 0.4639 0.3244 0.054 Uiso 1 1 calc R U . . .
H18T H 0.9493 0.4840 0.3123 0.054 Uiso 1 1 calc R U . . .
H18U H 0.9583 0.4601 0.3331 0.054 Uiso 1 1 calc R U . . .
C19G C 0.9824(3) 0.3549(6) 0.31163(14) 0.048(2) Uani 1 1 d . . . . .
H19S H 0.9984 0.3578 0.3227 0.073 Uiso 1 1 calc R U . . .
H19T H 0.9892 0.3908 0.3027 0.073 Uiso 1 1 calc R U . . .
H19U H 0.9830 0.3048 0.3065 0.073 Uiso 1 1 calc R U . . .
C20G C 0.9202(2) 0.3601(3) 0.29995(9) 0.0246(15) Uani 1 1 d . . . . .
C21G C 0.8610(2) 0.3401(4) 0.28706(10) 0.0280(15) Uani 1 1 d . . . . .
C22G C 0.8285(2) 0.3160(5) 0.29493(11) 0.0360(18) Uani 1 1 d . . . . .
H22S H 0.8193 0.3578 0.3014 0.054 Uiso 1 1 calc R U . . .
H22T H 0.8337 0.2749 0.3034 0.054 Uiso 1 1 calc R U . . .
H22U H 0.8115 0.2999 0.2850 0.054 Uiso 1 1 calc R U . . .
C23G C 0.8548(2) 0.4139(4) 0.27646(10) 0.0278(15) Uani 1 1 d . . . . .
H23S H 0.8484 0.4526 0.2848 0.042 Uiso 1 1 calc R U . . .
H23T H 0.8363 0.4072 0.2666 0.042 Uiso 1 1 calc R U . . .
H23U H 0.8758 0.4286 0.2713 0.042 Uiso 1 1 calc R U . . .
C24G C 0.8701(2) 0.2815(4) 0.27364(11) 0.0338(17) Uani 1 1 d . . . . .
C25G C 0.8925(2) 0.1547(4) 0.26949(10) 0.0301(16) Uani 1 1 d . . . . .
C26G C 0.9140(2) 0.0967(4) 0.28234(11) 0.0353(18) Uani 1 1 d . . . . .
H26S H 0.9187 0.0526 0.2753 0.053 Uiso 1 1 calc R U . . .
H26T H 0.9008 0.0823 0.2923 0.053 Uiso 1 1 calc R U . . .
H26U H 0.9356 0.1194 0.2873 0.053 Uiso 1 1 calc R U . . .
C27G C 0.8588(2) 0.1181(5) 0.26174(12) 0.042(2) Uani 1 1 d . . . . .
H27S H 0.8450 0.1538 0.2541 0.063 Uiso 1 1 calc R U . . .
H27T H 0.8461 0.1021 0.2718 0.063 Uiso 1 1 calc R U . . .
H27U H 0.8638 0.0750 0.2544 0.063 Uiso 1 1 calc R U . . .
C28G C 0.9140(2) 0.1776(4) 0.25512(10) 0.0312(17) Uani 1 1 d . . . . .
C29G C 0.96469(19) 0.2510(4) 0.24803(9) 0.0317(15) Uani 1 1 d . . . . .
C30G C 0.9875(2) 0.3115(5) 0.25812(11) 0.0450(19) Uani 1 1 d . . . . .
H30S H 0.9730 0.3520 0.2617 0.067 Uiso 1 1 calc R U . . .
H30T H 1.0036 0.3307 0.2500 0.067 Uiso 1 1 calc R U . . .
H30U H 1.0002 0.2899 0.2690 0.067 Uiso 1 1 calc R U . . .
C31G C 0.9881(3) 0.1857(5) 0.24347(12) 0.053(2) Uani 1 1 d . . . . .
H31S H 1.0006 0.1669 0.2547 0.079 Uiso 1 1 calc R U . . .
H31T H 1.0044 0.2031 0.2353 0.079 Uiso 1 1 calc R U . . .
H31U H 0.9741 0.1458 0.2376 0.079 Uiso 1 1 calc R U . . .
C32G C 0.9464(2) 0.2869(4) 0.23046(8) 0.0335(17) Uani 1 1 d . . . . .
C33G C 0.9009(2) 0.3660(4) 0.21690(9) 0.0410(18) Uani 1 1 d . . . . .
C34G C 0.8667(3) 0.3951(5) 0.22314(10) 0.069(4) Uani 1 1 d . . . . .
H34S H 0.8519 0.3530 0.2253 0.104 Uiso 1 1 calc R U . . .
H34T H 0.8552 0.4269 0.2136 0.104 Uiso 1 1 calc R U . . .
H34U H 0.8715 0.4236 0.2344 0.104 Uiso 1 1 calc R U . . .
C35G C 0.9243(3) 0.4285(4) 0.21150(11) 0.054(2) Uani 1 1 d . . . . .
H35S H 0.9290 0.4628 0.2217 0.081 Uiso 1 1 calc R U . . .
H35T H 0.9131 0.4553 0.2010 0.081 Uiso 1 1 calc R U . . .
H35U H 0.9459 0.4073 0.2083 0.081 Uiso 1 1 calc R U . . .
C36G C 0.8913(2) 0.3156(4) 0.20049(8) 0.0316(14) Uani 1 1 d . . . . .
C37G C 0.8765(2) 0.1868(4) 0.18980(9) 0.0304(16) Uani 1 1 d . . . . .
C38G C 0.8751(2) 0.1090(5) 0.19926(11) 0.0334(17) Uani 1 1 d . . . . .
H38S H 0.8975 0.0976 0.2058 0.050 Uiso 1 1 calc R U . . .
H38T H 0.8691 0.0709 0.1900 0.050 Uiso 1 1 calc R U . . .
H38U H 0.8578 0.1100 0.2079 0.050 Uiso 1 1 calc R U . . .
C39G C 0.8419(2) 0.2053(5) 0.17912(9) 0.0413(19) Uani 1 1 d . . . . .
H39S H 0.8252 0.2169 0.1877 0.062 Uiso 1 1 calc R U . . .
H39T H 0.8339 0.1626 0.1716 0.062 Uiso 1 1 calc R U . . .
H39U H 0.8446 0.2482 0.1712 0.062 Uiso 1 1 calc R U . . .
C40G C 0.90453(19) 0.1803(4) 0.17668(9) 0.0248(14) Uani 1 1 d . . . . .
C41G C 0.9651(2) 0.1931(6) 0.17308(10) 0.047(2) Uani 1 1 d . . . . .
C42G C 0.9978(2) 0.1945(7) 0.18678(13) 0.067(3) Uani 1 1 d . . . . .
H42S H 1.0003 0.2436 0.1924 0.100 Uiso 1 1 calc R U . . .
H42T H 1.0178 0.1839 0.1804 0.100 Uiso 1 1 calc R U . . .
H42U H 0.9959 0.1569 0.1962 0.100 Uiso 1 1 calc R U . . .
C43G C 0.9642(3) 0.2551(6) 0.15879(15) 0.073(3) Uani 1 1 d . . . . .
H43S H 0.9433 0.2506 0.1504 0.109 Uiso 1 1 calc R U . . .
H43T H 0.9842 0.2508 0.1520 0.109 Uiso 1 1 calc R U . . .
H43U H 0.9646 0.3034 0.1649 0.109 Uiso 1 1 calc R U . . .
C44G C 0.9658(2) 0.1162(6) 0.16524(11) 0.047(2) Uani 1 1 d . . . . .
C45G C 0.9801(3) 0.0449(5) 0.13978(13) 0.055(2) Uani 1 1 d . . . . .
H45L H 0.9570 0.0286 0.1348 0.067 Uiso 1 1 calc R U . . .
H45M H 0.9899 0.0071 0.1486 0.067 Uiso 1 1 calc R U . . .
C46G C 1.0026(3) 0.0540(6) 0.12455(13) 0.061(3) Uani 1 1 d . . . . .
H46L H 1.0259 0.0683 0.1298 0.074 Uiso 1 1 calc R U . . .
H46M H 0.9935 0.0944 0.1164 0.074 Uiso 1 1 calc R U . . .
C47G C 1.0391(3) -0.0244(8) 0.09562(17) 0.084(4) Uani 1 1 d . . . . .
H47S H 1.0457 -0.0735 0.0915 0.126 Uiso 1 1 calc R U . . .
H47T H 1.0589 -0.0001 0.1022 0.126 Uiso 1 1 calc R U . . .
H47U H 1.0306 0.0057 0.0851 0.126 Uiso 1 1 calc R U . . .
C48G C 0.9637(3) -0.0536(11) 0.0990(3) 0.159(8) Uani 1 1 d . U . . .
H48S H 0.9591 -0.0191 0.0888 0.238 Uiso 1 1 calc R U . . .
H48T H 0.9463 -0.0474 0.1074 0.238 Uiso 1 1 calc R U . . .
H48U H 0.9631 -0.1046 0.0944 0.238 Uiso 1 1 calc R U . . .
C49G C 1.0189(6) -0.1159(10) 0.1266(3) 0.160(8) Uani 1 1 d . U . . .
H49S H 1.0004 -0.1279 0.1340 0.240 Uiso 1 1 calc R U . . .
H49T H 1.0394 -0.1022 0.1346 0.240 Uiso 1 1 calc R U . . .
H49U H 1.0238 -0.1593 0.1193 0.240 Uiso 1 1 calc R U . . .
C1H C 0.2099(2) 0.8029(5) 0.04054(9) 0.0373(18) Uani 1 1 d . . . . .
C2H C 0.2277(2) 0.8779(5) 0.03978(13) 0.046(2) Uani 1 1 d . . . . .
H2H1 H 0.2106 0.9162 0.0361 0.069 Uiso 1 1 calc R U . . .
H2H2 H 0.2445 0.8757 0.0309 0.069 Uiso 1 1 calc R U . . .
H2H3 H 0.2393 0.8899 0.0518 0.069 Uiso 1 1 calc R U . . .
C3H C 0.2354(2) 0.7428(4) 0.04561(12) 0.046(2) Uani 1 1 d . . . . .
H3H1 H 0.2477 0.7538 0.0575 0.069 Uiso 1 1 calc R U . . .
H3H2 H 0.2516 0.7399 0.0364 0.069 Uiso 1 1 calc R U . . .
H3H3 H 0.2234 0.6953 0.0462 0.069 Uiso 1 1 calc R U . . .
C4H C 0.18355(19) 0.8069(4) 0.05438(9) 0.0282(14) Uani 1 1 d . . . . .
C5H C 0.1241(2) 0.8203(4) 0.05980(9) 0.0285(15) Uani 1 1 d . . . . .
C6H C 0.1232(2) 0.9013(4) 0.06605(10) 0.0402(17) Uani 1 1 d . . . . .
H6H1 H 0.1450 0.9141 0.0730 0.060 Uiso 1 1 calc R U . . .
H6H2 H 0.1046 0.9079 0.0738 0.060 Uiso 1 1 calc R U . . .
H6H3 H 0.1193 0.9337 0.0554 0.060 Uiso 1 1 calc R U . . .
C7H C 0.0893(2) 0.7984(4) 0.04957(10) 0.0372(17) Uani 1 1 d . . . . .
H7H1 H 0.0850 0.8282 0.0385 0.056 Uiso 1 1 calc R U . . .
H7H2 H 0.0711 0.8073 0.0574 0.056 Uiso 1 1 calc R U . . .
H7H3 H 0.0896 0.7457 0.0463 0.056 Uiso 1 1 calc R U . . .
C8H C 0.12898(16) 0.7685(4) 0.07693(8) 0.0258(14) Uani 1 1 d . . . . .
C9H C 0.1398(2) 0.6439(4) 0.08887(9) 0.0311(17) Uani 1 1 d . . . . .
C10H C 0.1031(2) 0.6282(5) 0.09414(10) 0.0405(19) Uani 1 1 d . . . . .
H10V H 0.0927 0.6747 0.0976 0.061 Uiso 1 1 calc R U . . .
H10W H 0.1045 0.5935 0.1044 0.061 Uiso 1 1 calc R U . . .
H10X H 0.0891 0.6066 0.0837 0.061 Uiso 1 1 calc R U . . .
C11H C 0.1560(2) 0.5740(4) 0.08241(9) 0.0344(17) Uani 1 1 d . . . . .
H11V H 0.1427 0.5561 0.0713 0.052 Uiso 1 1 calc R U . . .
H11W H 0.1564 0.5359 0.0919 0.052 Uiso 1 1 calc R U . . .
H11X H 0.1795 0.5847 0.0799 0.052 Uiso 1 1 calc R U . . .
C12H C 0.16271(18) 0.6720(3) 0.10545(8) 0.0229(14) Uani 1 1 d . . . . .
C13H C 0.21633(19) 0.7331(4) 0.11751(8) 0.0222(14) Uani 1 1 d . . . . .
C14H C 0.2425(2) 0.7857(4) 0.10944(10) 0.0322(16) Uani 1 1 d . . . . .
H14V H 0.2572 0.7566 0.1022 0.048 Uiso 1 1 calc R U . . .
H14W H 0.2566 0.8104 0.1194 0.048 Uiso 1 1 calc R U . . .
H14$ H 0.2301 0.8231 0.1017 0.048 Uiso 1 1 calc R U . . .
C15H C 0.2326(2) 0.6681(5) 0.12732(10) 0.0329(17) Uani 1 1 d . . . . .
H15V H 0.2148 0.6335 0.1304 0.049 Uiso 1 1 calc R U . . .
H15W H 0.2459 0.6848 0.1385 0.049 Uiso 1 1 calc R U . . .
H15$ H 0.2477 0.6430 0.1195 0.049 Uiso 1 1 calc R U . . .
C16H C 0.19673(17) 0.7808(4) 0.13064(8) 0.0216(13) Uani 1 1 d . . . . .
C17H C 0.1561(3) 0.8786(6) 0.13500(12) 0.053(3) Uani 1 1 d . . . . .
C18H C 0.1266(3) 0.9186(6) 0.12303(12) 0.064(3) Uani 1 1 d . . . . .
H18V H 0.1363 0.9500 0.1140 0.097 Uiso 1 1 calc R U . . .
H18W H 0.1136 0.9493 0.1308 0.097 Uiso 1 1 calc R U . . .
H18$ H 0.1115 0.8815 0.1167 0.097 Uiso 1 1 calc R U . . .
C19H C 0.1797(3) 0.9376(6) 0.14358(15) 0.063(3) Uani 1 1 d . . . . .
H19V H 0.2003 0.9143 0.1497 0.094 Uiso 1 1 calc R U . . .
H19W H 0.1681 0.9654 0.1525 0.094 Uiso 1 1 calc R U . . .
H19$ H 0.1861 0.9715 0.1341 0.094 Uiso 1 1 calc R U . . .
C20H C 0.1399(2) 0.8381(6) 0.15002(11) 0.054(3) Uani 1 1 d . . . . .
C21K C 0.1072(3) 0.7438(7) 0.15810(15) 0.032(2) Uani 0.453(9) 1 d D . P A 2
C22K C 0.0909(4) 0.6790(8) 0.14647(19) 0.0378(17) Uani 0.453(9) 1 d D . P A 2
H22V H 0.0737 0.6986 0.1372 0.057 Uiso 0.453(9) 1 calc R U P A 2
H22W H 0.0801 0.6444 0.1543 0.057 Uiso 0.453(9) 1 calc R U P A 2
H22$ H 0.1087 0.6530 0.1406 0.057 Uiso 0.453(9) 1 calc R U P A 2
C23K C 0.0753(3) 0.7908(8) 0.1613(2) 0.0378(17) Uani 0.453(9) 1 d D . P A 2
H23V H 0.0826 0.8371 0.1675 0.057 Uiso 0.453(9) 1 calc R U P A 2
H23W H 0.0608 0.7627 0.1689 0.057 Uiso 0.453(9) 1 calc R U P A 2
H23$ H 0.0623 0.8022 0.1496 0.057 Uiso 0.453(9) 1 calc R U P A 2
C21J C 0.1080(3) 0.7089(7) 0.15691(14) 0.032(2) Uani 0.547(9) 1 d D U P A 1
C22J C 0.1059(4) 0.6310(6) 0.14888(18) 0.0378(17) Uani 0.547(9) 1 d D . P A 1
H22X H 0.095(5) 0.624(5) 0.153(2) 0.057 Uiso 0.547(9) 1 d . U P A 1
H22Y H 0.126(5) 0.616(10) 0.152(2) 0.057 Uiso 0.547(9) 1 d . U P A 1
H22Z H 0.092(5) 0.632(9) 0.135(2) 0.057 Uiso 0.547(9) 1 d . U P A 1
C23J C 0.0742(3) 0.7426(7) 0.16184(18) 0.0378(17) Uani 0.547(9) 1 d D . P A 1
H23X H 0.0629 0.7073 0.1693 0.057 Uiso 0.547(9) 1 calc R U P A 1
H23Y H 0.0593 0.7534 0.1507 0.057 Uiso 0.547(9) 1 calc R U P A 1
H23Z H 0.0790 0.7886 0.1687 0.057 Uiso 0.547(9) 1 calc R U P A 1
C24H C 0.1301(2) 0.7095(6) 0.17517(10) 0.057(3) Uani 1 1 d D . . . .
C25H C 0.1867(2) 0.6950(4) 0.19128(11) 0.0414(18) Uani 1 1 d . . . . .
C26H C 0.2237(2) 0.7111(5) 0.18705(11) 0.0419(18) Uani 1 1 d . . . . .
H26V H 0.2281 0.6854 0.1758 0.063 Uiso 1 1 calc R U . . .
H26W H 0.2399 0.6935 0.1971 0.063 Uiso 1 1 calc R U . . .
H26$ H 0.2267 0.7646 0.1855 0.063 Uiso 1 1 calc R U . . .
C27H C 0.1848(3) 0.6126(5) 0.19729(13) 0.063(3) Uani 1 1 d . . . . .
H27V H 0.1618 0.6019 0.2006 0.095 Uiso 1 1 calc R U . . .
H27W H 0.2016 0.6038 0.2078 0.095 Uiso 1 1 calc R U . . .
H27$ H 0.1898 0.5803 0.1873 0.095 Uiso 1 1 calc R U . . .
C28H C 0.17972(19) 0.7457(4) 0.20700(9) 0.0313(14) Uani 1 1 d . . . . .
C29H C 0.1597(2) 0.8677(4) 0.21569(8) 0.0312(14) Uani 1 1 d . . . . .
C30H C 0.1391(2) 0.9293(4) 0.20598(9) 0.0442(19) Uani 1 1 d . . . . .
H30V H 0.1524 0.9523 0.1970 0.066 Uiso 1 1 calc R U . . .
H30W H 0.1336 0.9667 0.2148 0.066 Uiso 1 1 calc R U . . .
H30X H 0.1179 0.9088 0.1998 0.066 Uiso 1 1 calc R U . . .
C31H C 0.1925(2) 0.8985(5) 0.22599(10) 0.049(2) Uani 1 1 d . . . . .
H31V H 0.2055 0.8578 0.2322 0.073 Uiso 1 1 calc R U . . .
H31W H 0.1866 0.9349 0.2350 0.073 Uiso 1 1 calc R U . . .
H31X H 0.2063 0.9223 0.2174 0.073 Uiso 1 1 calc R U . . .
C32H C 0.13692(19) 0.8332(4) 0.22941(9) 0.0292(14) Uani 1 1 d . . . . .
C33H C 0.0892(2) 0.7490(4) 0.23372(10) 0.0355(16) Uani 1 1 d . . . . .
C34H C 0.0700(2) 0.6879(5) 0.22221(12) 0.047(2) Uani 1 1 d . . . . .
H34V H 0.0598 0.7091 0.2107 0.070 Uiso 1 1 calc R U . . .
H34W H 0.0519 0.6673 0.2289 0.070 Uiso 1 1 calc R U . . .
H34X H 0.0860 0.6485 0.2198 0.070 Uiso 1 1 calc R U . . .
C35H C 0.0634(2) 0.8094(5) 0.23859(11) 0.0435(18) Uani 1 1 d . . . . .
H35V H 0.0760 0.8524 0.2439 0.065 Uiso 1 1 calc R U . . .
H35W H 0.0489 0.7892 0.2474 0.065 Uiso 1 1 calc R U . . .
H35X H 0.0492 0.8246 0.2275 0.065 Uiso 1 1 calc R U . . .
C36H C 0.1067(2) 0.7116(4) 0.25055(9) 0.0305(15) Uani 1 1 d . . . . .
C37H C 0.1577(2) 0.6398(4) 0.26383(10) 0.0381(19) Uani 1 1 d . . . . .
C38H C 0.1919(3) 0.6208(5) 0.25792(13) 0.054(3) Uani 1 1 d . . . . .
H38V H 0.1891 0.5831 0.2483 0.081 Uiso 1 1 calc R U . . .
H38W H 0.2068 0.6016 0.2683 0.081 Uiso 1 1 calc R U . . .
H38X H 0.2022 0.6655 0.2532 0.081 Uiso 1 1 calc R U . . .
C39H C 0.1385(3) 0.5702(4) 0.26903(11) 0.045(2) Uani 1 1 d . . . . .
H39V H 0.1186 0.5848 0.2751 0.068 Uiso 1 1 calc R U . . .
H39W H 0.1538 0.5396 0.2773 0.068 Uiso 1 1 calc R U . . .
H39X H 0.1310 0.5418 0.2580 0.068 Uiso 1 1 calc R U . . .
C40H C 0.1641(2) 0.6916(5) 0.28070(12) 0.0397(19) Uani 1 1 d . . . . .
C41H C 0.1854(3) 0.8156(5) 0.29163(14) 0.052(2) Uani 1 1 d . . . . .
C42H C 0.2006(3) 0.8784(5) 0.28237(15) 0.059(3) Uani 1 1 d . . . . .
H42V H 0.2171 0.8595 0.2745 0.088 Uiso 1 1 calc R U . . .
H42W H 0.2121 0.9119 0.2915 0.088 Uiso 1 1 calc R U . . .
H42$ H 0.1825 0.9055 0.2750 0.088 Uiso 1 1 calc R U . . .
C43H C 0.1585(3) 0.8358(5) 0.30392(13) 0.056(3) Uani 1 1 d . . . . .
H43V H 0.1395 0.8612 0.2968 0.083 Uiso 1 1 calc R U . . .
H43W H 0.1686 0.8688 0.3136 0.083 Uiso 1 1 calc R U . . .
H43X H 0.1501 0.7907 0.3093 0.083 Uiso 1 1 calc R U . . .
C44H C 0.2148(2) 0.7766(5) 0.30314(14) 0.050(2) Uani 1 1 d . . . . .
C45H C 0.2629(2) 0.6974(5) 0.30492(13) 0.050(2) Uani 1 1 d . . . . .
H45N H 0.2808 0.6828 0.2972 0.060 Uiso 1 1 calc R U . . .
H45O H 0.2733 0.7319 0.3144 0.060 Uiso 1 1 calc R U . . .
C46H C 0.2503(3) 0.6309(5) 0.31377(17) 0.054(3) Uani 1 1 d . . . . .
H46N H 0.2381 0.5994 0.3042 0.065 Uiso 1 1 calc R U . . .
H46O H 0.2335 0.6470 0.3220 0.065 Uiso 1 1 calc R U . . .
C47H C 0.3064(3) 0.6276(7) 0.34589(13) 0.073(4) Uani 1 1 d . . . . .
H47V H 0.3096 0.6785 0.3418 0.110 Uiso 1 1 calc R U . . .
H47W H 0.3287 0.6050 0.3495 0.110 Uiso 1 1 calc R U . . .
H47X H 0.2930 0.6282 0.3563 0.110 Uiso 1 1 calc R U . . .
C48H C 0.26069(18) 0.4919(4) 0.33710(9) 0.0321(14) Uani 1 1 d . . . . .
H48V H 0.2446 0.5107 0.3453 0.048 Uiso 1 1 calc R U . . .
H48W H 0.2776 0.4599 0.3439 0.048 Uiso 1 1 calc R U . . .
H48X H 0.2482 0.4634 0.3273 0.048 Uiso 1 1 calc R U . . .
C49H C 0.3137(3) 0.5395(8) 0.31106(16) 0.072(3) Uani 1 1 d . . . . .
H49V H 0.3015 0.5078 0.3018 0.107 Uiso 1 1 calc R U . . .
H49W H 0.3321 0.5110 0.3178 0.107 Uiso 1 1 calc R U . . .
H49X H 0.3234 0.5821 0.3052 0.107 Uiso 1 1 calc R U . . .
N1H N 0.2215(3) 0.7597(12) -0.00207(16) 0.144(8) Uani 1 1 d . . . . .
N2H N 0.2087(2) 0.7751(9) 0.00967(11) 0.109(5) Uani 1 1 d . . . . .
N3H N 0.1908(2) 0.7866(5) 0.02239(9) 0.054(2) Uani 1 1 d . . . . .
N4H N 0.15063(17) 0.8067(3) 0.04794(8) 0.0316(14) Uani 1 1 d . . . . .
H4H H 0.1448 0.7983 0.0363 0.038 Uiso 1 1 calc R U . . .
N5H N 0.13773(17) 0.6971(3) 0.07393(7) 0.0281(13) Uani 1 1 d . . . . .
H5H H 0.1421 0.6829 0.0630 0.034 Uiso 1 1 calc R U . . .
N6H N 0.19089(16) 0.7080(3) 0.10209(7) 0.0235(12) Uani 1 1 d . . . . .
H6H H 0.1947 0.7172 0.0908 0.028 Uiso 1 1 calc R U . . .
N7H N 0.17279(18) 0.8281(4) 0.12343(8) 0.0317(14) Uani 1 1 d . . . . .
H7H H 0.1671 0.8287 0.1116 0.038 Uiso 1 1 calc R U . . .
N8K N 0.1255(4) 0.7848(9) 0.1444(2) 0.023(3) Uani 0.453(9) 1 d D U P A 2
H8K H 0.1253 0.7701 0.1330 0.027 Uiso 0.453(9) 1 calc R U P A 2
N8J N 0.1298(4) 0.7556(9) 0.1463(2) 0.036(4) Uani 0.547(9) 1 d D . P A 1
H8J H 0.1378 0.7345 0.1369 0.043 Uiso 0.547(9) 1 calc R U P A 1
N9H N 0.16429(18) 0.7083(4) 0.17508(8) 0.0386(15) Uani 1 1 d . . . . .
H9H H 0.1731 0.7159 0.1648 0.046 Uiso 1 1 calc R U . . .
N10H N 0.16726(16) 0.8132(3) 0.20216(7) 0.0308(12) Uani 1 1 d . . . . .
H105 H 0.1636 0.8246 0.1905 0.037 Uiso 1 1 calc R U . . .
N11H N 0.11377(16) 0.7832(3) 0.22246(8) 0.0309(13) Uani 1 1 d . . . . .
H115 H 0.1133 0.7706 0.2109 0.037 Uiso 1 1 calc R U . . .
N12H N 0.13710(18) 0.6800(4) 0.24892(8) 0.0346(15) Uani 1 1 d . . . . .
H12H H 0.1454 0.6833 0.2383 0.042 Uiso 1 1 calc R U . . .
N13H N 0.1719(2) 0.7616(4) 0.27715(10) 0.0440(18) Uani 1 1 d . . . . .
H13H H 0.1691 0.7769 0.2658 0.053 Uiso 1 1 calc R U . . .
O1H O 0.19424(14) 0.8095(3) 0.07050(6) 0.0385(12) Uani 1 1 d . . . . .
O2H O 0.12548(14) 0.7931(3) 0.09200(7) 0.0323(12) Uani 1 1 d . . . . .
O3H O 0.15584(15) 0.6580(3) 0.12109(6) 0.0330(12) Uani 1 1 d . . . . .
O4H O 0.20622(13) 0.7753(3) 0.14725(6) 0.0270(11) Uani 1 1 d . . . . .
O5H O 0.13787(18) 0.8641(4) 0.16500(7) 0.065(2) Uani 1 1 d . . . . .
O6H O 0.11633(18) 0.6938(4) 0.18922(8) 0.0569(19) Uani 1 1 d . . . . .
O7H O 0.18586(15) 0.7266(3) 0.22277(7) 0.0414(13) Uani 1 1 d . . . . .
O8H O 0.13928(15) 0.8525(3) 0.24551(7) 0.0386(12) Uani 1 1 d . . . . .
O9H O 0.09332(16) 0.7086(3) 0.26495(7) 0.0381(13) Uani 1 1 d . . . . .
O10H O 0.16514(15) 0.6671(3) 0.29608(7) 0.0345(12) Uani 1 1 d . . . . .
O11H O 0.2217(2) 0.7872(4) 0.31963(12) 0.072(2) Uani 1 1 d . . . . .
O12H O 0.23493(19) 0.7356(4) 0.29369(10) 0.0553(17) Uani 1 1 d . . . . .
Si1H Si 0.28330(6) 0.57285(15) 0.32708(3) 0.0405(5) Uani 1 1 d . . . . .
N1A N 0.7825(4) 0.5125(14) 0.70642(13) 0.177(10) Uani 1 1 d . . . . .
N2A N 0.7966(2) 0.5202(7) 0.69369(12) 0.075(3) Uani 1 1 d . . . . .
N3A N 0.8148(2) 0.5354(6) 0.68196(10) 0.063(3) Uani 1 1 d . . . . .
N4A N 0.85491(16) 0.5552(3) 0.65612(8) 0.0295(13) Uani 1 1 d . . . . .
H4A H 0.8611 0.5480 0.6678 0.035 Uiso 1 1 calc R U . . .
N5A N 0.86799(16) 0.4476(3) 0.63027(8) 0.0277(13) Uani 1 1 d . . . . .
H5A H 0.8634 0.4341 0.6412 0.033 Uiso 1 1 calc R U . . .
N6A N 0.81405(16) 0.4571(3) 0.60176(8) 0.0239(12) Uani 1 1 d . . . . .
H6A H 0.8099 0.4660 0.6130 0.029 Uiso 1 1 calc R U . . .
N7A N 0.83203(16) 0.5746(4) 0.58015(7) 0.0263(13) Uani 1 1 d . . . . .
H7A H 0.8379 0.5737 0.5920 0.032 Uiso 1 1 calc R U . . .
N8A N 0.87913(18) 0.5145(6) 0.55869(9) 0.063(3) Uani 1 1 d . . . . .
H8A H 0.8774 0.4976 0.5697 0.076 Uiso 1 1 calc R U . . .
N9A N 0.84087(19) 0.4570(4) 0.52892(9) 0.0465(18) Uani 1 1 d . . . . .
H9A H 0.8327 0.4674 0.5393 0.056 Uiso 1 1 calc R U . . .
N10A N 0.83852(16) 0.5622(3) 0.50185(8) 0.0315(12) Uani 1 1 d . . . . .
H10Y H 0.8427 0.5734 0.5135 0.038 Uiso 1 1 calc R U . . .
N11A N 0.89124(18) 0.5316(3) 0.48123(8) 0.0342(14) Uani 1 1 d . . . . .
H11Y H 0.8913 0.5182 0.4927 0.041 Uiso 1 1 calc R U . . .
N12A N 0.86733(18) 0.4281(4) 0.45505(8) 0.0351(15) Uani 1 1 d . . . . .
H12A H 0.8590 0.4303 0.4656 0.042 Uiso 1 1 calc R U . . .
N13A N 0.83203(19) 0.5112(4) 0.42721(9) 0.0371(15) Uani 1 1 d . . . . .
H13A H 0.8358 0.5278 0.4384 0.045 Uiso 1 1 calc R U . . .
N1D N 0.2754(2) 0.5273(6) 0.20888(10) 0.068(3) Uani 1 1 d . . . . .
N2D N 0.28795(19) 0.5092(4) 0.19617(9) 0.0415(16) Uani 1 1 d . . . . .
N3D N 0.30457(17) 0.4956(3) 0.18409(8) 0.0338(13) Uani 1 1 d . . . . .
N4D N 0.34117(15) 0.4553(3) 0.15769(7) 0.0241(12) Uani 1 1 d . . . . .
H4D H 0.3481 0.4630 0.1693 0.029 Uiso 1 1 calc R U . . .
N5D N 0.35793(17) 0.5583(3) 0.13211(7) 0.0281(13) Uani 1 1 d . . . . .
H5D H 0.3532 0.5714 0.1430 0.034 Uiso 1 1 calc R U . . .
N6D N 0.30729(15) 0.5492(3) 0.10241(8) 0.0240(12) Uani 1 1 d . . . . .
H6D H 0.3026 0.5383 0.1135 0.029 Uiso 1 1 calc R U . . .
N7D N 0.32954(15) 0.4397(3) 0.07953(7) 0.0208(11) Uani 1 1 d . . . . .
H7D H 0.3356 0.4399 0.0913 0.025 Uiso 1 1 calc R U . . .
N8D N 0.37125(17) 0.5138(4) 0.05689(8) 0.0341(14) Uani 1 1 d . . . . .
H8D H 0.3699 0.5298 0.0680 0.041 Uiso 1 1 calc R U . . .
N9D N 0.32635(16) 0.5682(3) 0.02805(8) 0.0310(12) Uani 1 1 d . . . . .
H9D H 0.3194 0.5608 0.0388 0.037 Uiso 1 1 calc R U . . .
N10D N 0.3163(2) 0.4600(4) 0.00140(8) 0.056(2) Uani 1 1 d . . . . .
H101 H 0.3215 0.4487 0.0130 0.067 Uiso 1 1 calc R U . . .
N11D N 0.3714(2) 0.4696(4) -0.01925(8) 0.053(2) Uani 1 1 d . . . . .
H111 H 0.3730 0.4840 -0.0078 0.064 Uiso 1 1 calc R U . . .
N12D N 0.3518(2) 0.5695(4) -0.04644(8) 0.0405(17) Uani 1 1 d . . . . .
H12D H 0.3428 0.5690 -0.0360 0.049 Uiso 1 1 calc R U . . .
N13D N 0.3213(3) 0.4841(4) -0.07456(10) 0.056(2) Uani 1 1 d . . . . .
H13D H 0.3224 0.4696 -0.0631 0.067 Uiso 1 1 calc R U . . .
N1E N 0.0431(5) 0.4919(6) 0.73285(12) 0.148(8) Uani 1 1 d . . . . .
N2E N 0.0467(3) 0.4694(4) 0.74725(9) 0.063(2) Uani 1 1 d . . . . .
N3E N 0.0497(2) 0.4388(4) 0.76165(10) 0.0454(18) Uani 1 1 d . . . . .
N4E N 0.05812(16) 0.3702(3) 0.79318(7) 0.0263(12) Uani 1 1 d . . . . .
H4E H 0.0636 0.3533 0.7827 0.032 Uiso 1 1 calc R U . . .
N5E N 0.11290(17) 0.3850(3) 0.82064(8) 0.0263(13) Uani 1 1 d . . . . .
H5E H 0.1148 0.3946 0.8091 0.032 Uiso 1 1 calc R U . . .
N6E N 0.09427(16) 0.4931(3) 0.84496(8) 0.0226(12) Uani 1 1 d . . . . .
H6E H 0.0847 0.4888 0.8337 0.027 Uiso 1 1 calc R U . . .
N7E N 0.06714(16) 0.4205(3) 0.87254(7) 0.0251(13) Uani 1 1 d . . . . .
H7E H 0.0687 0.4002 0.8618 0.030 Uiso 1 1 calc R U . . .
N8E N 0.12025(19) 0.3991(3) 0.90026(9) 0.0326(15) Uani 1 1 d . . . . .
H8E H 0.1243 0.4029 0.8888 0.039 Uiso 1 1 calc R U . . .
N9E N 0.12328(17) 0.5286(3) 0.92089(8) 0.0268(13) Uani 1 1 d . . . . .
H9E H 0.1162 0.5291 0.9092 0.032 Uiso 1 1 calc R U . . .
N10E N 0.07585(19) 0.5124(4) 0.94558(8) 0.0356(15) Uani 1 1 d . . . . .
H102 H 0.0728 0.4942 0.9345 0.043 Uiso 1 1 calc R U . . .
N11E N 0.11116(17) 0.4306(3) 0.97324(8) 0.0349(13) Uani 1 1 d . . . . .
H112 H 0.1188 0.4392 0.9627 0.042 Uiso 1 1 calc R U . . .
N12E N 0.13251(15) 0.5192(3) 1.00187(7) 0.0286(13) Uani 1 1 d . . . . .
H12E H 0.1284 0.5340 0.9905 0.034 Uiso 1 1 calc R U . . .
N13E N 0.07947(18) 0.5285(4) 1.02381(9) 0.0382(15) Uani 1 1 d . . . . .
H13E H 0.0789 0.5022 1.0138 0.046 Uiso 1 1 calc R U . . .
N1F N 0.0648(8) -0.0073(8) 0.73358(16) 0.224(14) Uani 1 1 d . . . . .
N2F N 0.0607(5) -0.0306(6) 0.74760(12) 0.130(7) Uani 1 1 d . . . . .
N3F N 0.0614(3) -0.0632(6) 0.76207(13) 0.074(3) Uani 1 1 d . . . . .
N4F N 0.0669(2) -0.1302(5) 0.79304(9) 0.048(2) Uani 1 1 d . . . . .
H4F H 0.0712 -0.1462 0.7823 0.058 Uiso 1 1 calc R U . . .
N5F N 0.1196(2) -0.1158(4) 0.82159(8) 0.0337(15) Uani 1 1 d . . . . .
H5F H 0.1223 -0.1072 0.8101 0.040 Uiso 1 1 calc R U . . .
N6F N 0.09915(18) -0.0051(3) 0.84498(8) 0.0292(14) Uani 1 1 d . . . . .
H6F H 0.0905 -0.0095 0.8335 0.035 Uiso 1 1 calc R U . . .
N7F N 0.06954(17) -0.0760(4) 0.87201(8) 0.0304(14) Uani 1 1 d . . . . .
H7F H 0.0730 -0.0971 0.8616 0.037 Uiso 1 1 calc R U . . .
N8F N 0.11852(17) -0.0979(3) 0.90156(8) 0.0267(13) Uani 1 1 d . . . . .
H8F H 0.1241 -0.0944 0.8904 0.032 Uiso 1 1 calc R U . . .
N9F N 0.12016(16) 0.0314(3) 0.92230(8) 0.0239(12) Uani 1 1 d . . . . .
H9F H 0.1156 0.0337 0.9104 0.029 Uiso 1 1 calc R U . . .
N10F N 0.06498(16) 0.0222(3) 0.94369(8) 0.0278(12) Uani 1 1 d . . . . .
H103 H 0.0637 0.0044 0.9325 0.033 Uiso 1 1 calc R U . . .
N11F N 0.08562(17) -0.0724(3) 0.97193(8) 0.0326(14) Uani 1 1 d . . . . .
H113 H 0.0946 -0.0718 0.9615 0.039 Uiso 1 1 calc R U . . .
N12F N 0.11930(16) 0.0088(3) 1.00006(7) 0.0277(12) Uani 1 1 d . . . . .
H12F H 0.1169 0.0241 0.9887 0.033 Uiso 1 1 calc R U . . .
N13F N 0.06879(15) 0.0546(3) 1.02017(8) 0.0302(12) Uani 1 1 d . . . . .
H13F H 0.0655 0.0379 1.0089 0.036 Uiso 1 1 calc R U . . .
N1G N 0.9555(6) 0.2569(8) 0.47031(19) 0.146(6) Uani 1 1 d . U . . .
N2G N 0.9562(5) 0.2790(6) 0.45622(13) 0.128(7) Uani 1 1 d . . . . .
N3G N 0.9536(2) 0.3116(4) 0.44167(9) 0.049(2) Uani 1 1 d . . . . .
N4G N 0.94636(18) 0.3817(4) 0.41004(8) 0.0328(14) Uani 1 1 d . . . . .
H4G H 0.9403 0.3991 0.4204 0.039 Uiso 1 1 calc R U . . .
N5G N 0.89260(17) 0.3668(3) 0.38270(8) 0.0264(13) Uani 1 1 d . . . . .
H5G H 0.8906 0.3571 0.3942 0.032 Uiso 1 1 calc R U . . .
N6G N 0.90741(18) 0.2561(3) 0.35963(8) 0.0273(13) Uani 1 1 d . . . . .
H6G H 0.9158 0.2561 0.3712 0.033 Uiso 1 1 calc R U . . .
N7G N 0.93698(16) 0.3256(4) 0.33149(8) 0.0292(13) Uani 1 1 d . . . . .
H7G H 0.9365 0.3454 0.3423 0.035 Uiso 1 1 calc R U . . .
N8G N 0.88754(17) 0.3493(4) 0.30223(8) 0.0278(13) Uani 1 1 d . . . . .
H8G H 0.8816 0.3477 0.3134 0.033 Uiso 1 1 calc R U . . .
N9G N 0.88522(18) 0.2165(3) 0.28108(8) 0.0280(13) Uani 1 1 d . . . . .
H9G H 0.8904 0.2130 0.2929 0.034 Uiso 1 1 calc R U . . .
N10G N 0.93990(18) 0.2285(4) 0.26044(8) 0.0328(14) Uani 1 1 d . . . . .
H104 H 0.9414 0.2475 0.2715 0.039 Uiso 1 1 calc R U . . .
N11G N 0.91700(19) 0.3227(3) 0.23227(7) 0.0345(15) Uani 1 1 d . . . . .
H114 H 0.9076 0.3202 0.2425 0.041 Uiso 1 1 calc R U . . .
N12G N 0.88569(15) 0.2424(3) 0.20398(7) 0.0263(12) Uani 1 1 d . . . . .
H12G H 0.8877 0.2278 0.2154 0.032 Uiso 1 1 calc R U . . .
N13G N 0.93568(18) 0.1966(4) 0.18336(8) 0.0390(15) Uani 1 1 d . . . . .
H13G H 0.9390 0.2106 0.1948 0.047 Uiso 1 1 calc R U . . .
O1A O 0.81068(14) 0.5579(3) 0.63367(7) 0.0402(13) Uani 1 1 d . . . . .
O2A O 0.87924(13) 0.5415(3) 0.61193(6) 0.0257(10) Uani 1 1 d . . . . .
O3A O 0.84945(14) 0.4050(3) 0.58342(7) 0.0308(11) Uani 1 1 d . . . . .
O4A O 0.79903(13) 0.5269(3) 0.55667(6) 0.0253(10) Uani 1 1 d . . . . .
O5A O 0.8677(2) 0.6098(5) 0.53868(8) 0.072(3) Uani 1 1 d . . . . .
O6A O 0.88789(18) 0.4411(4) 0.51463(8) 0.0538(18) Uani 1 1 d . . . . .
O7A O 0.81902(14) 0.4747(3) 0.48101(7) 0.0395(12) Uani 1 1 d . . . . .
O8A O 0.86562(15) 0.6017(3) 0.45863(6) 0.0348(11) Uani 1 1 d . . . . .
O9A O 0.91152(16) 0.4577(3) 0.43912(7) 0.0401(14) Uani 1 1 d . . . . .
O10A O 0.83703(18) 0.4155(3) 0.40765(8) 0.0421(14) Uani 1 1 d . . . . .
O11A O 0.7829(2) 0.5377(4) 0.38482(10) 0.066(2) Uani 1 1 d . . . . .
O12A O 0.7699(2) 0.4834(4) 0.41017(11) 0.0616(19) Uani 1 1 d . . . . .
O1D O 0.29614(13) 0.4626(3) 0.13598(6) 0.0321(11) Uani 1 1 d . . . . .
O2D O 0.37048(13) 0.4640(3) 0.11381(6) 0.0261(10) Uani 1 1 d . . . . .
O3D O 0.34353(14) 0.6069(3) 0.08524(6) 0.0267(10) Uani 1 1 d . . . . .
O4D O 0.29329(13) 0.4836(3) 0.05652(6) 0.0278(11) Uani 1 1 d . . . . .
O5D O 0.36220(15) 0.4182(3) 0.03695(7) 0.0376(12) Uani 1 1 d . . . . .
O6D O 0.37148(15) 0.5788(3) 0.01170(7) 0.0423(13) Uani 1 1 d . . . . .
O7D O 0.30220(19) 0.5481(4) -0.01926(7) 0.0553(17) Uani 1 1 d . . . . .
O8D O 0.3430(3) 0.4005(3) -0.04133(7) 0.083(3) Uani 1 1 d . . . . .
O9D O 0.39713(19) 0.5382(4) -0.06121(7) 0.0523(18) Uani 1 1 d . . . . .
O10D O 0.33027(18) 0.5778(3) -0.09431(8) 0.0444(15) Uani 1 1 d . . . . .
O11D O 0.2819(5) 0.4542(5) -0.11847(12) 0.160(7) Uani 1 1 d . . . . .
O12D O 0.2612(3) 0.5113(5) -0.09491(12) 0.093(4) Uani 1 1 d . . . . .
O1E O 0.04604(17) 0.4693(4) 0.80945(8) 0.0455(15) Uani 1 1 d . . . . .
O2E O 0.07933(17) 0.3329(3) 0.84061(7) 0.0352(13) Uani 1 1 d . . . . .
O3E O 0.13760(14) 0.4587(3) 0.86516(7) 0.0270(11) Uani 1 1 d . . . . .
O4E O 0.07087(14) 0.5243(3) 0.88914(7) 0.0273(11) Uani 1 1 d . . . . .
O5E O 0.08094(18) 0.3820(3) 0.92002(7) 0.0394(14) Uani 1 1 d . . . . .
O6E O 0.15174(15) 0.4655(3) 0.94416(7) 0.0380(13) Uani 1 1 d . . . . .
O7E O 0.10454(17) 0.5963(3) 0.96395(7) 0.0382(14) Uani 1 1 d . . . . .
O8E O 0.06641(16) 0.4421(3) 0.99049(7) 0.0445(13) Uani 1 1 d . . . . .
O9E O 0.14399(14) 0.4193(3) 1.02017(6) 0.0348(11) Uani 1 1 d . . . . .
O10E O 0.10845(15) 0.6088(3) 1.04287(8) 0.0376(13) Uani 1 1 d . . . . .
O11E O 0.0284(2) 0.6262(4) 1.05215(10) 0.063(2) Uani 1 1 d . . . . .
O12E O 0.03646(16) 0.6453(3) 1.02254(8) 0.0500(14) Uani 1 1 d . . . . .
O1F O 0.0534(2) -0.0363(5) 0.80941(9) 0.068(2) Uani 1 1 d . . . . .
O2F O 0.0840(2) -0.1651(4) 0.84079(8) 0.056(2) Uani 1 1 d . . . . .
O3F O 0.14107(15) -0.0404(3) 0.86622(6) 0.0294(12) Uani 1 1 d . . . . .
O4F O 0.07220(15) 0.0284(3) 0.88834(7) 0.0349(13) Uani 1 1 d . . . . .
O5F O 0.07586(14) -0.1140(3) 0.91937(7) 0.0308(12) Uani 1 1 d . . . . .
O6F O 0.14104(14) -0.0355(3) 0.94689(7) 0.0338(12) Uani 1 1 d . . . . .
O7F O 0.09342(15) 0.0969(3) 0.96416(6) 0.0326(12) Uani 1 1 d . . . . .
O8F O 0.04423(15) -0.0318(3) 0.98747(6) 0.0391(12) Uani 1 1 d . . . . .
O9F O 0.11847(16) -0.0897(3) 1.01905(6) 0.0406(12) Uani 1 1 d . . . . .
O10F O 0.10704(14) 0.0967(3) 1.04260(7) 0.0362(13) Uani 1 1 d . . . . .
O11F O 0.04564(16) 0.1935(4) 1.03120(8) 0.0529(14) Uani 1 1 d . . . . .
O12F O 0.0290(2) 0.1345(4) 1.05516(10) 0.0547(17) Uani 1 1 d . . . . .
O1G O 0.95789(16) 0.2761(3) 0.39447(7) 0.0390(13) Uani 1 1 d . . . . .
O2G O 0.92404(16) 0.4168(3) 0.36259(7) 0.0315(12) Uani 1 1 d . . . . .
O3G O 0.86494(15) 0.2952(3) 0.33851(7) 0.0329(12) Uani 1 1 d . . . . .
O4G O 0.93342(15) 0.2193(3) 0.31482(7) 0.0298(11) Uani 1 1 d . . . . .
O5G O 0.92987(14) 0.3636(3) 0.28411(7) 0.0309(11) Uani 1 1 d . . . . .
O6G O 0.86393(14) 0.2867(3) 0.25718(7) 0.0311(11) Uani 1 1 d . . . . .
O7G O 0.91048(16) 0.1539(3) 0.23941(7) 0.0335(12) Uani 1 1 d . . . . .
O8G O 0.96059(15) 0.2828(3) 0.21651(6) 0.0385(12) Uani 1 1 d . . . . .
O9G O 0.88620(18) 0.3410(3) 0.18497(6) 0.0453(14) Uani 1 1 d . . . . .
O10G O 0.89640(13) 0.1552(3) 0.16091(6) 0.0274(11) Uani 1 1 d . . . . .
O11G O 0.95925(17) 0.0583(4) 0.17261(8) 0.0537(15) Uani 1 1 d . . . . .
O12G O 0.97844(19) 0.1166(4) 0.14875(9) 0.0493(16) Uani 1 1 d . . . . .
Si1A Si 0.71996(7) 0.31956(14) 0.37705(4) 0.0435(6) Uani 1 1 d . . . . .
Si1D Si 0.21768(8) 0.68617(16) -0.12489(3) 0.0469(6) Uani 1 1 d . . . . .
Si1E Si -0.04427(8) 0.79235(15) 1.02527(7) 0.0979(15) Uani 1 1 d D . . . .
Si1F Si -0.00091(8) 0.28685(17) 1.09286(5) 0.0676(8) Uani 1 1 d . . . . .
Si1G Si 1.00526(9) -0.03459(17) 0.11071(5) 0.0702(9) Uani 1 1 d . . . . .

loop_
_atom_site_aniso_label
_atom_site_aniso_U_11
_atom_site_aniso_U_22
_atom_site_aniso_U_33
_atom_site_aniso_U_23
_atom_site_aniso_U_13
_atom_site_aniso_U_12
C1A 0.032(4) 0.040(4) 0.038(4) -0.014(3) -0.012(3) 0.013(3)
C2A 0.036(5) 0.041(5) 0.088(7) -0.031(5) 0.003(4) 0.010(4)
C3A 0.061(6) 0.031(4) 0.046(4) -0.006(3) 0.003(4) 0.001(4)
C4A 0.047(5) 0.039(4) 0.023(3) -0.015(3) -0.010(3) 0.025(3)
C5A 0.050(5) 0.025(3) 0.023(3) 0.004(2) -0.002(3) 0.013(3)
C6A 0.033(4) 0.032(3) 0.021(3) 0.000(2) -0.006(3) -0.002(3)
C7A 0.073(6) 0.017(3) 0.027(3) -0.005(2) -0.011(3) 0.004(3)
C8A 0.031(4) 0.025(3) 0.021(3) 0.002(2) -0.006(2) 0.006(3)
C9A 0.035(4) 0.022(3) 0.029(3) -0.005(3) -0.006(3) 0.003(3)
C10A 0.075(7) 0.020(4) 0.038(4) -0.001(3) -0.017(4) 0.005(3)
C11A 0.042(5) 0.041(4) 0.040(4) -0.012(3) -0.010(3) 0.023(3)
C12A 0.035(4) 0.021(3) 0.024(3) -0.003(2) 0.000(3) 0.005(3)
C13A 0.022(3) 0.022(3) 0.026(3) -0.003(2) 0.002(2) -0.004(2)
C14A 0.020(3) 0.043(4) 0.014(3) 0.000(3) -0.001(2) 0.001(3)
C15A 0.042(4) 0.020(3) 0.014(3) -0.002(2) 0.000(2) -0.010(3)
C16A 0.029(4) 0.021(3) 0.021(3) 0.004(2) 0.005(2) 0.007(3)
C17A 0.040(4) 0.052(5) 0.024(3) 0.022(3) -0.009(3) -0.027(4)
C18A 0.047(5) 0.094(8) 0.039(4) 0.030(5) -0.018(4) -0.049(5)
C19A 0.063(6) 0.052(5) 0.043(5) 0.030(4) -0.019(4) -0.035(5)
C20A 0.026(4) 0.114(9) 0.021(3) 0.016(4) -0.002(3) -0.028(5)
C21A 0.053(6) 0.179(14) 0.040(5) 0.048(7) 0.027(4) 0.065(8)
C22A 0.124(11) 0.219(15) 0.080(8) 0.085(9) 0.064(8) 0.138(11)
C23A 0.032(6) 0.39(3) 0.046(6) -0.003(11) 0.012(4) -0.005(11)
C24A 0.061(6) 0.065(6) 0.048(5) 0.034(4) 0.035(4) 0.031(5)
C25A 0.055(5) 0.031(4) 0.034(4) -0.006(3) 0.024(3) 0.008(3)
C26A 0.047(5) 0.052(5) 0.044(4) -0.016(4) 0.023(4) -0.012(4)
C27A 0.100(9) 0.032(5) 0.084(7) -0.002(4) 0.061(7) 0.003(5)
C28A 0.033(4) 0.039(4) 0.036(4) 0.000(3) 0.015(3) 0.006(3)
C29A 0.047(4) 0.030(4) 0.025(3) 0.003(3) 0.006(3) 0.006(3)
C30A 0.060(5) 0.031(4) 0.035(4) 0.001(3) 0.015(3) 0.001(3)
C31A 0.062(6) 0.045(4) 0.033(4) -0.003(3) 0.001(3) 0.023(4)
C32A 0.041(4) 0.030(4) 0.036(4) 0.000(3) 0.010(3) 0.001(3)
C33A 0.032(4) 0.036(4) 0.034(4) -0.002(3) 0.015(3) 0.002(3)
C34A 0.032(4) 0.045(4) 0.029(3) -0.004(3) 0.005(3) 0.004(3)
C35A 0.055(5) 0.039(4) 0.055(5) -0.009(3) 0.026(4) -0.012(4)
C36A 0.054(5) 0.023(3) 0.031(4) 0.005(3) 0.019(3) 0.014(3)
C37A 0.044(5) 0.028(4) 0.030(3) -0.007(3) 0.015(3) 0.000(3)
C38A 0.056(6) 0.036(4) 0.036(4) -0.005(3) 0.016(4) -0.008(4)
C39A 0.066(6) 0.024(4) 0.040(4) -0.001(3) 0.010(4) 0.005(3)
C40A 0.044(4) 0.025(3) 0.025(3) -0.006(3) 0.012(3) -0.002(3)
C41A 0.060(5) 0.022(3) 0.031(4) -0.007(3) -0.007(3) 0.007(3)
C42A 0.096(8) 0.036(5) 0.054(5) -0.025(4) -0.017(5) 0.018(5)
C43A 0.076(7) 0.046(5) 0.057(6) 0.022(4) -0.001(5) -0.009(5)
C44A 0.070(7) 0.022(4) 0.077(7) -0.014(4) 0.003(5) 0.001(4)
C45A 0.050(7) 0.048(6) 0.148(13) -0.007(7) 0.022(7) 0.001(5)
C46A 0.045(6) 0.038(5) 0.100(8) -0.020(5) 0.020(5) 0.008(4)
C47A 0.076(9) 0.23(2) 0.055(7) 0.070(10) -0.004(6) -0.073(11)
C48A 0.101(14) 0.091(11) 0.33(3) -0.101(16) -0.109(17) 0.024(9)
C49A 0.072(8) 0.098(9) 0.055(6) 0.013(6) 0.019(5) -0.028(7)
C1B 0.031(4) 0.021(3) 0.030(3) -0.007(2) -0.003(3) 0.002(3)
C2B 0.041(4) 0.029(4) 0.038(4) -0.003(3) 0.005(3) -0.005(3)
C3B 0.031(4) 0.032(4) 0.037(4) -0.012(3) -0.001(3) 0.006(3)
C4B 0.036(4) 0.023(3) 0.025(3) -0.004(2) 0.000(3) 0.011(3)
C5B 0.038(4) 0.020(3) 0.016(3) -0.007(2) -0.002(2) 0.005(3)
C6B 0.025(4) 0.035(4) 0.027(3) -0.001(3) -0.001(2) -0.003(3)
C7B 0.033(4) 0.026(3) 0.030(3) 0.001(2) -0.002(3) 0.002(3)
C8B 0.023(3) 0.021(3) 0.018(3) -0.001(2) -0.005(2) 0.003(2)
C9B 0.030(4) 0.018(3) 0.019(3) -0.007(2) 0.000(2) 0.010(2)
C10B 0.065(5) 0.023(3) 0.021(3) 0.000(3) -0.013(3) 0.009(3)
C11B 0.032(4) 0.050(5) 0.035(4) -0.015(3) -0.003(3) 0.024(3)
C12B 0.028(3) 0.016(3) 0.014(3) 0.001(2) 0.001(2) 0.001(2)
C13B 0.018(3) 0.024(3) 0.010(2) -0.004(2) -0.004(2) 0.001(2)
C14B 0.043(5) 0.038(4) 0.029(4) -0.004(3) 0.001(3) -0.013(3)
C15B 0.025(4) 0.035(4) 0.026(3) -0.001(3) 0.000(2) 0.021(3)
C16B 0.037(4) 0.026(3) 0.011(3) 0.001(2) 0.002(2) 0.008(3)
C17B 0.033(4) 0.024(3) 0.026(3) 0.007(2) -0.005(3) -0.006(3)
C18B 0.035(4) 0.041(4) 0.033(4) 0.007(3) -0.002(3) -0.003(3)
C19B 0.043(5) 0.044(4) 0.030(4) 0.002(3) -0.006(3) -0.011(3)
C20B 0.025(4) 0.047(4) 0.032(4) 0.001(3) 0.000(3) -0.012(3)
C21B 0.027(4) 0.051(4) 0.039(4) 0.010(3) 0.018(3) 0.008(3)
C22B 0.024(4) 0.105(8) 0.046(5) 0.000(5) 0.022(3) 0.008(4)
C23B 0.056(5) 0.056(5) 0.034(4) 0.013(3) 0.023(3) 0.033(4)
C24B 0.050(5) 0.027(3) 0.028(3) 0.008(3) 0.021(3) 0.003(3)
C25B 0.042(5) 0.047(5) 0.043(4) -0.017(3) 0.003(3) 0.008(4)
C26B 0.064(6) 0.043(5) 0.055(5) -0.023(4) 0.012(4) 0.003(4)
C27B 0.038(5) 0.054(5) 0.049(5) -0.025(4) -0.006(3) 0.007(4)
C28B 0.065(6) 0.049(5) 0.025(3) -0.013(3) -0.004(3) 0.022(4)
C29B 0.170(10) 0.028(4) 0.037(4) 0.005(3) 0.009(5) 0.031(5)
C30B 0.34(2) 0.031(5) 0.030(4) -0.003(4) 0.023(8) -0.002(8)
C31B 0.201(15) 0.141(12) 0.046(6) 0.029(7) 0.014(8) 0.127(11)
C32B 0.191(14) 0.021(4) 0.014(3) -0.003(3) 0.011(5) -0.009(6)
C33B 0.109(9) 0.062(6) 0.011(3) -0.005(3) 0.001(4) -0.057(6)
C34B 0.065(7) 0.108(9) 0.028(4) -0.001(5) 0.005(4) -0.045(6)
C35B 0.164(14) 0.097(9) 0.040(5) -0.006(5) 0.019(7) -0.101(10)
C36B 0.096(8) 0.037(4) 0.018(3) -0.002(3) 0.010(4) -0.034(5)
C37B 0.069(6) 0.024(3) 0.022(3) -0.008(3) 0.009(3) -0.021(3)
C38B 0.068(6) 0.041(4) 0.033(4) -0.005(3) 0.011(4) -0.020(4)
C39B 0.065(6) 0.035(4) 0.023(3) -0.003(3) 0.002(3) -0.012(4)
C40B 0.071(6) 0.031(4) 0.027(4) -0.002(3) 0.003(4) -0.017(4)
C41B 0.106(9) 0.026(4) 0.038(4) 0.001(3) -0.012(5) -0.007(4)
C42B 0.186(16) 0.037(5) 0.045(5) -0.015(4) -0.030(7) -0.006(7)
C43B 0.155(13) 0.063(7) 0.035(5) 0.011(4) -0.026(6) -0.070(8)
C44B 0.113(10) 0.046(5) 0.036(5) -0.004(4) 0.021(5) -0.013(5)
C45B 0.064(6) 0.054(5) 0.046(4) -0.010(4) 0.032(4) 0.009(4)
C46B 0.047(5) 0.047(5) 0.052(5) -0.014(4) -0.001(4) -0.001(4)
C47B 0.058(6) 0.060(6) 0.037(4) 0.010(4) 0.013(4) 0.019(4)
C48B 0.039(4) 0.034(4) 0.047(4) -0.004(3) -0.001(3) 0.002(3)
C49B 0.099(9) 0.050(5) 0.063(6) 0.008(4) 0.048(6) -0.007(5)
N1B 0.062(6) 0.095(7) 0.050(5) 0.017(4) 0.009(4) 0.011(5)
N2B 0.044(4) 0.042(3) 0.023(3) 0.004(2) 0.006(3) -0.001(3)
N3B 0.037(4) 0.049(4) 0.020(3) 0.000(2) 0.002(2) 0.016(3)
N4B 0.030(3) 0.020(2) 0.016(2) -0.0031(18) -0.006(2) 0.005(2)
N5B 0.029(3) 0.013(2) 0.017(2) -0.0004(18) -0.0013(19) -0.0013(19)
N6B 0.037(3) 0.019(3) 0.006(2) 0.0047(18) 0.0005(19) 0.003(2)
N7B 0.031(3) 0.033(3) 0.025(3) 0.005(2) -0.001(2) 0.003(3)
N8B 0.022(3) 0.039(3) 0.027(3) 0.006(2) 0.005(2) 0.001(2)
N9B 0.043(4) 0.034(3) 0.023(3) 0.004(2) 0.008(2) 0.011(3)
N10B 0.147(9) 0.034(4) 0.017(3) -0.004(3) -0.001(4) 0.037(5)
N11B 0.135(9) 0.031(4) 0.019(3) -0.001(3) 0.004(4) -0.032(4)
N12B 0.080(6) 0.036(4) 0.019(3) -0.003(2) 0.011(3) -0.023(3)
N13B 0.084(6) 0.032(4) 0.021(3) -0.003(2) 0.001(3) -0.021(3)
O1B 0.030(3) 0.034(3) 0.020(2) -0.0055(17) -0.0061(17) 0.0068(19)
O2B 0.030(3) 0.025(2) 0.019(2) 0.0032(17) 0.0000(17) -0.0035(18)
O3B 0.034(3) 0.030(3) 0.021(2) -0.0051(18) 0.0022(18) 0.0049(19)
O4B 0.025(2) 0.027(2) 0.015(2) 0.0029(17) -0.0008(16) 0.0005(18)
O5B 0.053(4) 0.048(3) 0.024(2) 0.012(2) 0.011(2) -0.009(3)
O6B 0.059(4) 0.035(3) 0.032(3) 0.002(2) 0.020(2) 0.003(2)
O7B 0.063(4) 0.078(5) 0.028(3) -0.021(3) -0.006(3) 0.021(3)
O8B 0.170(9) 0.031(3) 0.023(3) 0.002(2) -0.015(4) -0.026(4)
O9B 0.091(5) 0.050(4) 0.020(3) -0.001(2) 0.006(3) -0.033(3)
O10B 0.087(5) 0.040(3) 0.020(2) -0.005(2) 0.015(3) -0.018(3)
O11B 0.100(6) 0.058(4) 0.037(3) -0.004(3) -0.005(3) -0.021(4)
O12B 0.085(5) 0.038(3) 0.045(3) -0.012(2) 0.018(3) -0.004(3)
Si1B 0.0443(14) 0.0472(13) 0.0438(12) -0.0077(10) 0.0053(10) -0.0097(10)
C1C 0.113(10) 0.109(9) 0.039(5) -0.037(5) -0.025(5) 0.075(8)
C2C 0.106(9) 0.055(6) 0.061(6) -0.013(4) -0.001(6) 0.021(6)
C3C 0.19(2) 0.32(3) 0.049(7) -0.045(12) -0.013(9) 0.20(2)
C4C 0.067(7) 0.081(7) 0.036(5) -0.027(5) 0.007(4) -0.005(5)
C5C 0.068(6) 0.051(5) 0.025(4) -0.012(3) -0.002(3) -0.022(4)
C6C 0.051(6) 0.097(8) 0.054(6) 0.008(5) -0.011(4) -0.027(5)
C7C 0.202(14) 0.032(5) 0.042(5) -0.017(4) 0.004(7) -0.031(7)
C8C 0.086(7) 0.036(4) 0.012(3) 0.002(3) 0.008(3) -0.013(4)
C9C 0.060(5) 0.027(4) 0.018(3) 0.000(3) 0.006(3) 0.000(3)
C10C 0.061(6) 0.059(6) 0.034(4) -0.019(4) 0.027(4) -0.013(4)
C11C 0.085(8) 0.060(6) 0.033(4) -0.013(4) 0.011(4) 0.021(5)
C12C 0.046(5) 0.021(3) 0.019(3) -0.009(3) 0.000(3) 0.001(3)
C13C 0.032(4) 0.024(3) 0.033(4) -0.007(3) -0.001(3) 0.017(3)
C14C 0.060(6) 0.027(4) 0.043(5) -0.002(3) 0.013(4) 0.011(4)
C15C 0.038(4) 0.053(5) 0.025(4) 0.010(3) -0.016(3) 0.021(4)
C16C 0.030(4) 0.029(4) 0.034(4) -0.014(3) -0.011(3) 0.006(3)
C17C 0.045(5) 0.031(4) 0.019(3) -0.006(3) 0.009(3) -0.002(3)
C18C 0.042(5) 0.061(6) 0.038(4) 0.003(4) 0.005(3) -0.014(4)
C19C 0.069(6) 0.035(4) 0.026(4) -0.003(3) -0.002(4) -0.013(4)
C20C 0.047(5) 0.017(3) 0.016(3) -0.002(2) 0.011(3) -0.006(3)
C21C 0.040(4) 0.034(4) 0.021(3) 0.005(3) 0.001(3) 0.011(3)
C22C 0.040(4) 0.025(4) 0.030(4) 0.007(3) 0.015(3) 0.002(3)
C23C 0.036(4) 0.042(4) 0.028(3) 0.010(3) -0.004(3) -0.006(3)
C24C 0.033(4) 0.026(4) 0.033(4) 0.010(3) 0.001(3) 0.007(3)
C25C 0.043(5) 0.025(4) 0.028(4) 0.003(3) -0.011(3) 0.002(3)
C26C 0.053(5) 0.028(4) 0.037(4) 0.010(3) 0.005(4) 0.012(3)
C27C 0.045(4) 0.027(3) 0.025(3) 0.005(3) -0.002(3) -0.003(3)
C28C 0.031(4) 0.026(3) 0.029(3) -0.004(3) -0.009(3) 0.003(3)
C29C 0.045(5) 0.038(4) 0.022(3) -0.008(3) 0.010(3) -0.008(3)
C30C 0.041(5) 0.057(5) 0.047(5) -0.003(4) 0.003(3) 0.015(4)
C31C 0.031(4) 0.059(5) 0.039(4) -0.012(3) 0.003(3) -0.017(4)
C32C 0.064(6) 0.023(4) 0.025(3) -0.007(3) 0.001(3) -0.015(3)
C33C 0.058(5) 0.032(4) 0.026(3) 0.003(3) -0.002(3) 0.013(3)
C34C 0.070(6) 0.063(5) 0.018(3) 0.004(3) -0.003(3) 0.044(4)
C35C 0.102(8) 0.030(4) 0.031(4) 0.001(3) -0.007(4) 0.000(4)
C36C 0.029(4) 0.031(3) 0.022(3) 0.007(2) 0.000(2) 0.008(3)
C37C 0.037(4) 0.025(3) 0.021(3) -0.005(2) 0.001(3) -0.008(3)
C38C 0.023(4) 0.047(4) 0.035(4) -0.002(3) -0.001(3) -0.009(3)
C39C 0.042(4) 0.016(3) 0.039(4) 0.001(3) -0.011(3) -0.003(3)
C40C 0.040(4) 0.025(4) 0.020(3) -0.002(2) 0.011(3) 0.005(3)
C41C 0.022(3) 0.041(4) 0.031(3) -0.002(3) 0.009(3) 0.001(3)
C42C 0.040(5) 0.035(4) 0.052(5) -0.002(3) 0.008(3) 0.007(3)
C43C 0.031(4) 0.077(6) 0.053(5) -0.012(4) 0.011(3) -0.005(4)
C44C 0.035(4) 0.034(4) 0.038(4) -0.007(3) 0.005(3) 0.019(3)
C45C 0.033(4) 0.047(5) 0.072(6) 0.015(4) 0.007(4) 0.000(3)
C46C 0.033(5) 0.032(4) 0.136(10) 0.013(5) -0.007(5) 0.009(3)
N1C 0.166(12) 0.055(6) 0.055(6) 0.003(4) 0.024(6) 0.016(6)
N2C 0.074(6) 0.051(4) 0.051(5) -0.009(4) 0.005(4) 0.015(4)
N3C 0.072(5) 0.059(4) 0.015(3) -0.004(3) -0.009(3) 0.017(4)
N4C 0.088(7) 0.082(6) 0.020(3) -0.019(4) 0.010(3) -0.040(5)
N5C 0.072(5) 0.029(3) 0.013(3) -0.007(2) 0.003(3) 0.002(3)
N6C 0.045(4) 0.027(3) 0.011(2) 0.000(2) -0.003(2) 0.007(3)
N7C 0.033(4) 0.033(3) 0.020(3) -0.008(2) -0.003(2) -0.002(3)
N8C 0.043(4) 0.030(3) 0.014(3) -0.001(2) -0.002(2) 0.006(3)
N9C 0.047(4) 0.032(3) 0.015(3) 0.014(2) -0.005(2) 0.007(3)
N10C 0.034(3) 0.028(3) 0.026(3) -0.005(2) -0.001(2) 0.002(2)
N11C 0.059(4) 0.022(3) 0.013(2) 0.0006(18) 0.001(2) 0.004(2)
N12C 0.037(3) 0.023(3) 0.015(2) 0.0025(19) 0.002(2) 0.003(2)
N13C 0.022(3) 0.045(3) 0.028(3) -0.009(2) 0.003(2) 0.002(2)
O1C 0.059(4) 0.074(4) 0.024(3) -0.009(3) -0.004(2) 0.009(3)
O2C 0.085(5) 0.030(3) 0.022(3) -0.002(2) 0.014(3) -0.017(3)
O3C 0.040(3) 0.036(3) 0.023(3) 0.002(2) -0.005(2) 0.011(2)
O4C 0.036(3) 0.030(3) 0.021(2) -0.003(2) -0.004(2) 0.004(2)
O5C 0.048(3) 0.043(3) 0.015(2) 0.002(2) 0.005(2) -0.006(2)
O6C 0.048(3) 0.030(3) 0.022(2) -0.0009(18) -0.011(2) 0.009(2)
O7C 0.052(3) 0.028(3) 0.022(2) -0.0067(19) -0.007(2) 0.004(2)
O8C 0.043(3) 0.046(3) 0.029(2) -0.006(2) 0.006(2) -0.020(2)
O9C 0.049(3) 0.029(2) 0.019(2) 0.0053(17) 0.0000(19) 0.007(2)
O10C 0.030(3) 0.034(3) 0.020(2) -0.0070(19) -0.0017(18) 0.001(2)
O11C 0.067(5) 0.055(4) 0.041(3) 0.015(3) 0.017(3) 0.023(3)
O12C 0.038(3) 0.057(3) 0.048(3) 0.019(3) 0.007(2) 0.011(3)
Si1C 0.0398(16) 0.0319(12) 0.188(4) -0.0107(16) -0.0341(19) 0.0096(10)
C1D 0.031(4) 0.026(3) 0.021(3) 0.001(2) 0.002(2) -0.006(3)
C2D 0.033(4) 0.028(3) 0.030(3) 0.005(3) 0.005(3) 0.001(3)
C3D 0.036(4) 0.034(4) 0.039(4) 0.005(3) 0.001(3) 0.005(3)
C4D 0.030(4) 0.018(3) 0.019(3) 0.003(2) -0.001(2) 0.000(2)
C5D 0.030(4) 0.020(3) 0.023(3) -0.004(2) -0.002(2) 0.004(2)
C6D 0.044(4) 0.026(3) 0.021(3) -0.002(2) -0.007(3) 0.000(3)
C7D 0.054(4) 0.014(3) 0.018(3) -0.002(2) 0.002(3) 0.001(3)
C8D 0.022(3) 0.024(3) 0.022(3) -0.002(2) 0.001(2) -0.005(2)
C9D 0.046(4) 0.024(3) 0.017(3) 0.003(2) -0.004(3) -0.005(3)
C10D 0.052(5) 0.016(3) 0.024(3) -0.002(2) -0.002(3) 0.004(3)
C11D 0.045(5) 0.028(4) 0.028(3) 0.005(3) 0.000(3) -0.009(3)
C12D 0.036(4) 0.018(3) 0.021(3) 0.006(2) 0.002(3) -0.001(3)
C13D 0.031(4) 0.028(4) 0.023(3) 0.000(3) 0.006(3) -0.001(3)
C14D 0.029(4) 0.027(3) 0.017(3) 0.001(2) 0.002(2) 0.006(3)
C15D 0.029(4) 0.035(4) 0.020(3) -0.001(3) 0.001(2) 0.003(3)
C16D 0.016(3) 0.015(3) 0.022(3) 0.002(2) -0.002(2) -0.001(2)
C17D 0.024(4) 0.043(4) 0.020(3) -0.003(3) 0.001(2) 0.005(3)
C18D 0.022(3) 0.039(4) 0.038(4) -0.008(3) -0.006(3) 0.011(3)
C19D 0.040(4) 0.026(3) 0.033(4) -0.011(3) -0.006(3) 0.012(3)
C20D 0.026(4) 0.034(4) 0.023(3) -0.004(3) 0.002(2) 0.003(3)
C21D 0.029(4) 0.049(4) 0.032(4) 0.000(3) 0.008(3) -0.006(3)
C22D 0.042(5) 0.058(5) 0.042(4) -0.009(4) 0.004(3) -0.023(4)
C23D 0.043(5) 0.082(7) 0.063(6) 0.015(5) 0.021(4) 0.016(5)
C24D 0.040(4) 0.031(4) 0.035(4) -0.002(3) 0.010(3) -0.007(3)
C25D 0.052(5) 0.036(4) 0.027(3) 0.013(3) 0.002(3) -0.014(3)
C26D 0.042(5) 0.072(6) 0.047(5) 0.028(4) -0.003(4) -0.013(4)
C27D 0.047(5) 0.043(5) 0.062(5) 0.028(4) 0.008(4) -0.004(4)
C28D 0.056(5) 0.043(4) 0.034(4) 0.014(3) -0.008(3) -0.021(4)
C29D 0.140(8) 0.041(5) 0.030(4) 0.001(3) 0.006(5) -0.029(5)
C30D 0.225(15) 0.029(5) 0.056(6) 0.009(4) 0.027(8) 0.013(6)
C31D 0.26(2) 0.133(12) 0.036(5) -0.016(6) 0.021(8) -0.147(15)
C32D 0.143(11) 0.019(4) 0.032(4) 0.001(3) -0.005(5) 0.011(5)
C33D 0.105(9) 0.049(5) 0.029(4) -0.004(3) 0.013(5) 0.035(5)
C34D 0.094(8) 0.078(7) 0.022(4) 0.005(4) 0.008(4) 0.042(6)
C35D 0.144(13) 0.083(8) 0.042(5) 0.003(5) -0.002(6) 0.080(9)
C36D 0.084(8) 0.040(5) 0.030(4) -0.004(3) -0.004(4) 0.024(5)
C37D 0.081(7) 0.031(4) 0.025(4) 0.003(3) 0.009(4) 0.012(4)
C38D 0.093(8) 0.026(4) 0.031(4) 0.001(3) 0.008(4) 0.008(4)
C39D 0.078(7) 0.051(5) 0.031(4) 0.007(3) 0.012(4) 0.031(5)
C40D 0.073(6) 0.029(4) 0.023(3) 0.006(3) 0.011(3) 0.013(4)
C41D 0.161(13) 0.029(5) 0.039(5) 0.008(4) -0.004(6) 0.006(6)
C42D 0.206(19) 0.042(6) 0.073(8) 0.029(5) -0.039(9) -0.056(8)
C43D 0.26(3) 0.049(8) 0.102(11) -0.032(7) 0.050(13) 0.031(11)
C44D 0.188(16) 0.029(5) 0.044(6) 0.010(4) -0.044(7) -0.031(7)
C45D 0.201(19) 0.067(8) 0.140(13) 0.062(8) -0.124(14) -0.039(9)
C46D 0.084(9) 0.051(6) 0.069(7) 0.011(5) 0.013(6) -0.005(5)
C47D 0.077(11) 0.089(10) 0.140(14) 0.004(9) -0.012(9) 0.009(8)
C48D 0.045(5) 0.060(6) 0.044(5) -0.002(4) 0.005(4) 0.017(4)
C49D 0.087(9) 0.115(10) 0.037(5) -0.025(6) 0.026(5) 0.006(7)
C1E 0.049(5) 0.029(3) 0.030(3) 0.000(3) 0.001(3) -0.004(3)
C2E 0.045(5) 0.038(4) 0.043(4) -0.005(3) -0.001(3) 0.003(3)
C3E 0.040(4) 0.026(3) 0.026(3) 0.002(2) 0.000(3) 0.018(3)
C4E 0.049(5) 0.035(4) 0.021(3) 0.003(3) 0.004(3) -0.005(3)
C5E 0.054(5) 0.031(4) 0.029(4) 0.004(3) 0.015(3) -0.008(3)
C6E 0.076(7) 0.086(8) 0.033(4) -0.001(4) 0.011(4) -0.038(6)
C7E 0.056(5) 0.034(4) 0.026(3) 0.005(3) 0.003(3) -0.005(3)
C8E 0.035(4) 0.014(3) 0.027(3) -0.002(2) 0.014(3) -0.007(3)
C9E 0.025(4) 0.033(4) 0.025(3) -0.007(3) 0.002(3) 0.008(3)
C10E 0.037(5) 0.035(4) 0.048(5) -0.016(3) 0.004(3) -0.008(3)
C11E 0.046(5) 0.025(4) 0.053(5) -0.011(3) -0.011(4) 0.023(3)
C12E 0.032(4) 0.021(3) 0.023(3) 0.006(3) 0.006(3) 0.001(3)
C13E 0.042(4) 0.026(4) 0.018(3) 0.008(2) -0.003(3) -0.001(3)
C14E 0.080(7) 0.015(3) 0.027(4) 0.000(3) 0.011(4) -0.007(3)
C15E 0.069(7) 0.043(5) 0.033(4) 0.000(3) 0.012(4) 0.025(4)
C16E 0.022(3) 0.026(3) 0.015(3) 0.008(2) 0.003(2) 0.006(3)
C17E 0.047(5) 0.029(4) 0.019(3) 0.001(3) -0.001(3) -0.014(3)
C18E 0.092(7) 0.017(4) 0.021(3) 0.001(3) 0.013(4) -0.013(4)
C19E 0.049(5) 0.054(5) 0.030(4) -0.013(3) 0.011(3) -0.020(4)
C20E 0.042(5) 0.029(4) 0.019(3) 0.002(3) -0.012(3) 0.001(3)
C21E 0.053(5) 0.027(4) 0.030(4) -0.005(3) -0.018(3) 0.012(3)
C22E 0.122(10) 0.033(5) 0.038(5) -0.006(4) -0.028(5) 0.038(5)
C23E 0.035(5) 0.084(7) 0.058(6) -0.025(5) -0.016(4) 0.031(5)
C24E 0.049(5) 0.021(3) 0.015(3) -0.002(2) -0.012(3) -0.002(3)
C25E 0.052(5) 0.014(3) 0.016(3) 0.002(2) -0.005(3) 0.000(3)
C26E 0.065(6) 0.029(4) 0.046(5) -0.008(3) -0.011(4) -0.003(4)
C27E 0.053(5) 0.026(4) 0.020(3) -0.002(3) -0.016(3) 0.009(3)
C28E 0.063(5) 0.025(4) 0.015(3) 0.008(3) -0.001(3) 0.013(3)
C29E 0.043(5) 0.047(4) 0.033(4) -0.006(3) -0.007(3) -0.002(4)
C30E 0.051(5) 0.050(5) 0.041(4) -0.008(4) 0.006(4) -0.012(4)
C31E 0.059(6) 0.057(5) 0.041(4) -0.017(4) 0.015(4) -0.006(4)
C32E 0.033(4) 0.040(4) 0.030(4) 0.003(3) -0.008(3) -0.012(3)
C33E 0.062(5) 0.024(3) 0.024(3) 0.002(3) -0.008(3) 0.000(3)
C34E 0.062(6) 0.059(5) 0.029(4) 0.002(3) -0.001(3) 0.030(4)
C35E 0.112(9) 0.023(4) 0.041(4) 0.005(3) -0.016(5) -0.007(4)
C36E 0.031(4) 0.027(3) 0.024(3) 0.000(2) 0.002(2) -0.002(3)
C37E 0.027(4) 0.029(3) 0.021(3) 0.002(3) -0.004(2) 0.004(3)
C38E 0.068(6) 0.037(4) 0.026(4) 0.006(3) 0.005(3) -0.013(4)
C39E 0.034(4) 0.052(5) 0.032(4) -0.007(3) -0.007(3) -0.008(3)
C40E 0.026(4) 0.021(3) 0.032(4) 0.001(3) -0.019(3) -0.003(3)
C41E 0.032(4) 0.046(5) 0.057(5) -0.005(4) 0.002(3) 0.009(3)
C42E 0.029(4) 0.080(6) 0.056(5) -0.005(4) 0.002(3) -0.011(4)
C43E 0.039(5) 0.051(5) 0.054(5) 0.009(4) 0.012(4) 0.005(4)
C44E 0.039(5) 0.075(7) 0.042(5) 0.022(4) 0.000(3) 0.004(4)
C45E 0.039(5) 0.044(5) 0.077(6) 0.017(4) -0.002(4) -0.002(3)
C46E 0.040(6) 0.052(5) 0.112(9) 0.006(5) -0.007(5) -0.010(4)
C1F 0.24(2) 0.052(6) 0.018(4) -0.009(4) -0.023(7) 0.044(9)
C2F 0.25(2) 0.26(2) 0.058(8) -0.082(11) -0.053(11) 0.20(2)
C3F 0.291(19) 0.064(7) 0.038(5) -0.018(5) 0.000(9) -0.044(10)
C4F 0.063(6) 0.055(5) 0.028(4) -0.008(4) -0.020(4) -0.010(4)
C5F 0.146(12) 0.082(8) 0.024(4) -0.005(4) 0.020(5) -0.087(8)
C6F 0.141(15) 0.202(19) 0.046(6) -0.026(8) 0.013(7) -0.130(15)
C7F 0.27(2) 0.042(6) 0.020(4) -0.001(4) 0.027(7) -0.068(9)
C8F 0.082(7) 0.021(4) 0.027(4) -0.007(3) 0.010(4) -0.028(4)
C9F 0.055(5) 0.027(4) 0.021(3) -0.005(3) -0.001(3) 0.014(3)
C10F 0.092(8) 0.037(5) 0.037(4) 0.009(4) -0.005(4) 0.049(5)
C11F 0.045(5) 0.034(4) 0.031(4) -0.013(3) -0.012(3) 0.005(3)
C12F 0.039(4) 0.024(4) 0.021(3) 0.013(3) -0.002(3) 0.003(3)
C13F 0.043(4) 0.029(4) 0.014(3) 0.009(2) -0.001(3) -0.005(3)
C14F 0.046(5) 0.050(5) 0.044(5) -0.006(4) 0.006(4) 0.009(4)
C15F 0.070(6) 0.021(4) 0.035(4) -0.006(3) -0.003(4) -0.005(4)
C16F 0.030(4) 0.023(3) 0.022(3) 0.007(3) -0.004(3) 0.008(3)
C17F 0.035(4) 0.038(4) 0.026(4) -0.004(3) -0.006(3) -0.010(3)
C18F 0.062(6) 0.033(4) 0.023(4) -0.002(3) 0.011(3) -0.014(4)
C19F 0.029(4) 0.054(5) 0.035(4) -0.014(3) -0.004(3) -0.009(3)
C20F 0.028(4) 0.029(4) 0.025(4) -0.004(3) -0.005(3) 0.002(3)
C21F 0.030(4) 0.020(3) 0.026(3) 0.005(3) -0.006(3) -0.005(3)
C22F 0.070(6) 0.034(4) 0.035(4) 0.005(3) -0.010(4) 0.017(4)
C23F 0.030(4) 0.051(5) 0.042(4) 0.007(3) -0.005(3) 0.001(3)
C24F 0.021(3) 0.019(3) 0.016(3) -0.003(2) -0.004(2) -0.006(2)
C25F 0.043(4) 0.017(3) 0.018(3) 0.006(2) -0.005(3) 0.000(3)
C26F 0.047(5) 0.033(4) 0.031(4) -0.001(3) 0.006(3) -0.020(3)
C27F 0.056(5) 0.025(4) 0.016(3) 0.000(3) -0.007(3) 0.004(3)
C28F 0.035(4) 0.025(3) 0.013(3) 0.006(2) 0.001(2) -0.002(3)
C29F 0.046(5) 0.040(4) 0.025(3) -0.008(3) 0.006(3) -0.003(3)
C30F 0.036(5) 0.078(6) 0.036(4) -0.015(4) 0.006(3) -0.030(4)
C31F 0.040(5) 0.065(5) 0.039(4) -0.006(4) 0.008(3) 0.003(4)
C32F 0.037(4) 0.027(3) 0.027(3) -0.003(2) -0.001(3) -0.009(3)
C33F 0.071(6) 0.029(4) 0.020(3) 0.006(3) 0.004(3) 0.007(3)
C34F 0.107(8) 0.026(4) 0.038(4) 0.004(3) 0.013(4) -0.012(4)
C35F 0.078(6) 0.037(4) 0.035(4) 0.012(3) 0.004(4) 0.022(4)
C36F 0.057(5) 0.031(4) 0.023(3) 0.007(3) 0.008(3) 0.013(3)
C37F 0.031(4) 0.020(3) 0.026(3) 0.006(2) 0.005(3) 0.005(3)
C38F 0.056(5) 0.016(3) 0.028(4) 0.007(3) 0.003(3) -0.013(3)
C39F 0.030(4) 0.067(6) 0.033(4) 0.008(4) 0.002(3) 0.006(4)
C40F 0.032(4) 0.021(3) 0.031(4) -0.003(3) -0.006(3) -0.003(3)
C41F 0.034(4) 0.057(5) 0.038(4) 0.006(3) 0.008(3) 0.001(3)
C42F 0.028(4) 0.115(9) 0.062(6) -0.038(6) 0.005(4) -0.013(5)
C43F 0.058(6) 0.072(6) 0.047(5) -0.009(4) 0.019(4) -0.022(5)
C44F 0.034(4) 0.053(5) 0.031(4) -0.005(3) 0.008(3) -0.009(3)
C45F 0.073(7) 0.065(6) 0.055(5) -0.016(4) 0.030(5) -0.003(5)
C46F 0.074(7) 0.057(6) 0.064(6) -0.014(4) 0.030(5) -0.006(5)
C1G 0.051(5) 0.045(5) 0.049(5) -0.011(4) 0.009(4) -0.010(4)
C2G 0.053(6) 0.043(5) 0.074(6) 0.004(4) 0.013(4) 0.014(4)
C3G 0.046(5) 0.053(5) 0.067(6) -0.005(4) -0.007(4) 0.005(4)
C4G 0.026(4) 0.038(4) 0.040(4) -0.009(3) -0.001(3) 0.006(3)
C5G 0.030(4) 0.029(3) 0.020(3) -0.007(2) 0.002(2) -0.002(3)
C6G 0.027(4) 0.050(5) 0.047(4) 0.000(3) 0.008(3) -0.010(3)
C7G 0.071(6) 0.024(4) 0.027(4) -0.008(3) 0.000(3) -0.008(3)
C8G 0.048(5) 0.028(4) 0.017(3) 0.005(3) 0.002(3) 0.006(3)
C9G 0.043(4) 0.026(4) 0.018(3) 0.000(3) 0.001(3) 0.000(3)
C10G 0.041(5) 0.044(5) 0.033(4) -0.010(3) 0.020(3) -0.011(3)
C11G 0.057(6) 0.053(5) 0.027(4) -0.008(3) 0.003(3) 0.014(4)
C12G 0.045(5) 0.019(3) 0.022(3) -0.008(3) 0.001(3) 0.003(3)
C13G 0.039(4) 0.023(3) 0.024(3) -0.007(3) -0.001(3) 0.017(3)
C14G 0.050(5) 0.047(5) 0.025(4) 0.006(3) -0.016(3) 0.026(4)
C15G 0.055(5) 0.027(4) 0.041(4) -0.006(3) 0.005(4) 0.012(3)
C16G 0.028(4) 0.036(4) 0.028(4) -0.012(3) -0.009(3) 0.006(3)
C17G 0.038(4) 0.035(4) 0.019(3) -0.006(3) 0.006(3) -0.002(3)
C18G 0.046(5) 0.030(4) 0.031(4) -0.008(3) 0.001(3) -0.007(3)
C19G 0.036(5) 0.065(6) 0.045(5) -0.006(4) 0.008(4) -0.005(4)
C20G 0.040(4) 0.015(3) 0.020(3) 0.000(2) 0.014(3) -0.005(3)
C21G 0.027(4) 0.031(4) 0.027(3) 0.010(3) 0.006(3) 0.008(3)
C22G 0.038(4) 0.043(4) 0.029(3) 0.015(3) 0.009(3) 0.001(3)
C23G 0.034(4) 0.025(3) 0.027(3) 0.009(3) 0.014(3) 0.005(3)
C24G 0.037(4) 0.025(4) 0.038(4) 0.019(3) -0.003(3) -0.003(3)
C25G 0.038(4) 0.028(4) 0.022(3) -0.001(3) -0.004(3) -0.003(3)
C26G 0.057(5) 0.017(3) 0.033(4) 0.010(3) 0.009(3) 0.004(3)
C27G 0.048(5) 0.029(4) 0.044(4) 0.007(3) -0.019(3) -0.009(3)
C28G 0.048(5) 0.017(3) 0.026(3) -0.003(2) -0.010(3) 0.005(3)
C29G 0.030(4) 0.039(4) 0.026(3) -0.003(3) 0.002(3) -0.008(3)
C30G 0.046(5) 0.055(5) 0.035(4) -0.007(3) 0.007(3) -0.012(4)
C31G 0.055(6) 0.060(6) 0.044(5) -0.004(4) 0.009(4) 0.010(4)
C32G 0.061(5) 0.025(3) 0.015(3) -0.007(2) 0.009(3) -0.020(3)
C33G 0.074(6) 0.023(3) 0.025(3) 0.007(3) 0.005(3) 0.007(3)
C34G 0.132(10) 0.054(5) 0.020(3) 0.000(3) 0.002(4) 0.065(6)
C35G 0.098(8) 0.031(4) 0.033(4) 0.000(3) 0.005(4) -0.015(4)
C36G 0.047(4) 0.025(3) 0.023(3) 0.005(2) 0.004(3) 0.006(3)
C37G 0.032(4) 0.041(4) 0.018(3) -0.005(3) -0.003(3) -0.001(3)
C38G 0.023(4) 0.045(4) 0.031(4) -0.003(3) -0.006(3) -0.003(3)
C39G 0.031(4) 0.072(6) 0.020(3) -0.003(3) -0.003(3) 0.018(4)
C40G 0.031(4) 0.027(3) 0.017(3) -0.002(2) 0.007(2) 0.005(3)
C41G 0.033(4) 0.078(6) 0.033(4) -0.023(4) 0.014(3) -0.021(4)
C42G 0.033(5) 0.114(9) 0.054(5) -0.036(5) 0.010(4) -0.015(5)
C43G 0.071(7) 0.078(7) 0.078(7) -0.020(6) 0.052(6) -0.032(6)
C44G 0.025(4) 0.085(7) 0.033(4) -0.003(4) 0.012(3) -0.008(4)
C45G 0.055(6) 0.053(5) 0.062(5) -0.011(4) 0.019(4) 0.001(4)
C46G 0.065(7) 0.062(6) 0.062(6) -0.017(4) 0.029(5) -0.012(5)
C47G 0.070(8) 0.100(9) 0.090(8) -0.021(7) 0.046(6) 0.004(6)
C48G 0.036(6) 0.236(15) 0.201(14) -0.176(13) 0.001(7) -0.029(8)
C49G 0.214(18) 0.101(11) 0.190(15) 0.040(11) 0.135(14) 0.016(11)
C1H 0.043(5) 0.046(4) 0.021(3) 0.010(3) -0.005(3) -0.017(3)
C2H 0.038(5) 0.038(4) 0.063(5) 0.024(4) 0.008(4) -0.005(3)
C3H 0.054(6) 0.035(4) 0.045(4) 0.011(3) -0.010(4) -0.012(4)
C4H 0.033(4) 0.028(3) 0.023(3) 0.005(2) -0.004(3) -0.009(3)
C5H 0.044(4) 0.018(3) 0.022(3) 0.008(2) -0.005(3) 0.002(3)
C6H 0.057(5) 0.027(4) 0.036(4) 0.001(3) 0.004(3) -0.002(3)
C7H 0.052(5) 0.028(4) 0.029(3) 0.008(3) -0.007(3) -0.003(3)
C8H 0.033(4) 0.028(3) 0.016(3) 0.003(2) -0.005(2) -0.004(3)
C9H 0.055(5) 0.019(3) 0.017(3) 0.003(2) -0.006(3) -0.014(3)
C10H 0.053(5) 0.041(4) 0.026(3) 0.002(3) -0.001(3) -0.021(4)
C11H 0.062(5) 0.017(3) 0.022(3) -0.003(2) -0.006(3) 0.002(3)
C12H 0.037(4) 0.016(3) 0.015(3) 0.004(2) -0.004(2) -0.004(2)
C13H 0.034(4) 0.028(3) 0.004(2) -0.002(2) -0.002(2) -0.008(3)
C14H 0.039(4) 0.034(4) 0.024(3) 0.008(3) 0.007(3) -0.007(3)
C15H 0.037(4) 0.037(4) 0.023(3) 0.005(3) 0.001(3) 0.007(3)
C16H 0.023(3) 0.029(3) 0.013(3) 0.000(2) 0.001(2) -0.001(3)
C17H 0.045(5) 0.081(7) 0.031(4) -0.017(4) -0.014(3) 0.028(5)
C18H 0.078(7) 0.076(7) 0.035(4) -0.018(4) -0.016(4) 0.048(6)
C19H 0.076(7) 0.052(6) 0.054(6) -0.029(4) -0.025(5) 0.034(5)
C20H 0.035(5) 0.091(8) 0.033(4) -0.014(4) -0.008(3) 0.025(5)
C21K 0.032(4) 0.037(5) 0.030(3) -0.017(4) 0.013(3) -0.013(4)
C22K 0.039(4) 0.039(4) 0.037(4) 0.004(3) 0.017(3) -0.021(3)
C23K 0.039(4) 0.039(4) 0.037(4) 0.004(3) 0.017(3) -0.021(3)
C21J 0.032(4) 0.037(5) 0.030(3) -0.017(4) 0.013(3) -0.013(4)
C22J 0.039(4) 0.039(4) 0.037(4) 0.004(3) 0.017(3) -0.021(3)
C23J 0.039(4) 0.039(4) 0.037(4) 0.004(3) 0.017(3) -0.021(3)
C24H 0.056(6) 0.087(7) 0.031(4) -0.028(4) 0.021(4) -0.048(5)
C25H 0.049(5) 0.030(4) 0.050(5) 0.002(3) 0.026(4) 0.003(3)
C26H 0.042(5) 0.047(4) 0.040(4) 0.013(3) 0.018(3) -0.001(3)
C27H 0.109(9) 0.035(5) 0.054(5) 0.005(4) 0.047(6) -0.001(5)
C28H 0.035(4) 0.031(4) 0.031(3) 0.006(3) 0.013(3) -0.007(3)
C29H 0.046(4) 0.028(3) 0.020(3) -0.002(2) 0.008(3) -0.016(3)
C30H 0.085(6) 0.023(3) 0.027(3) 0.002(3) 0.016(3) -0.008(3)
C31H 0.065(6) 0.047(5) 0.034(4) -0.008(3) 0.012(4) -0.029(4)
C32H 0.042(4) 0.023(3) 0.025(3) 0.003(2) 0.013(3) -0.001(3)
C33H 0.046(5) 0.032(4) 0.031(3) 0.000(3) 0.017(3) -0.001(3)
C34H 0.056(6) 0.044(5) 0.044(4) 0.000(3) 0.022(4) -0.015(4)
C35H 0.050(5) 0.043(4) 0.041(4) 0.005(3) 0.022(3) 0.007(4)
C36H 0.046(5) 0.026(3) 0.020(3) -0.001(2) 0.008(3) 0.001(3)
C37H 0.066(6) 0.024(3) 0.026(3) 0.005(3) 0.015(3) 0.003(3)
C38H 0.068(7) 0.044(5) 0.055(5) 0.015(4) 0.032(5) 0.024(4)
C39H 0.081(7) 0.023(4) 0.036(4) 0.000(3) 0.026(4) -0.003(4)
C40H 0.047(5) 0.029(4) 0.044(4) 0.001(3) 0.012(3) 0.007(3)
C41H 0.075(7) 0.026(4) 0.051(5) 0.000(3) -0.010(4) 0.008(4)
C42H 0.084(8) 0.025(4) 0.063(6) 0.008(4) -0.012(5) -0.014(4)
C43H 0.094(8) 0.032(4) 0.039(4) -0.003(3) -0.004(4) 0.016(4)
C44H 0.052(5) 0.028(4) 0.064(6) 0.012(4) -0.014(4) -0.014(4)
C45H 0.043(5) 0.045(5) 0.064(5) 0.023(4) 0.016(4) -0.001(4)
C46H 0.039(5) 0.032(4) 0.091(7) 0.028(4) -0.002(4) 0.007(3)
C47H 0.080(8) 0.099(8) 0.046(5) -0.033(5) 0.031(5) -0.068(7)
C48H 0.025(3) 0.038(4) 0.031(3) 0.000(3) -0.006(2) 0.003(3)
C49H 0.067(7) 0.089(8) 0.061(6) 0.003(5) 0.020(5) 0.030(6)
N1H 0.059(7) 0.31(2) 0.060(7) -0.028(10) 0.006(5) 0.038(11)
N2H 0.037(5) 0.265(17) 0.026(4) 0.030(6) 0.005(3) 0.000(7)
N3H 0.042(4) 0.095(6) 0.023(3) 0.004(3) 0.001(3) -0.026(4)
N4H 0.047(4) 0.025(3) 0.020(3) 0.005(2) -0.008(2) -0.013(3)
N5H 0.049(4) 0.019(3) 0.015(2) 0.007(2) -0.003(2) -0.008(2)
N6H 0.042(3) 0.023(3) 0.005(2) -0.0011(18) -0.004(2) -0.002(2)
N7H 0.036(4) 0.036(3) 0.021(3) -0.004(2) -0.005(2) 0.010(3)
N8K 0.012(5) 0.033(8) 0.023(6) 0.004(6) 0.002(4) 0.009(6)
N8J 0.057(10) 0.027(8) 0.025(6) 0.007(6) 0.008(6) -0.009(7)
N9H 0.046(4) 0.044(4) 0.030(3) -0.011(3) 0.018(3) -0.017(3)
N10H 0.047(4) 0.026(3) 0.021(3) 0.000(2) 0.012(2) -0.010(2)
N11H 0.038(3) 0.034(3) 0.023(3) 0.001(2) 0.013(2) -0.005(2)
N12H 0.049(4) 0.033(3) 0.024(3) 0.006(2) 0.014(3) -0.003(3)
N13H 0.073(5) 0.022(3) 0.038(3) 0.002(3) 0.005(3) -0.007(3)
O1H 0.049(3) 0.043(3) 0.021(2) 0.012(2) -0.009(2) -0.015(2)
O2H 0.040(3) 0.030(3) 0.025(2) 0.0044(19) -0.005(2) -0.006(2)
O3H 0.048(3) 0.034(3) 0.016(2) 0.0059(18) -0.0016(19) -0.014(2)
O4H 0.028(3) 0.040(3) 0.013(2) -0.0013(18) 0.0032(17) -0.003(2)
O5H 0.069(5) 0.100(6) 0.023(3) -0.016(3) -0.003(2) 0.057(4)
O6H 0.058(4) 0.069(4) 0.050(3) -0.027(3) 0.039(3) -0.040(3)
O7H 0.050(3) 0.041(3) 0.036(3) 0.012(2) 0.016(2) 0.002(2)
O8H 0.056(4) 0.033(3) 0.029(2) -0.0033(19) 0.012(2) -0.007(2)
O9H 0.054(4) 0.031(3) 0.033(3) -0.002(2) 0.021(2) -0.005(2)
O10H 0.043(3) 0.035(3) 0.026(3) 0.006(2) 0.006(2) 0.003(2)
O11H 0.094(6) 0.043(4) 0.072(5) 0.005(3) -0.024(4) 0.001(4)
O12H 0.056(4) 0.037(3) 0.074(4) 0.018(3) 0.008(3) -0.006(3)
Si1H 0.0354(12) 0.0456(13) 0.0407(12) -0.0125(9) 0.0050(9) 0.0045(9)
N1A 0.072(8) 0.43(3) 0.027(5) -0.021(10) 0.000(5) -0.020(13)
N2A 0.049(5) 0.127(9) 0.046(5) 0.008(5) -0.013(4) 0.005(5)
N3A 0.034(4) 0.125(8) 0.030(4) -0.014(4) -0.005(3) 0.014(4)
N4A 0.036(4) 0.032(3) 0.018(3) -0.008(2) -0.008(2) 0.010(2)
N5A 0.040(4) 0.023(3) 0.019(3) 0.002(2) -0.003(2) 0.000(2)
N6A 0.032(3) 0.021(3) 0.020(3) -0.005(2) 0.009(2) 0.001(2)
N7A 0.028(3) 0.037(3) 0.013(2) 0.012(2) -0.002(2) -0.006(2)
N8A 0.023(3) 0.144(9) 0.024(3) 0.038(4) 0.008(2) 0.021(4)
N9A 0.053(5) 0.048(4) 0.044(4) 0.015(3) 0.032(3) 0.022(3)
N10A 0.035(3) 0.030(3) 0.030(3) -0.002(2) 0.008(2) 0.009(2)
N11A 0.050(4) 0.030(3) 0.025(3) -0.001(2) 0.012(2) 0.006(3)
N12A 0.056(4) 0.029(3) 0.023(3) 0.002(2) 0.017(3) 0.002(3)
N13A 0.054(4) 0.029(3) 0.028(3) -0.009(2) 0.002(3) -0.002(3)
N1D 0.057(5) 0.122(8) 0.029(4) -0.012(4) 0.013(3) 0.030(5)
N2D 0.039(4) 0.049(4) 0.035(4) 0.000(3) 0.001(3) 0.000(3)
N3D 0.035(3) 0.036(3) 0.030(3) -0.011(2) 0.002(2) -0.001(2)
N4D 0.036(3) 0.022(3) 0.014(2) 0.0043(18) 0.001(2) -0.001(2)
N5D 0.042(4) 0.026(3) 0.015(2) 0.002(2) -0.001(2) -0.012(2)
N6D 0.026(3) 0.024(3) 0.022(3) 0.008(2) 0.006(2) -0.006(2)
N7D 0.022(3) 0.025(3) 0.014(2) -0.0020(19) -0.0026(19) 0.004(2)
N8D 0.034(3) 0.042(4) 0.027(3) -0.007(2) 0.007(2) -0.011(3)
N9D 0.030(3) 0.033(3) 0.030(3) 0.009(2) 0.006(2) 0.004(2)
N10D 0.107(7) 0.037(4) 0.022(3) 0.001(3) 0.001(3) -0.019(4)
N11D 0.110(7) 0.031(3) 0.017(3) -0.002(2) 0.000(3) 0.026(4)
N12D 0.074(5) 0.030(3) 0.018(3) -0.004(2) 0.010(3) 0.012(3)
N13D 0.116(8) 0.023(3) 0.029(3) 0.006(3) 0.007(4) 0.000(4)
N1E 0.36(2) 0.061(6) 0.029(4) 0.013(4) 0.037(8) 0.077(10)
N2E 0.117(8) 0.047(4) 0.027(4) 0.004(3) 0.018(4) 0.028(5)
N3E 0.064(5) 0.041(4) 0.032(4) 0.002(3) 0.012(3) 0.016(3)
N4E 0.037(3) 0.026(3) 0.015(2) 0.007(2) -0.002(2) 0.003(2)
N5E 0.035(3) 0.019(3) 0.026(3) 0.007(2) 0.009(2) -0.007(2)
N6E 0.027(3) 0.021(3) 0.020(3) -0.001(2) 0.005(2) 0.001(2)
N7E 0.043(4) 0.022(3) 0.010(2) 0.002(2) 0.002(2) -0.004(2)
N8E 0.047(4) 0.022(3) 0.026(3) -0.002(2) -0.007(3) 0.006(3)
N9E 0.039(4) 0.018(3) 0.021(3) -0.009(2) -0.003(2) 0.003(2)
N10E 0.053(4) 0.033(3) 0.019(3) -0.004(2) -0.005(2) -0.005(3)
N11E 0.042(4) 0.027(3) 0.033(3) -0.001(2) -0.008(2) 0.001(2)
N12E 0.036(3) 0.026(3) 0.023(3) 0.005(2) -0.002(2) -0.001(2)
N13E 0.036(4) 0.046(4) 0.033(3) -0.010(3) 0.004(2) -0.016(3)
N1F 0.57(5) 0.074(9) 0.032(6) 0.007(5) 0.024(12) 0.025(15)
N2F 0.31(2) 0.049(6) 0.027(5) -0.002(4) -0.019(7) 0.002(8)
N3F 0.118(9) 0.059(5) 0.042(5) -0.017(4) 0.000(5) -0.006(5)
N4F 0.065(5) 0.056(5) 0.022(3) 0.003(3) -0.004(3) -0.028(4)
N5F 0.061(4) 0.022(3) 0.019(3) 0.004(2) 0.007(3) -0.018(3)
N6F 0.040(4) 0.025(3) 0.020(3) 0.001(2) -0.010(2) -0.001(3)
N7F 0.047(4) 0.022(3) 0.020(3) 0.000(2) -0.003(2) -0.001(3)
N8F 0.032(3) 0.024(3) 0.025(3) 0.002(2) 0.005(2) -0.004(2)
N9F 0.027(3) 0.021(3) 0.022(3) 0.000(2) -0.004(2) -0.010(2)
N10F 0.034(3) 0.028(3) 0.021(3) 0.001(2) -0.001(2) -0.001(2)
N11F 0.041(4) 0.032(3) 0.023(3) 0.004(2) -0.006(2) -0.009(3)
N12F 0.039(4) 0.023(3) 0.020(2) 0.003(2) 0.000(2) 0.001(2)
N13F 0.020(3) 0.045(3) 0.025(3) -0.010(2) 0.002(2) -0.007(2)
N1G 0.302(19) 0.066(7) 0.070(8) 0.013(6) 0.013(10) 0.003(10)
N2G 0.31(2) 0.037(5) 0.036(5) 0.005(4) -0.008(8) 0.012(8)
N3G 0.088(6) 0.037(4) 0.022(3) 0.005(3) -0.002(3) 0.014(3)
N4G 0.044(4) 0.034(3) 0.022(3) -0.010(2) 0.009(2) -0.005(3)
N5G 0.039(4) 0.026(3) 0.013(2) -0.004(2) 0.001(2) 0.010(2)
N6G 0.044(4) 0.020(3) 0.017(3) 0.000(2) 0.000(2) 0.007(2)
N7G 0.034(4) 0.030(3) 0.023(3) -0.007(2) 0.000(2) 0.003(3)
N8G 0.036(4) 0.034(3) 0.015(3) 0.000(2) 0.005(2) 0.005(3)
N9G 0.044(4) 0.026(3) 0.013(2) 0.007(2) -0.003(2) 0.005(3)
N10G 0.043(4) 0.036(3) 0.020(3) -0.004(2) 0.005(2) -0.009(3)
N11G 0.070(5) 0.021(3) 0.014(2) 0.003(2) 0.013(3) 0.003(3)
N12G 0.039(3) 0.022(3) 0.018(2) 0.003(2) 0.004(2) 0.011(2)
N13G 0.042(4) 0.049(4) 0.027(3) -0.010(3) 0.007(3) -0.012(3)
O1A 0.041(3) 0.050(3) 0.026(2) -0.014(2) -0.012(2) 0.018(2)
O2A 0.031(3) 0.027(2) 0.018(2) 0.0036(17) -0.0031(17) 0.0017(18)
O3A 0.035(3) 0.036(3) 0.021(2) -0.0113(19) 0.0026(19) 0.013(2)
O4A 0.030(3) 0.029(2) 0.017(2) 0.0005(17) -0.0006(17) 0.0017(19)
O5A 0.069(5) 0.120(7) 0.026(3) 0.027(3) -0.008(3) -0.049(5)
O6A 0.060(4) 0.065(4) 0.042(3) 0.025(3) 0.029(3) 0.030(3)
O7A 0.039(3) 0.046(3) 0.036(3) -0.013(2) 0.012(2) -0.001(2)
O8A 0.057(3) 0.026(2) 0.022(2) 0.0005(17) 0.006(2) 0.003(2)
O9A 0.061(4) 0.035(3) 0.027(3) 0.0016(19) 0.017(2) 0.007(2)
O10A 0.067(4) 0.028(3) 0.033(3) -0.007(2) 0.011(2) 0.002(2)
O11A 0.086(6) 0.060(4) 0.045(4) -0.006(3) -0.024(3) 0.006(4)
O12A 0.056(4) 0.050(4) 0.080(5) -0.018(3) 0.010(3) 0.002(3)
O1D 0.035(3) 0.038(3) 0.022(2) 0.0062(18) -0.0035(18) -0.008(2)
O2D 0.032(3) 0.027(2) 0.017(2) 0.0004(17) -0.0032(17) -0.0016(18)
O3D 0.037(3) 0.023(2) 0.020(2) 0.0019(17) 0.0033(18) -0.0061(19)
O4D 0.030(3) 0.032(3) 0.020(2) -0.0018(18) -0.0008(18) -0.005(2)
O5D 0.051(3) 0.035(3) 0.028(2) -0.004(2) 0.005(2) 0.012(2)
O6D 0.054(4) 0.042(3) 0.034(3) -0.005(2) 0.024(2) -0.011(3)
O7D 0.070(4) 0.068(4) 0.027(3) 0.015(3) -0.003(3) -0.025(3)
O8D 0.199(10) 0.029(3) 0.018(3) 0.000(2) 0.003(4) 0.009(4)
O9D 0.081(5) 0.056(4) 0.022(3) -0.004(2) 0.014(3) 0.026(3)
O10D 0.077(5) 0.030(3) 0.025(3) 0.003(2) 0.005(3) 0.003(3)
O11D 0.38(2) 0.050(5) 0.038(4) 0.007(4) -0.037(7) -0.041(8)
O12D 0.136(9) 0.057(5) 0.072(5) 0.027(4) -0.051(5) -0.033(5)
O1E 0.048(4) 0.057(4) 0.033(3) -0.015(3) 0.011(2) -0.009(3)
O2E 0.060(4) 0.025(3) 0.021(3) 0.001(2) 0.007(2) -0.002(2)
O3E 0.032(3) 0.027(3) 0.021(2) -0.0051(19) 0.0016(19) -0.006(2)
O4E 0.034(3) 0.028(3) 0.020(2) -0.0035(19) 0.0017(19) 0.005(2)
O5E 0.076(4) 0.020(2) 0.021(3) -0.0026(19) 0.000(2) -0.007(2)
O6E 0.048(3) 0.036(3) 0.026(3) 0.004(2) -0.014(2) 0.006(2)
O7E 0.066(4) 0.027(3) 0.019(2) -0.0016(19) -0.004(2) 0.002(2)
O8E 0.051(4) 0.052(3) 0.030(3) 0.004(2) 0.001(2) -0.024(3)
O9E 0.049(3) 0.032(2) 0.022(2) 0.0063(18) -0.0017(19) -0.005(2)
O10E 0.040(3) 0.039(3) 0.031(3) -0.008(2) -0.003(2) 0.003(2)
O11E 0.084(6) 0.054(4) 0.056(4) 0.006(3) 0.030(4) 0.035(4)
O12E 0.044(3) 0.049(3) 0.056(3) 0.013(3) 0.001(3) 0.007(3)
O1F 0.055(4) 0.107(6) 0.038(4) -0.033(4) -0.011(3) -0.003(4)
O2F 0.110(6) 0.039(3) 0.023(3) -0.007(2) 0.017(3) -0.026(4)
O3F 0.047(3) 0.028(3) 0.014(2) -0.0054(18) 0.004(2) -0.003(2)
O4F 0.038(3) 0.039(3) 0.026(3) -0.009(2) -0.005(2) 0.010(2)
O5F 0.040(3) 0.026(3) 0.028(3) -0.0059(19) 0.010(2) -0.011(2)
O6F 0.045(3) 0.030(3) 0.024(2) 0.0056(19) -0.010(2) -0.002(2)
O7F 0.054(3) 0.023(2) 0.019(2) 0.0000(17) -0.003(2) -0.001(2)
O8F 0.047(3) 0.048(3) 0.024(2) -0.001(2) 0.009(2) -0.019(2)
O9F 0.067(4) 0.032(3) 0.023(2) 0.0077(18) 0.002(2) 0.004(2)
O10F 0.032(3) 0.048(3) 0.027(3) -0.008(2) -0.004(2) -0.003(2)
O11F 0.041(3) 0.064(4) 0.054(3) -0.009(3) 0.006(3) 0.003(3)
O12F 0.054(4) 0.060(4) 0.051(4) -0.011(3) 0.010(3) -0.005(3)
O1G 0.050(3) 0.038(3) 0.028(3) -0.008(2) -0.001(2) 0.020(2)
O2G 0.054(4) 0.023(3) 0.019(2) 0.0015(19) 0.010(2) -0.002(2)
O3G 0.041(3) 0.030(3) 0.025(3) 0.000(2) -0.009(2) 0.015(2)
O4G 0.038(3) 0.029(3) 0.021(2) -0.0083(19) -0.004(2) 0.009(2)
O5G 0.033(3) 0.041(3) 0.019(2) 0.002(2) 0.0064(19) -0.004(2)
O6G 0.039(3) 0.028(2) 0.024(2) 0.0039(18) -0.0078(19) 0.001(2)
O7G 0.055(4) 0.024(2) 0.019(2) -0.0026(18) -0.004(2) -0.001(2)
O8G 0.045(3) 0.042(3) 0.029(2) -0.007(2) 0.006(2) -0.014(2)
O9G 0.087(5) 0.027(3) 0.022(2) 0.0081(18) 0.008(2) 0.009(3)
O10G 0.030(3) 0.035(3) 0.017(2) -0.0027(18) -0.0006(17) 0.007(2)
O11G 0.054(4) 0.059(4) 0.049(3) 0.006(3) 0.008(3) 0.003(3)
O12G 0.052(4) 0.056(4) 0.043(3) -0.004(3) 0.016(3) 0.008(3)
Si1A 0.0403(13) 0.0393(12) 0.0494(13) 0.0023(10) -0.0027(10) -0.0040(9)
Si1D 0.0613(16) 0.0464(13) 0.0327(11) -0.0085(9) 0.0034(10) -0.0034(11)
Si1E 0.0416(17) 0.0336(13) 0.209(5) -0.0102(18) -0.033(2) 0.0067(11)
Si1F 0.0613(18) 0.0629(17) 0.0853(19) -0.0222(14) 0.0385(15) -0.0164(13)
Si1G 0.072(2) 0.0604(16) 0.087(2) -0.0248(14) 0.0475(16) -0.0174(14)

loop_
_atom_type_symbol
_atom_type_description
_atom_type_scat_dispersion_real
_atom_type_scat_dispersion_imag
_atom_type_scat_source
C C 0.0181 0.0091 'International Tables Vol C Tables 4.2.6.8 and 6.1.1.4'
H H 0.0000 0.0000 'International Tables Vol C Tables 4.2.6.8 and 6.1.1.4'
N N 0.0311 0.0180 'International Tables Vol C Tables 4.2.6.8 and 6.1.1.4'
O O 0.0492 0.0322 'International Tables Vol C Tables 4.2.6.8 and 6.1.1.4'
Si Si 0.2541 0.3302 'International Tables Vol C Tables 4.2.6.8 and 6.1.1.4'

loop_
_geom_angle_atom_site_label_1
_geom_angle_atom_site_label_2
_geom_angle_atom_site_label_3
_geom_angle
N3A C1A C3A 111.3(8)
N3A C1A C4A 106.8(6)
C3A C1A C4A 107.7(6)
N3A C1A C2A 111.6(7)
C3A C1A C2A 111.5(7)
C4A C1A C2A 107.7(7)
C1A C2A H2A1 109.5
C1A C2A H2A2 109.5
H2A1 C2A H2A2 109.5
C1A C2A H2A3 109.5
H2A1 C2A H2A3 109.5
H2A2 C2A H2A3 109.5
C1A C3A H3A1 109.5
C1A C3A H3A2 109.5
H3A1 C3A H3A2 109.5
C1A C3A H3A3 109.5
H3A1 C3A H3A3 109.5
H3A2 C3A H3A3 109.5
O1A C4A N4A 122.3(8)
O1A C4A C1A 119.3(7)
N4A C4A C1A 118.4(6)
N4A C5A C8A 111.9(6)
N4A C5A C6A 108.0(5)
C8A C5A C6A 108.4(6)
N4A C5A C7A 108.8(6)
C8A C5A C7A 109.0(5)
C6A C5A C7A 110.6(7)
C5A C6A H6A1 109.5
C5A C6A H6A2 109.5
H6A1 C6A H6A2 109.5
C5A C6A H6A3 109.5
H6A1 C6A H6A3 109.5
H6A2 C6A H6A3 109.5
C5A C7A H7A1 109.5
C5A C7A H7A2 109.5
H7A1 C7A H7A2 109.5
C5A C7A H7A3 109.5
H7A1 C7A H7A3 109.5
H7A2 C7A H7A3 109.5
O2A C8A N5A 122.4(6)
O2A C8A C5A 122.1(6)
N5A C8A C5A 115.5(6)
N5A C9A C11A 111.4(6)
N5A C9A C12A 109.9(6)
C11A C9A C12A 110.6(6)
N5A C9A C10A 107.3(6)
C11A C9A C10A 112.2(7)
C12A C9A C10A 105.3(6)
C9A C10A H10A 109.5
C9A C10A H10B 109.5
H10A C10A H10B 109.5
C9A C10A H10C 109.5
H10A C10A H10C 109.5
H10B C10A H10C 109.5
C9A C11A H11A 109.5
C9A C11A H11B 109.5
H11A C11A H11B 109.5
C9A C11A H11C 109.5
H11A C11A H11C 109.5
H11B C11A H11C 109.5
O3A C12A N6A 121.0(7)
O3A C12A C9A 121.5(7)
N6A C12A C9A 117.4(6)
N6A C13A C14A 108.1(5)
N6A C13A C16A 113.6(6)
C14A C13A C16A 108.3(6)
N6A C13A C15A 111.7(6)
C14A C13A C15A 107.2(6)
C16A C13A C15A 107.7(6)
C13A C14A H14A 109.5
C13A C14A H14B 109.5
H14A C14A H14B 109.5
C13A C14A H14C 109.5
H14A C14A H14C 109.5
H14B C14A H14C 109.5
C13A C15A H15A 109.5
C13A C15A H15B 109.5
H15A C15A H15B 109.5
C13A C15A H15C 109.5
H15A C15A H15C 109.5
H15B C15A H15C 109.5
O4A C16A N7A 121.0(6)
O4A C16A C13A 125.7(7)
N7A C16A C13A 113.2(6)
N7A C17A C19A 107.8(7)
N7A C17A C18A 107.3(6)
C19A C17A C18A 112.0(8)
N7A C17A C20A 108.0(7)
C19A C17A C20A 113.3(7)
C18A C17A C20A 108.2(8)
C17A C18A H18A 109.5
C17A C18A H18B 109.5
H18A C18A H18B 109.5
C17A C18A H18C 109.5
H18A C18A H18C 109.5
H18B C18A H18C 109.5
C17A C19A H19A 109.5
C17A C19A H19B 109.5
H19A C19A H19B 109.5
C17A C19A H19C 109.5
H19A C19A H19C 109.5
H19B C19A H19C 109.5
O5A C20A N8A 123.5(9)
O5A C20A C17A 118.1(10)
N8A C20A C17A 118.3(7)
C24A C21A N8A 113.0(8)
C24A C21A C22A 109.7(14)
N8A C21A C22A 106.2(8)
C24A C21A C23A 109.0(8)
N8A C21A C23A 110.5(14)
C22A C21A C23A 108.4(12)
C21A C22A H22A 109.5
C21A C22A H22B 109.5
H22A C22A H22B 109.5
C21A C22A H22C 109.5
H22A C22A H22C 109.5
H22B C22A H22C 109.5
C21A C23A H23A 109.5
C21A C23A H23B 109.5
H23A C23A H23B 109.5
C21A C23A H23C 109.5
H23A C23A H23C 109.5
H23B C23A H23C 109.5
O6A C24A N9A 121.8(11)
O6A C24A C21A 121.8(10)
N9A C24A C21A 116.3(7)
N9A C25A C26A 108.0(6)
N9A C25A C27A 110.6(8)
C26A C25A C27A 112.1(8)
N9A C25A C28A 108.0(7)
C26A C25A C28A 107.9(7)
C27A C25A C28A 110.1(6)
C25A C26A H26A 109.5
C25A C26A H26B 109.5
H26A C26A H26B 109.5
C25A C26A H26C 109.5
H26A C26A H26C 109.5
H26B C26A H26C 109.5
C25A C27A H27A 109.5
C25A C27A H27B 109.5
H27A C27A H27B 109.5
C25A C27A H27C 109.5
H27A C27A H27C 109.5
H27B C27A H27C 109.5
O7A C28A N10A 123.6(7)
O7A C28A C25A 118.7(7)
N10A C28A C25A 117.5(6)
N10A C29A C31A 112.3(7)
N10A C29A C32A 109.9(6)
C31A C29A C32A 110.5(6)
N10A C29A C30A 107.1(6)
C31A C29A C30A 110.0(6)
C32A C29A C30A 106.8(6)
C29A C30A H30A 109.5
C29A C30A H30B 109.5
H30A C30A H30B 109.5
C29A C30A H30C 109.5
H30A C30A H30C 109.5
H30B C30A H30C 109.5
C29A C31A H31A 109.5
C29A C31A H31B 109.5
H31A C31A H31B 109.5
C29A C31A H31C 109.5
H31A C31A H31C 109.5
H31B C31A H31C 109.5
O8A C32A N11A 123.5(7)
O8A C32A C29A 120.0(7)
N11A C32A C29A 116.4(6)
N11A C33A C34A 108.5(6)
N11A C33A C35A 110.9(6)
C34A C33A C35A 110.3(7)
N11A C33A C36A 109.7(6)
C34A C33A C36A 107.5(6)
C35A C33A C36A 109.9(6)
C33A C34A H34A 109.5
C33A C34A H34B 109.5
H34A C34A H34B 109.5
C33A C34A H34C 109.5
H34A C34A H34C 109.5
H34B C34A H34C 109.5
C33A C35A H35A 109.5
C33A C35A H35B 109.5
H35A C35A H35B 109.5
C33A C35A H35C 109.5
H35A C35A H35C 109.5
H35B C35A H35C 109.5
O9A C36A N12A 123.5(8)
O9A C36A C33A 120.1(8)
N12A C36A C33A 116.1(6)
N12A C37A C40A 112.3(6)
N12A C37A C39A 111.7(7)
C40A C37A C39A 110.5(6)
N12A C37A C38A 107.7(6)
C40A C37A C38A 105.8(7)
C39A C37A C38A 108.4(7)
C37A C38A H38A 109.5
C37A C38A H38B 109.5
H38A C38A H38B 109.5
C37A C38A H38C 109.5
H38A C38A H38C 109.5
H38B C38A H38C 109.5
C37A C39A H39A 109.5
C37A C39A H39B 109.5
H39A C39A H39B 109.5
C37A C39A H39C 109.5
H39A C39A H39C 109.5
H39B C39A H39C 109.5
O10A C40A N13A 120.6(7)
O10A C40A C37A 123.0(7)
N13A C40A C37A 116.0(6)
N13A C41A C43A 111.4(8)
N13A C41A C44A 114.4(7)
C43A C41A C44A 109.6(8)
N13A C41A C42A 107.7(7)
C43A C41A C42A 107.5(9)
C44A C41A C42A 105.9(8)
C41A C42A H42A 109.5
C41A C42A H42B 109.5
H42A C42A H42B 109.5
C41A C42A H42C 109.5
H42A C42A H42C 109.5
H42B C42A H42C 109.5
C41A C43A H43A 109.5
C41A C43A H43B 109.5
H43A C43A H43B 109.5
C41A C43A H43C 109.5
H43A C43A H43C 109.5
H43B C43A H43C 109.5
O11A C44A O12A 127.9(11)
O11A C44A C41A 122.8(10)
O12A C44A C41A 109.1(10)
O12A C45A C46A 112.7(10)
O12A C45A H45A 109.0
C46A C45A H45A 109.0
O12A C45A H45B 109.0
C46A C45A H45B 109.0
H45A C45A H45B 107.8
C45A C46A Si1A 111.6(8)
C45A C46A H46A 109.3
Si1A C46A H46A 109.3
C45A C46A H46B 109.3
Si1A C46A H46B 109.3
H46A C46A H46B 108.0
Si1A C47A H47A 109.5
Si1A C47A H47B 109.5
H47A C47A H47B 109.5
Si1A C47A H47C 109.5
H47A C47A H47C 109.5
H47B C47A H47C 109.5
Si1A C48A H48A 109.5
Si1A C48A H48B 109.5
H48A C48A H48B 109.5
Si1A C48A H48C 109.5
H48A C48A H48C 109.5
H48B C48A H48C 109.5
Si1A C49A H49A 109.5
Si1A C49A H49B 109.5
H49A C49A H49B 109.5
Si1A C49A H49C 109.5
H49A C49A H49C 109.5
H49B C49A H49C 109.5
N3B C1B C2B 111.1(6)
N3B C1B C4B 105.7(6)
C2B C1B C4B 110.9(6)
N3B C1B C3B 108.6(5)
C2B C1B C3B 112.6(6)
C4B C1B C3B 107.7(6)
C1B C2B H2B1 109.5
C1B C2B H2B2 109.5
H2B1 C2B H2B2 109.5
C1B C2B H2B3 109.5
H2B1 C2B H2B3 109.5
H2B2 C2B H2B3 109.5
C1B C3B H3B1 109.5
C1B C3B H3B2 109.5
H3B1 C3B H3B2 109.5
C1B C3B H3B3 109.5
H3B1 C3B H3B3 109.5
H3B2 C3B H3B3 109.5
O1B C4B N4B 124.9(7)
O1B C4B C1B 118.4(6)
N4B C4B C1B 116.7(6)
N4B C5B C6B 106.2(5)
N4B C5B C7B 109.5(5)
C6B C5B C7B 113.7(6)
N4B C5B C8B 110.2(5)
C6B C5B C8B 107.2(5)
C7B C5B C8B 110.0(5)
C5B C6B H6B1 109.5
C5B C6B H6B2 109.5
H6B1 C6B H6B2 109.5
C5B C6B H6B3 109.5
H6B1 C6B H6B3 109.5
H6B2 C6B H6B3 109.5
C5B C7B H7B1 109.5
C5B C7B H7B2 109.5
H7B1 C7B H7B2 109.5
C5B C7B H7B3 109.5
H7B1 C7B H7B3 109.5
H7B2 C7B H7B3 109.5
O2B C8B N5B 122.7(6)
O2B C8B C5B 119.8(6)
N5B C8B C5B 117.4(5)
N5B C9B C10B 106.7(5)
N5B C9B C12B 112.1(5)
C10B C9B C12B 107.1(6)
N5B C9B C11B 109.3(6)
C10B C9B C11B 110.8(6)
C12B C9B C11B 110.7(6)
C9B C10B H10D 109.5
C9B C10B H10E 109.5
H10D C10B H10E 109.5
C9B C10B H10F 109.5
H10D C10B H10F 109.5
H10E C10B H10F 109.5
C9B C11B H11D 109.5
C9B C11B H11E 109.5
H11D C11B H11E 109.5
C9B C11B H11F 109.5
H11D C11B H11F 109.5
H11E C11B H11F 109.5
O3B C12B N6B 122.5(6)
O3B C12B C9B 120.6(6)
N6B C12B C9B 116.7(5)
N6B C13B C14B 110.8(6)
N6B C13B C16B 108.6(5)
C14B C13B C16B 110.9(5)
N6B C13B C15B 107.2(5)
C14B C13B C15B 112.0(6)
C16B C13B C15B 107.1(6)
C13B C14B H14D 109.5
C13B C14B H14E 109.5
H14D C14B H14E 109.5
C13B C14B H14F 109.5
H14D C14B H14F 109.5
H14E C14B H14F 109.5
C13B C15B H15D 109.5
C13B C15B H15E 109.5
H15D C15B H15E 109.5
C13B C15B H15F 109.5
H15D C15B H15F 109.5
H15E C15B H15F 109.5
O4B C16B N7B 123.6(6)
O4B C16B C13B 116.6(6)
N7B C16B C13B 119.5(6)
N7B C17B C20B 111.8(6)
N7B C17B C18B 112.3(7)
C20B C17B C18B 108.9(6)
N7B C17B C19B 108.2(6)
C20B C17B C19B 108.2(6)
C18B C17B C19B 107.3(6)
C17B C18B H18D 109.5
C17B C18B H18E 109.5
H18D C18B H18E 109.5
C17B C18B H18F 109.5
H18D C18B H18F 109.5
H18E C18B H18F 109.5
C17B C19B H19D 109.5
C17B C19B H19E 109.5
H19D C19B H19E 109.5
C17B C19B H19F 109.5
H19D C19B H19F 109.5
H19E C19B H19F 109.5
O5B C20B N8B 123.0(7)
O5B C20B C17B 121.4(7)
N8B C20B C17B 115.4(6)
N8B C21B C22B 110.8(7)
N8B C21B C23B 108.7(6)
C22B C21B C23B 110.7(7)
N8B C21B C24B 108.9(6)
C22B C21B C24B 110.2(6)
C23B C21B C24B 107.3(7)
C21B C22B H22D 109.5
C21B C22B H22E 109.5
H22D C22B H22E 109.5
C21B C22B H22F 109.5
H22D C22B H22F 109.5
H22E C22B H22F 109.5
C21B C23B H23D 109.5
C21B C23B H23E 109.5
H23D C23B H23E 109.5
C21B C23B H23F 109.5
H23D C23B H23F 109.5
H23E C23B H23F 109.5
O6B C24B N9B 122.7(8)
O6B C24B C21B 119.0(7)
N9B C24B C21B 118.3(6)
N9B C25B C26B 110.0(7)
N9B C25B C27B 109.0(6)
C26B C25B C27B 112.1(8)
N9B C25B C28B 108.6(7)
C26B C25B C28B 109.4(7)
C27B C25B C28B 107.6(7)
C25B C26B H26D 109.5
C25B C26B H26E 109.5
H26D C26B H26E 109.5
C25B C26B H26F 109.5
H26D C26B H26F 109.5
H26E C26B H26F 109.5
C25B C27B H27D 109.5
C25B C27B H27E 109.5
H27D C27B H27E 109.5
C25B C27B H27F 109.5
H27D C27B H27F 109.5
H27E C27B H27F 109.5
O7B C28B N10B 122.2(9)
O7B C28B C25B 120.5(9)
N10B C28B C25B 117.1(6)
N10B C29B C32B 112.2(7)
N10B C29B C30B 107.8(7)
C32B C29B C30B 104.3(10)
N10B C29B C31B 108.3(11)
C32B C29B C31B 108.9(8)
C30B C29B C31B 115.4(11)
C29B C30B H30D 109.5
C29B C30B H30E 109.5
H30D C30B H30E 109.5
C29B C30B H30F 109.5
H30D C30B H30F 109.5
H30E C30B H30F 109.5
C29B C31B H31D 109.5
C29B C31B H31E 109.5
H31D C31B H31E 109.5
C29B C31B H31F 109.5
H31D C31B H31F 109.5
H31E C31B H31F 109.5
O8B C32B N11B 126.2(12)
O8B C32B C29B 117.8(12)
N11B C32B C29B 115.9(7)
N11B C33B C34B 108.4(7)
N11B C33B C36B 110.1(9)
C34B C33B C36B 107.3(8)
N11B C33B C35B 110.4(10)
C34B C33B C35B 110.9(11)
C36B C33B C35B 109.7(6)
C33B C34B H34D 109.5
C33B C34B H34E 109.5
H34D C34B H34E 109.5
C33B C34B H34F 109.5
H34D C34B H34F 109.5
H34E C34B H34F 109.5
C33B C35B H35D 109.5
C33B C35B H35E 109.4
H35D C35B H35E 109.5
C33B C35B H35F 109.5
H35D C35B H35F 109.5
H35E C35B H35F 109.5
O9B C36B N12B 121.9(7)
O9B C36B C33B 119.8(9)
N12B C36B C33B 118.0(7)
N12B C37B C38B 109.4(6)
N12B C37B C39B 110.5(8)
C38B C37B C39B 110.7(7)
N12B C37B C40B 109.8(6)
C38B C37B C40B 106.4(8)
C39B C37B C40B 110.0(6)
C37B C38B H38D 109.5
C37B C38B H38E 109.5
H38D C38B H38E 109.5
C37B C38B H38F 109.5
H38D C38B H38F 109.5
H38E C38B H38F 109.5
C37B C39B H39D 109.5
C37B C39B H39E 109.5
H39D C39B H39E 109.5
C37B C39B H39F 109.5
H39D C39B H39F 109.5
H39E C39B H39F 109.5
O10B C40B N13B 124.3(8)
O10B C40B C37B 120.7(8)
N13B C40B C37B 114.9(7)
C42B C41B N13B 107.7(8)
C42B C41B C43B 116.6(10)
N13B C41B C43B 110.4(10)
C42B C41B C44B 108.1(10)
N13B C41B C44B 105.7(7)
C43B C41B C44B 107.8(8)
C41B C42B H42D 109.5
C41B C42B H42E 109.5
H42D C42B H42E 109.5
C41B C42B H42F 109.5
H42D C42B H42F 109.5
H42E C42B H42F 109.5
C41B C43B H43D 109.5
C41B C43B H43E 109.5
H43D C43B H43E 109.5
C41B C43B H43F 109.5
H43D C43B H43F 109.5
H43E C43B H43F 109.5
O11B C44B O12B 124.7(11)
O11B C44B C41B 122.2(10)
O12B C44B C41B 112.7(8)
O12B C45B C46B 111.1(9)
O12B C45B H45C 109.4
C46B C45B H45C 109.4
O12B C45B H45D 109.4
C46B C45B H45D 109.4
H45C C45B H45D 108.0
C45B C46B Si1B 115.5(8)
C45B C46B H46C 108.4
Si1B C46B H46C 108.4
C45B C46B H46D 108.4
Si1B C46B H46D 108.4
H46C C46B H46D 107.5
Si1B C47B H47D 109.5
Si1B C47B H47E 109.5
H47D C47B H47E 109.5
Si1B C47B H47F 109.5
H47D C47B H47F 109.5
H47E C47B H47F 109.5
Si1B C48B H48D 109.5
Si1B C48B H48E 109.5
H48D C48B H48E 109.5
Si1B C48B H48F 109.5
H48D C48B H48F 109.5
H48E C48B H48F 109.5
Si1B C49B H49D 109.5
Si1B C49B H49E 109.5
H49D C49B H49E 109.5
Si1B C49B H49F 109.5
H49D C49B H49F 109.5
H49E C49B H49F 109.5
N1B N2B N3B 173.8(10)
N2B N3B C1B 115.8(7)
C4B N4B C5B 122.9(5)
C4B N4B H4B 118.5
C5B N4B H4B 118.5
C8B N5B C9B 121.0(5)
C8B N5B H5B 119.5
C9B N5B H5B 119.5
C12B N6B C13B 120.5(5)
C12B N6B H6B 119.7
C13B N6B H6B 119.7
C16B N7B C17B 121.1(6)
C16B N7B H7B 119.4
C17B N7B H7B 119.4
C20B N8B C21B 122.7(6)
C20B N8B H8B 118.7
C21B N8B H8B 118.7
C24B N9B C25B 122.6(6)
C24B N9B H9B 118.7
C25B N9B H9B 118.7
C28B N10B C29B 122.3(7)
C28B N10B H10Z 118.8
C29B N10B H10Z 118.8
C32B N11B C33B 121.8(7)
C32B N11B H11Z 119.1
C33B N11B H11Z 119.1
C36B N12B C37B 122.9(6)
C36B N12B H12B 118.5
C37B N12B H12B 118.5
C40B N13B C41B 123.6(7)
C40B N13B H13B 118.2
C41B N13B H13B 118.2
C44B O12B C45B 116.6(8)
C49B Si1B C48B 112.5(5)
C49B Si1B C47B 110.1(6)
C48B Si1B C47B 111.1(4)
C49B Si1B C46B 109.1(5)
C48B Si1B C46B 106.2(4)
C47B Si1B C46B 107.7(5)
C4C C1C C3C 112.3(15)
C4C C1C N3C 111.8(10)
C3C C1C N3C 109.7(9)
C4C C1C C2C 107.6(9)
C3C C1C C2C 109.5(15)
N3C C1C C2C 105.6(11)
C1C C2C H2C1 109.5
C1C C2C H2C2 109.5
H2C1 C2C H2C2 109.5
C1C C2C H2C3 109.5
H2C1 C2C H2C3 109.5
H2C2 C2C H2C3 109.5
C1C C3C H3C1 109.5
C1C C3C H3C2 109.5
H3C1 C3C H3C2 109.5
C1C C3C H3C3 109.5
H3C1 C3C H3C3 109.5
H3C2 C3C H3C3 109.5
O1C C4C N4C 122.9(11)
O1C C4C C1C 118.3(11)
N4C C4C C1C 118.7(8)
N4C C5C C8C 108.5(7)
N4C C5C C6C 110.4(10)
C8C C5C C6C 110.4(8)
N4C C5C C7C 107.4(8)
C8C C5C C7C 103.5(9)
C6C C5C C7C 116.2(10)
C5C C6C H6C1 109.5
C5C C6C H6C2 109.5
H6C1 C6C H6C2 109.5
C5C C6C H6C3 109.5
H6C1 C6C H6C3 109.5
H6C2 C6C H6C3 109.5
C5C C7C H7C1 109.5
C5C C7C H7C2 109.5
H7C1 C7C H7C2 109.5
C5C C7C H7C3 109.5
H7C1 C7C H7C3 109.5
H7C2 C7C H7C3 109.5
O2C C8C N5C 121.5(8)
O2C C8C C5C 118.7(9)
N5C C8C C5C 119.8(7)
C11C C9C N5C 111.1(8)
C11C C9C C12C 112.1(7)
N5C C9C C12C 109.0(7)
C11C C9C C10C 112.0(9)
N5C C9C C10C 107.6(7)
C12C C9C C10C 104.8(6)
C9C C10C H10G 109.5
C9C C10C H10H 109.5
H10G C10C H10H 109.5
C9C C10C H10I 109.5
H10G C10C H10I 109.5
H10H C10C H10I 109.5
C9C C11C H11G 109.5
C9C C11C H11H 109.5
H11G C11C H11H 109.5
C9C C11C H11I 109.5
H11G C11C H11I 109.5
H11H C11C H11I 109.5
O3C C12C N6C 125.5(6)
O3C C12C C9C 116.6(7)
N6C C12C C9C 117.8(6)
C16C C13C C14C 112.4(7)
C16C C13C N6C 113.4(6)
C14C C13C N6C 106.1(7)
C16C C13C C15C 110.2(7)
C14C C13C C15C 108.8(7)
N6C C13C C15C 105.6(6)
C13C C14C H14G 109.5
C13C C14C H14H 109.5
H14G C14C H14H 109.5
C13C C14C H14I 109.5
H14G C14C H14I 109.5
H14H C14C H14I 109.5
C13C C15C H15G 109.5
C13C C15C H15H 109.5
H15G C15C H15H 109.5
C13C C15C H15I 109.5
H15G C15C H15I 109.5
H15H C15C H15I 109.5
O4C C16C N7C 123.6(8)
O4C C16C C13C 119.1(7)
N7C C16C C13C 117.0(7)
N7C C17C C19C 107.8(6)
N7C C17C C20C 111.9(6)
C19C C17C C20C 109.8(7)
N7C C17C C18C 109.2(7)
C19C C17C C18C 108.8(8)
C20C C17C C18C 109.3(6)
C17C C18C H18G 109.5
C17C C18C H18H 109.5
H18G C18C H18H 109.5
C17C C18C H18I 109.5
H18G C18C H18I 109.5
H18H C18C H18I 109.5
C17C C19C H19G 109.5
C17C C19C H19H 109.5
H19G C19C H19H 109.5
C17C C19C H19I 109.5
H19G C19C H19I 109.5
H19H C19C H19I 109.5
O5C C20C N8C 122.3(7)
O5C C20C C17C 120.3(7)
N8C C20C C17C 117.2(6)
N8C C21C C24C 112.9(6)
N8C C21C C23C 107.4(6)
C24C C21C C23C 105.7(7)
N8C C21C C22C 111.2(7)
C24C C21C C22C 108.0(6)
C23C C21C C22C 111.6(6)
C21C C22C H22G 109.5
C21C C22C H22H 109.5
H22G C22C H22H 109.5
C21C C22C H22I 109.5
H22G C22C H22I 109.5
H22H C22C H22I 109.5
C21C C23C H23G 109.5
C21C C23C H23H 109.5
H23G C23C H23H 109.5
C21C C23C H23I 109.5
H23G C23C H23I 109.5
H23H C23C H23I 109.5
O6C C24C N9C 117.3(7)
O6C C24C C21C 122.7(6)
N9C C24C C21C 120.1(7)
N9C C25C C28C 111.2(6)
N9C C25C C27C 110.6(7)
C28C C25C C27C 111.5(6)
N9C C25C C26C 106.5(6)
C28C C25C C26C 108.1(7)
C27C C25C C26C 108.7(7)
C25C C26C H26G 109.5
C25C C26C H26H 109.5
H26G C26C H26H 109.5
C25C C26C H26I 109.5
H26G C26C H26I 109.5
H26H C26C H26I 109.5
C25C C27C H27G 109.5
C25C C27C H27H 109.5
H27G C27C H27H 109.5
C25C C27C H27I 109.5
H27G C27C H27I 109.5
H27H C27C H27I 109.5
O7C C28C N10C 120.2(7)
O7C C28C C25C 123.8(7)
N10C C28C C25C 115.9(6)
N10C C29C C30C 112.3(7)
N10C C29C C31C 107.7(6)
C30C C29C C31C 111.2(7)
N10C C29C C32C 111.3(7)
C30C C29C C32C 107.7(6)
C31C C29C C32C 106.7(6)
C29C C30C H30G 109.5
C29C C30C H30H 109.5
H30G C30C H30H 109.5
C29C C30C H30I 109.5
H30G C30C H30I 109.5
H30H C30C H30I 109.5
C29C C31C H31G 109.5
C29C C31C H31H 109.5
H31G C31C H31H 109.5
C29C C31C H31I 109.5
H31G C31C H31I 109.5
H31H C31C H31I 109.5
O8C C32C N11C 120.3(8)
O8C C32C C29C 121.7(8)
N11C C32C C29C 117.9(6)
N11C C33C C36C 111.4(6)
N11C C33C C34C 109.3(6)
C36C C33C C34C 106.7(7)
N11C C33C C35C 109.0(7)
C36C C33C C35C 110.5(6)
C34C C33C C35C 109.9(7)
C33C C34C H34G 109.5
C33C C34C H34H 109.5
H34G C34C H34H 109.5
C33C C34C H34I 109.5
H34G C34C H34I 109.5
H34H C34C H34I 109.5
C33C C35C H35G 109.5
C33C C35C H35H 109.5
H35G C35C H35H 109.5
C33C C35C H35I 109.5
H35G C35C H35I 109.5
H35H C35C H35I 109.5
O9C C36C N12C 122.4(6)
O9C C36C C33C 121.9(6)
N12C C36C C33C 115.7(5)
N12C C37C C38C 111.3(6)
N12C C37C C39C 107.4(6)
C38C C37C C39C 110.5(6)
N12C C37C C40C 112.0(6)
C38C C37C C40C 109.8(6)
C39C C37C C40C 105.7(6)
C37C C38C H38G 109.5
C37C C38C H38H 109.5
H38G C38C H38H 109.5
C37C C38C H38I 109.5
H38G C38C H38I 109.5
H38H C38C H38I 109.5
C37C C39C H39G 109.5
C37C C39C H39H 109.5
H39G C39C H39H 109.5
C37C C39C H39I 109.5
H39G C39C H39I 109.5
H39H C39C H39I 109.5
O10C C40C N13C 124.0(7)
O10C C40C C37C 117.4(7)
N13C C40C C37C 118.6(6)
N13C C41C C43C 108.3(6)
N13C C41C C42C 111.1(6)
C43C C41C C42C 109.9(7)
N13C C41C C44C 110.3(6)
C43C C41C C44C 109.0(7)
C42C C41C C44C 108.3(6)
C41C C42C H42G 109.5
C41C C42C H42H 109.5
H42G C42C H42H 109.5
C41C C42C H42I 109.5
H42G C42C H42I 109.5
H42H C42C H42I 109.5
C41C C43C H43G 109.5
C41C C43C H43H 109.5
H43G C43C H43H 109.5
C41C C43C H43I 109.5
H43G C43C H43I 109.5
H43H C43C H43I 109.5
O11C C44C O12C 126.1(7)
O11C C44C C41C 123.4(7)
O12C C44C C41C 109.8(6)
O12C C45C C46C 111.0(7)
O12C C45C H45E 109.4
C46C C45C H45E 109.4
O12C C45C H45F 109.4
C46C C45C H45F 109.4
H45E C45C H45F 108.0
C45C C46C Si1C 112.6(7)
C45C C46C H46E 109.1
Si1C C46C H46E 109.1
C45C C46C H46F 109.1
Si1C C46C H46F 109.1
H46E C46C H46F 107.8
Si1C C47C H47G 109.5
Si1C C47C H47H 109.5
H47G C47C H47H 109.5
Si1C C47C H47I 109.5
H47G C47C H47I 109.5
H47H C47C H47I 109.5
Si1C C48C H48G 109.5
Si1C C48C H48H 109.5
H48G C48C H48H 109.5
Si1C C48C H48I 109.5
H48G C48C H48I 109.5
H48H C48C H48I 109.5
Si1C C49C H49G 109.5
Si1C C49C H49H 109.5
H49G C49C H49H 109.5
Si1C C49C H49I 109.5
H49G C49C H49I 109.5
H49H C49C H49I 109.5
N1C N2C N3C 172.6(11)
N2C N3C C1C 117.9(9)
C4C N4C C5C 122.0(8)
C4C N4C H4C 119.0
C5C N4C H4C 119.0
C8C N5C C9C 125.2(6)
C8C N5C H5C 117.4
C9C N5C H5C 117.4
C12C N6C C13C 119.1(6)
C12C N6C H6C 120.5
C13C N6C H6C 120.5
C16C N7C C17C 121.9(6)
C16C N7C H7C 119.0
C17C N7C H7C 119.0
C20C N8C C21C 122.6(6)
C20C N8C H8C 118.7
C21C N8C H8C 118.7
C24C N9C C25C 122.6(6)
C24C N9C H9C 118.7
C25C N9C H9C 118.7
C28C N10C C29C 123.1(6)
C28C N10C H10 118.5
C29C N10C H10 118.5
C32C N11C C33C 123.6(6)
C32C N11C H11 118.2
C33C N11C H11 118.2
C36C N12C C37C 125.9(6)
C36C N12C H12C 117.1
C37C N12C H12C 117.1
C40C N13C C41C 122.6(6)
C40C N13C H13C 118.7
C41C N13C H13C 118.7
C44C O12C C45C 113.1(6)
C48C Si1C C47C 109.8(8)
C48C Si1C C49C 116.4(8)
C47C Si1C C49C 95.4(8)
C48C Si1C C46C 113.4(7)
C47C Si1C C46C 111.0(7)
C49C Si1C C46C 109.4(6)
N3D C1D C4D 107.6(5)
N3D C1D C2D 109.3(5)
C4D C1D C2D 107.6(5)
N3D C1D C3D 110.9(6)
C4D C1D C3D 108.9(5)
C2D C1D C3D 112.4(6)
C1D C2D H2D1 109.5
C1D C2D H2D2 109.5
H2D1 C2D H2D2 109.5
C1D C2D H2D3 109.5
H2D1 C2D H2D3 109.5
H2D2 C2D H2D3 109.5
C1D C3D H3D1 109.5
C1D C3D H3D2 109.5
H3D1 C3D H3D2 109.5
C1D C3D H3D3 109.5
H3D1 C3D H3D3 109.5
H3D2 C3D H3D3 109.5
O1D C4D N4D 123.6(6)
O1D C4D C1D 120.0(6)
N4D C4D C1D 116.4(5)
N4D C5D C8D 111.6(5)
N4D C5D C7D 110.8(6)
C8D C5D C7D 109.6(5)
N4D C5D C6D 107.2(5)
C8D C5D C6D 108.4(6)
C7D C5D C6D 109.2(6)
C5D C6D H6D1 109.5
C5D C6D H6D2 109.5
H6D1 C6D H6D2 109.5
C5D C6D H6D3 109.5
H6D1 C6D H6D3 109.5
H6D2 C6D H6D3 109.5
C5D C7D H7D1 109.5
C5D C7D H7D2 109.5
H7D1 C7D H7D2 109.5
C5D C7D H7D3 109.5
H7D1 C7D H7D3 109.5
H7D2 C7D H7D3 109.5
O2D C8D N5D 122.4(6)
O2D C8D C5D 121.3(6)
N5D C8D C5D 116.3(5)
N5D C9D C11D 111.2(6)
N5D C9D C10D 107.3(6)
C11D C9D C10D 112.3(6)
N5D C9D C12D 109.7(6)
C11D C9D C12D 110.7(6)
C10D C9D C12D 105.4(6)
C9D C10D H10J 109.5
C9D C10D H10K 109.5
H10J C10D H10K 109.5
C9D C10D H10L 109.5
H10J C10D H10L 109.5
H10K C10D H10L 109.5
C9D C11D H11J 109.5
C9D C11D H11K 109.5
H11J C11D H11K 109.5
C9D C11D H11L 109.5
H11J C11D H11L 109.5
H11K C11D H11L 109.5
O3D C12D N6D 122.8(7)
O3D C12D C9D 120.0(7)
N6D C12D C9D 117.2(6)
N6D C13D C15D 107.8(6)
N6D C13D C16D 113.9(6)
C15D C13D C16D 107.6(6)
N6D C13D C14D 111.0(6)
C15D C13D C14D 108.9(6)
C16D C13D C14D 107.6(5)
C13D C14D H14J 109.5
C13D C14D H14K 109.5
H14J C14D H14K 109.5
C13D C14D H14L 109.5
H14J C14D H14L 109.5
H14K C14D H14L 109.5
C13D C15D H15J 109.5
C13D C15D H15K 109.5
H15J C15D H15K 109.5
C13D C15D H15L 109.5
H15J C15D H15L 109.5
H15K C15D H15L 109.5
O4D C16D N7D 121.7(6)
O4D C16D C13D 123.8(6)
N7D C16D C13D 114.5(6)
N7D C17D C19D 109.8(6)
N7D C17D C18D 108.1(6)
C19D C17D C18D 112.7(6)
N7D C17D C20D 108.4(6)
C19D C17D C20D 111.0(6)
C18D C17D C20D 106.7(6)
C17D C18D H18J 109.5
C17D C18D H18K 109.5
H18J C18D H18K 109.5
C17D C18D H18L 109.5
H18J C18D H18L 109.5
H18K C18D H18L 109.5
C17D C19D H19J 109.5
C17D C19D H19K 109.5
H19J C19D H19K 109.5
C17D C19D H19L 109.5
H19J C19D H19L 109.5
H19K C19D H19L 109.5
O5D C20D N8D 121.8(7)
O5D C20D C17D 120.5(6)
N8D C20D C17D 117.6(6)
N8D C21D C23D 110.6(7)
N8D C21D C24D 112.7(6)
C23D C21D C24D 108.4(7)
N8D C21D C22D 107.8(6)
C23D C21D C22D 110.2(7)
C24D C21D C22D 107.2(7)
C21D C22D H22J 109.5
C21D C22D H22K 109.5
H22J C22D H22K 109.5
C21D C22D H22L 109.5
H22J C22D H22L 109.5
H22K C22D H22L 109.5
C21D C23D H23J 109.5
C21D C23D H23K 109.5
H23J C23D H23K 109.5
C21D C23D H23L 109.5
H23J C23D H23L 109.5
H23K C23D H23L 109.5
O6D C24D N9D 123.2(8)
O6D C24D C21D 121.6(8)
N9D C24D C21D 115.0(6)
N9D C25D C28D 113.1(7)
N9D C25D C26D 107.8(6)
C28D C25D C26D 108.1(7)
N9D C25D C27D 110.5(7)
C28D C25D C27D 109.7(6)
C26D C25D C27D 107.3(7)
C25D C26D H26J 109.5
C25D C26D H26K 109.5
H26J C26D H26K 109.5
C25D C26D H26L 109.5
H26J C26D H26L 109.5
H26K C26D H26L 109.5
C25D C27D H27J 109.5
C25D C27D H27K 109.5
H27J C27D H27K 109.5
C25D C27D H27L 109.5
H27J C27D H27L 109.5
H27K C27D H27L 109.5
O7D C28D N10D 121.4(9)
O7D C28D C25D 123.3(8)
N10D C28D C25D 115.3(6)
N10D C29D C31D 114.1(13)
N10D C29D C30D 107.3(7)
C31D C29D C30D 104.4(10)
N10D C29D C32D 108.9(7)
C31D C29D C32D 111.4(8)
C30D C29D C32D 110.5(11)
C29D C30D H30J 109.5
C29D C30D H30K 109.5
H30J C30D H30K 109.5
C29D C30D H30L 109.5
H30J C30D H30L 109.5
H30K C30D H30L 109.5
C29D C31D H31J 109.5
C29D C31D H31K 109.5
H31J C31D H31K 109.5
C29D C31D H31L 109.5
H31J C31D H31L 109.5
H31K C31D H31L 109.5
O8D C32D N11D 119.6(11)
O8D C32D C29D 120.8(11)
N11D C32D C29D 119.7(7)
N11D C33D C35D 109.3(9)
N11D C33D C36D 113.4(10)
C35D C33D C36D 107.8(7)
N11D C33D C34D 108.9(7)
C35D C33D C34D 109.6(11)
C36D C33D C34D 107.8(8)
C33D C34D H34J 109.5
C33D C34D H34K 109.5
H34J C34D H34K 109.5
C33D C34D H34L 109.5
H34J C34D H34L 109.5
H34K C34D H34L 109.5
C33D C35D H35J 109.5
C33D C35D H35K 109.5
H35J C35D H35K 109.5
C33D C35D H35L 109.5
H35J C35D H35L 109.5
H35K C35D H35L 109.5
O9D C36D N12D 123.7(8)
O9D C36D C33D 122.0(9)
N12D C36D C33D 114.3(8)
N12D C37D C40D 110.4(6)
N12D C37D C38D 110.8(8)
C40D C37D C38D 110.4(7)
N12D C37D C39D 107.1(7)
C40D C37D C39D 109.4(8)
C38D C37D C39D 108.7(8)
C37D C38D H38J 109.5
C37D C38D H38K 109.5
H38J C38D H38K 109.5
C37D C38D H38L 109.5
H38J C38D H38L 109.5
H38K C38D H38L 109.5
C37D C39D H39J 109.5
C37D C39D H39K 109.5
H39J C39D H39K 109.5
C37D C39D H39L 109.5
H39J C39D H39L 109.5
H39K C39D H39L 109.5
O10D C40D N13D 123.2(8)
O10D C40D C37D 121.4(7)
N13D C40D C37D 114.8(7)
N13D C41D C43D 113.1(14)
N13D C41D C44D 112.8(9)
C43D C41D C44D 113.0(12)
N13D C41D C42D 107.8(9)
C43D C41D C42D 106.3(12)
C44D C41D C42D 103.1(12)
C41D C42D H42J 109.5
C41D C42D H42K 109.5
H42J C42D H42K 109.5
C41D C42D H42L 109.5
H42J C42D H42L 109.5
H42K C42D H42L 109.5
C41D C43D H43J 109.5
C41D C43D H43K 109.5
H43J C43D H43K 109.5
C41D C43D H43L 109.5
H43J C43D H43L 109.5
H43K C43D H43L 109.5
O11D C44D O12D 128.4(14)
O11D C44D C41D 120.3(17)
O12D C44D C41D 111.3(10)
C46D C45D O12D 112.0(11)
C46D C45D H45G 109.2
O12D C45D H45G 109.2
C46D C45D H45H 109.2
O12D C45D H45H 109.2
H45G C45D H45H 107.9
C45D C46D Si1D 110.9(9)
C45D C46D H46G 109.5
Si1D C46D H46G 109.5
C45D C46D H46H 109.5
Si1D C46D H46H 109.5
H46G C46D H46H 108.0
Si1D C47D H47J 109.5
Si1D C47D H47K 109.5
H47J C47D H47K 109.5
Si1D C47D H47L 109.5
H47J C47D H47L 109.5
H47K C47D H47L 109.5
Si1D C48D H48J 109.5
Si1D C48D H48K 109.5
H48J C48D H48K 109.5
Si1D C48D H48L 109.5
H48J C48D H48L 109.5
H48K C48D H48L 109.5
Si1D C49D H49J 109.5
Si1D C49D H49K 109.5
H49J C49D H49K 109.5
Si1D C49D H49L 109.5
H49J C49D H49L 109.5
H49K C49D H49L 109.5
C3E C1E H1E1 109.5
C3E C1E H1E2 109.5
H1E1 C1E H1E2 109.5
C3E C1E H1E3 109.5
H1E1 C1E H1E3 109.5
H1E2 C1E H1E3 109.5
C3E C2E H2E1 109.5
C3E C2E H2E2 109.5
H2E1 C2E H2E2 109.5
C3E C2E H2E3 109.5
H2E1 C2E H2E3 109.5
H2E2 C2E H2E3 109.5
N3E C3E C2E 107.1(7)
N3E C3E C1E 112.2(7)
C2E C3E C1E 115.5(6)
N3E C3E C4E 106.7(6)
C2E C3E C4E 107.3(6)
C1E C3E C4E 107.6(6)
O1E C4E N4E 123.3(7)
O1E C4E C3E 119.8(8)
N4E C4E C3E 116.7(6)
N4E C5E C7E 105.1(6)
N4E C5E C8E 113.3(6)
C7E C5E C8E 110.8(7)
N4E C5E C6E 110.6(8)
C7E C5E C6E 106.9(8)
C8E C5E C6E 109.8(7)
C5E C6E H6E1 109.5
C5E C6E H6E2 109.5
H6E1 C6E H6E2 109.5
C5E C6E H6E3 109.5
H6E1 C6E H6E3 109.5
H6E2 C6E H6E3 109.5
C5E C7E H7E1 109.5
C5E C7E H7E2 109.5
H7E1 C7E H7E2 109.5
C5E C7E H7E3 109.5
H7E1 C7E H7E3 109.5
H7E2 C7E H7E3 109.5
O2E C8E N5E 123.8(7)
O2E C8E C5E 120.0(7)
N5E C8E C5E 116.2(6)
N5E C9E C10E 107.8(6)
N5E C9E C12E 111.7(6)
C10E C9E C12E 106.9(6)
N5E C9E C11E 110.6(6)
C10E C9E C11E 112.1(7)
C12E C9E C11E 107.7(6)
C9E C10E H10M 109.5
C9E C10E H10N 109.5
H10M C10E H10N 109.5
C9E C10E H10O 109.5
H10M C10E H10O 109.5
H10N C10E H10O 109.5
C9E C11E H11M 109.5
C9E C11E H11N 109.5
H11M C11E H11N 109.5
C9E C11E H11O 109.5
H11M C11E H11O 109.5
H11N C11E H11O 109.5
O3E C12E N6E 118.8(6)
O3E C12E C9E 123.9(7)
N6E C12E C9E 117.1(6)
N6E C13E C15E 108.9(6)
N6E C13E C14E 113.7(7)
C15E C13E C14E 112.1(8)
N6E C13E C16E 108.3(6)
C15E C13E C16E 105.8(7)
C14E C13E C16E 107.7(6)
C13E C14E H14M 109.5
C13E C14E H14N 109.5
H14M C14E H14N 109.5
C13E C14E H14O 109.5
H14M C14E H14O 109.5
H14N C14E H14O 109.5
C13E C15E H15M 109.5
C13E C15E H15N 109.5
H15M C15E H15N 109.5
C13E C15E H15O 109.5
H15M C15E H15O 109.5
H15N C15E H15O 109.5
O4E C16E N7E 121.2(6)
O4E C16E C13E 121.8(6)
N7E C16E C13E 117.0(6)
C19E C17E N7E 112.4(8)
C19E C17E C20E 110.0(7)
N7E C17E C20E 108.9(6)
C19E C17E C18E 113.4(7)
N7E C17E C18E 106.3(6)
C20E C17E C18E 105.4(7)
C17E C18E H18M 109.5
C17E C18E H18N 109.5
H18M C18E H18N 109.5
C17E C18E H18O 109.5
H18M C18E H18O 109.5
H18N C18E H18O 109.5
C17E C19E H19M 109.5
C17E C19E H19N 109.5
H19M C19E H19N 109.5
C17E C19E H19O 109.5
H19M C19E H19O 109.5
H19N C19E H19O 109.5
O5E C20E N8E 122.0(7)
O5E C20E C17E 121.4(8)
N8E C20E C17E 116.6(7)
N8E C21E C22E 111.5(8)
N8E C21E C23E 106.5(7)
C22E C21E C23E 110.1(9)
N8E C21E C24E 109.3(7)
C22E C21E C24E 110.7(7)
C23E C21E C24E 108.5(7)
C21E C22E H22M 109.5
C21E C22E H22N 109.5
H22M C22E H22N 109.5
C21E C22E H22O 109.5
H22M C22E H22O 109.5
H22N C22E H22O 109.5
C21E C23E H23M 109.5
C21E C23E H23N 109.5
H23M C23E H23N 109.5
C21E C23E H23O 109.5
H23M C23E H23O 109.5
H23N C23E H23O 109.5
O6E C24E N9E 126.1(7)
O6E C24E C21E 116.9(7)
N9E C24E C21E 116.4(6)
N9E C25E C27E 107.9(6)
N9E C25E C26E 112.0(7)
C27E C25E C26E 111.3(7)
N9E C25E C28E 108.8(6)
C27E C25E C28E 107.7(7)
C26E C25E C28E 108.9(7)
C25E C26E H26M 109.5
C25E C26E H26N 109.5
H26M C26E H26N 109.5
C25E C26E H26O 109.5
H26M C26E H26O 109.5
H26N C26E H26O 109.5
C25E C27E H27M 109.5
C25E C27E H27N 109.5
H27M C27E H27N 109.5
C25E C27E H27O 109.5
H27M C27E H27O 109.5
H27N C27E H27O 109.5
O7E C28E N10E 127.0(8)
O7E C28E C25E 117.5(8)
N10E C28E C25E 115.4(6)
N10E C29E C31E 109.6(7)
N10E C29E C32E 111.2(7)
C31E C29E C32E 113.0(7)
N10E C29E C30E 108.3(6)
C31E C29E C30E 108.6(7)
C32E C29E C30E 106.0(7)
C29E C30E H30M 109.5
C29E C30E H30N 109.5
H30M C30E H30N 109.5
C29E C30E H30O 109.5
H30M C30E H30O 109.5
H30N C30E H30O 109.5
C29E C31E H31M 109.5
C29E C31E H31N 109.5
H31M C31E H31N 109.5
C29E C31E H31O 109.5
H31M C31E H31O 109.5
H31N C31E H31O 109.5
O8E C32E N11E 124.6(7)
O8E C32E C29E 116.3(8)
N11E C32E C29E 119.0(7)
N11E C33E C35E 111.5(7)
N11E C33E C34E 107.8(6)
C35E C33E C34E 111.0(8)
N11E C33E C36E 110.0(6)
C35E C33E C36E 109.9(6)
C34E C33E C36E 106.4(6)
C33E C34E H34M 109.5
C33E C34E H34N 109.5
H34M C34E H34N 109.5
C33E C34E H34O 109.5
H34M C34E H34O 109.5
H34N C34E H34O 109.5
C33E C35E H35M 109.5
C33E C35E H35N 109.5
H35M C35E H35N 109.5
C33E C35E H35O 109.5
H35M C35E H35O 109.5
H35N C35E H35O 109.5
O9E C36E N12E 125.4(6)
O9E C36E C33E 119.1(6)
N12E C36E C33E 115.2(5)
N12E C37E C38E 105.2(6)
N12E C37E C40E 114.5(6)
C38E C37E C40E 105.6(6)
N12E C37E C39E 111.4(6)
C38E C37E C39E 109.0(7)
C40E C37E C39E 110.7(6)
C37E C38E H38M 109.5
C37E C38E H38N 109.5
H38M C38E H38N 109.5
C37E C38E H38O 109.5
H38M C38E H38O 109.5
H38N C38E H38O 109.5
C37E C39E H39M 109.5
C37E C39E H39N 109.5
H39M C39E H39N 109.5
C37E C39E H39O 109.5
H39M C39E H39O 109.5
H39N C39E H39O 109.5
O10E C40E N13E 121.5(8)
O10E C40E C37E 120.8(7)
N13E C40E C37E 117.5(7)
N13E C41E C43E 114.3(7)
N13E C41E C42E 107.5(7)
C43E C41E C42E 109.7(8)
N13E C41E C44E 111.7(7)
C43E C41E C44E 107.9(7)
C42E C41E C44E 105.4(7)
C41E C42E H42M 109.5
C41E C42E H42N 109.5
H42M C42E H42N 109.5
C41E C42E H42O 109.5
H42M C42E H42O 109.5
H42N C42E H42O 109.5
C41E C43E H43M 109.5
C41E C43E H43N 109.5
H43M C43E H43N 109.5
C41E C43E H43O 109.5
H43M C43E H43O 109.5
H43N C43E H43O 109.5
O11E C44E O12E 125.4(10)
O11E C44E C41E 124.5(8)
O12E C44E C41E 110.1(8)
O12E C45E C46E 110.8(8)
O12E C45E H45P 109.5
C46E C45E H45P 109.5
O12E C45E H45Q 109.5
C46E C45E H45Q 109.5
H45P C45E H45Q 108.1
C45E C46E Si1E 111.1(7)
C45E C46E H46P 109.4
Si1E C46E H46P 109.4
C45E C46E H46Q 109.4
Si1E C46E H46Q 109.4
H46P C46E H46Q 108.0
Si1E C47E H47M 109.5
Si1E C47E H47N 109.5
H47M C47E H47N 109.5
Si1E C47E H47O 109.5
H47M C47E H47O 109.5
H47N C47E H47O 109.5
Si1E C48E H48M 109.5
Si1E C48E H48N 109.5
H48M C48E H48N 109.5
Si1E C48E H48O 109.5
H48M C48E H48O 109.5
H48N C48E H48O 109.5
Si1E C49E H49M 109.5
Si1E C49E H49N 109.5
H49M C49E H49N 109.5
Si1E C49E H49O 109.5
H49M C49E H49O 109.5
H49N C49E H49O 109.5
C3F C1F N3F 114.8(16)
C3F C1F C2F 115.4(15)
N3F C1F C2F 108.0(11)
C3F C1F C4F 108.1(11)
N3F C1F C4F 102.9(9)
C2F C1F C4F 106.8(15)
C1F C2F H2F1 109.5
C1F C2F H2F2 109.5
H2F1 C2F H2F2 109.5
C1F C2F H2F3 109.5
H2F1 C2F H2F3 109.5
H2F2 C2F H2F3 109.5
C1F C3F H3F1 109.5
C1F C3F H3F2 109.5
H3F1 C3F H3F2 109.5
C1F C3F H3F3 109.5
H3F1 C3F H3F3 109.5
H3F2 C3F H3F3 109.5
O1F C4F N4F 122.4(10)
O1F C4F C1F 119.4(10)
N4F C4F C1F 117.8(8)
C7F C5F C8F 114.6(13)
C7F C5F N4F 107.5(8)
C8F C5F N4F 113.3(7)
C7F C5F C6F 107.0(11)
C8F C5F C6F 106.9(8)
N4F C5F C6F 107.1(13)
C5F C6F H6F1 109.5
C5F C6F H6F2 109.5
H6F1 C6F H6F2 109.5
C5F C6F H6F3 109.5
H6F1 C6F H6F3 109.5
H6F2 C6F H6F3 109.5
C5F C7F H7F1 109.5
C5F C7F H7F2 109.5
H7F1 C7F H7F2 109.5
C5F C7F H7F3 109.5
H7F1 C7F H7F3 109.5
H7F2 C7F H7F3 109.5
O2F C8F N5F 123.8(8)
O2F C8F C5F 123.1(9)
N5F C8F C5F 113.1(7)
N5F C9F C11F 107.1(6)
N5F C9F C10F 109.3(7)
C11F C9F C10F 113.1(8)
N5F C9F C12F 111.2(7)
C11F C9F C12F 108.2(6)
C10F C9F C12F 108.0(6)
C9F C10F H10P 109.5
C9F C10F H10Q 109.5
H10P C10F H10Q 109.5
C9F C10F H10R 109.5
H10P C10F H10R 109.5
H10Q C10F H10R 109.5
C9F C11F H11P 109.5
C9F C11F H11Q 109.5
H11P C11F H11Q 109.5
C9F C11F H11R 109.5
H11P C11F H11R 109.5
H11Q C11F H11R 109.5
O3F C12F N6F 119.9(7)
O3F C12F C9F 122.8(7)
N6F C12F C9F 117.1(6)
N6F C13F C14F 109.6(7)
N6F C13F C15F 114.1(7)
C14F C13F C15F 110.6(8)
N6F C13F C16F 109.3(6)
C14F C13F C16F 105.6(7)
C15F C13F C16F 107.3(6)
C13F C14F H14P 109.5
C13F C14F H14Q 109.5
H14P C14F H14Q 109.5
C13F C14F H14R 109.5
H14P C14F H14R 109.5
H14Q C14F H14R 109.5
C13F C15F H15P 109.5
C13F C15F H15Q 109.5
H15P C15F H15Q 109.5
C13F C15F H15R 109.5
H15P C15F H15R 109.5
H15Q C15F H15R 109.5
O4F C16F N7F 121.5(7)
O4F C16F C13F 122.4(7)
N7F C16F C13F 116.1(6)
C19F C17F N7F 112.1(8)
C19F C17F C20F 109.8(7)
N7F C17F C20F 109.5(6)
C19F C17F C18F 112.4(7)
N7F C17F C18F 107.3(6)
C20F C17F C18F 105.6(7)
C17F C18F H18P 109.5
C17F C18F H18Q 109.5
H18P C18F H18Q 109.5
C17F C18F H18R 109.5
H18P C18F H18R 109.5
H18Q C18F H18R 109.5
C17F C19F H19P 109.5
C17F C19F H19Q 109.5
H19P C19F H19Q 109.5
C17F C19F H19R 109.5
H19P C19F H19R 109.5
H19Q C19F H19R 109.5
O5F C20F N8F 123.4(7)
O5F C20F C17F 120.9(7)
N8F C20F C17F 115.6(7)
N8F C21F C22F 110.3(6)
N8F C21F C23F 107.5(6)
C22F C21F C23F 110.6(7)
N8F C21F C24F 109.0(6)
C22F C21F C24F 110.9(6)
C23F C21F C24F 108.4(6)
C21F C22F H22P 109.5
C21F C22F H22Q 109.5
H22P C22F H22Q 109.5
C21F C22F H22R 109.5
H22P C22F H22R 109.5
H22Q C22F H22R 109.5
C21F C23F H23P 109.5
C21F C23F H23Q 109.5
H23P C23F H23Q 109.5
C21F C23F H23R 109.5
H23P C23F H23R 109.5
H23Q C23F H23R 109.5
O6F C24F N9F 122.9(6)
O6F C24F C21F 119.9(6)
N9F C24F C21F 116.9(6)
N9F C25F C27F 108.5(6)
N9F C25F C26F 112.3(7)
C27F C25F C26F 110.9(7)
N9F C25F C28F 110.0(6)
C27F C25F C28F 107.5(6)
C26F C25F C28F 107.6(6)
C25F C26F H26P 109.5
C25F C26F H26Q 109.5
H26P C26F H26Q 109.5
C25F C26F H26R 109.5
H26P C26F H26R 109.5
H26Q C26F H26R 109.5
C25F C27F H27P 109.5
C25F C27F H27Q 109.5
H27P C27F H27Q 109.5
C25F C27F H27R 109.5
H27P C27F H27R 109.5
H27Q C27F H27R 109.5
O7F C28F N10F 123.0(6)
O7F C28F C25F 121.0(7)
N10F C28F C25F 115.6(6)
N10F C29F C31F 111.6(7)
N10F C29F C32F 110.9(7)
C31F C29F C32F 109.7(6)
N10F C29F C30F 108.6(6)
C31F C29F C30F 110.8(8)
C32F C29F C30F 105.1(6)
C29F C30F H30P 109.5
C29F C30F H30Q 109.5
H30P C30F H30Q 109.5
C29F C30F H30R 109.5
H30P C30F H30R 109.5
H30Q C30F H30R 109.5
C29F C31F H31P 109.5
C29F C31F H31Q 109.5
H31P C31F H31Q 109.5
C29F C31F H31R 109.5
H31P C31F H31R 109.5
H31Q C31F H31R 109.5
O8F C32F N11F 120.4(7)
O8F C32F C29F 121.8(7)
N11F C32F C29F 117.8(6)
N11F C33F C35F 110.3(6)
N11F C33F C34F 109.4(7)
C35F C33F C34F 108.3(7)
N11F C33F C36F 111.0(6)
C35F C33F C36F 107.5(7)
C34F C33F C36F 110.2(6)
C33F C34F H34P 109.5
C33F C34F H34Q 109.5
H34P C34F H34Q 109.5
C33F C34F H34R 109.5
H34P C34F H34R 109.5
H34Q C34F H34R 109.5
C33F C35F H35P 109.5
C33F C35F H35Q 109.5
H35P C35F H35Q 109.5
C33F C35F H35R 109.5
H35P C35F H35R 109.5
H35Q C35F H35R 109.5
O9F C36F N12F 122.4(7)
O9F C36F C33F 120.1(6)
N12F C36F C33F 117.4(6)
N12F C37F C39F 112.7(6)
N12F C37F C38F 106.1(6)
C39F C37F C38F 109.8(7)
N12F C37F C40F 112.7(6)
C39F C37F C40F 109.6(6)
C38F C37F C40F 105.6(6)
C37F C38F H38P 109.5
C37F C38F H38Q 109.5
H38P C38F H38Q 109.5
C37F C38F H38R 109.5
H38P C38F H38R 109.5
H38Q C38F H38R 109.5
C37F C39F H39P 109.5
C37F C39F H39Q 109.5
H39P C39F H39Q 109.5
C37F C39F H39R 109.5
H39P C39F H39R 109.5
H39Q C39F H39R 109.5
O10F C40F N13F 121.4(7)
O10F C40F C37F 124.3(7)
N13F C40F C37F 113.9(6)
C44F C41F N13F 111.3(6)
C44F C41F C42F 106.3(8)
N13F C41F C42F 105.6(6)
C44F C41F C43F 117.2(7)
N13F C41F C43F 106.4(7)
C42F C41F C43F 109.4(8)
C41F C42F H42P 109.5
C41F C42F H42Q 109.5
H42P C42F H42Q 109.5
C41F C42F H42R 109.5
H42P C42F H42R 109.5
H42Q C42F H42R 109.5
C41F C43F H43P 109.5
C41F C43F H43Q 109.5
H43P C43F H43Q 109.5
C41F C43F H43R 109.5
H43P C43F H43R 109.5
H43Q C43F H43R 109.5
O11F C44F O12F 128.2(8)
O11F C44F C41F 123.2(7)
O12F C44F C41F 108.7(7)
O12F C45F C46F 108.7(8)
O12F C45F H45J 109.9
C46F C45F H45J 109.9
O12F C45F H45K 110.0
C46F C45F H45K 109.9
H45J C45F H45K 108.3
C45F C46F Si1F 113.3(7)
C45F C46F H46J 108.9
Si1F C46F H46J 108.9
C45F C46F H46K 108.9
Si1F C46F H46K 108.9
H46J C46F H46K 107.7
Si1F C47F H47P 109.5
Si1F C47F H47Q 109.5
H47P C47F H47Q 109.5
Si1F C47F H47R 109.5
H47P C47F H47R 109.5
H47Q C47F H47R 109.5
Si1F C48F H48P 109.5
Si1F C48F H48Q 109.5
H48P C48F H48Q 109.5
Si1F C48F H48R 109.5
H48P C48F H48R 109.5
H48Q C48F H48R 109.5
Si1F C49F H49P 109.5
Si1F C49F H49Q 109.5
H49P C49F H49Q 109.5
Si1F C49F H49R 109.5
H49P C49F H49R 109.5
H49Q C49F H49R 109.5
C4G C1G N3G 109.4(8)
C4G C1G C2G 111.4(8)
N3G C1G C2G 109.1(8)
C4G C1G C3G 108.4(8)
N3G C1G C3G 109.5(8)
C2G C1G C3G 109.0(8)
C1G C2G H2G1 109.5
C1G C2G H2G2 109.5
H2G1 C2G H2G2 109.5
C1G C2G H2G3 109.5
H2G1 C2G H2G3 109.5
H2G2 C2G H2G3 109.5
C1G C3G H3G1 109.5
C1G C3G H3G2 109.5
H3G1 C3G H3G2 109.5
C1G C3G H3G3 109.5
H3G1 C3G H3G3 109.5
H3G2 C3G H3G3 109.5
O1G C4G N4G 122.2(8)
O1G C4G C1G 118.0(8)
N4G C4G C1G 119.8(7)
N4G C5G C6G 108.8(7)
N4G C5G C7G 109.1(6)
C6G C5G C7G 113.4(7)
N4G C5G C8G 110.1(6)
C6G C5G C8G 109.9(6)
C7G C5G C8G 105.6(6)
C5G C6G H6G1 109.5
C5G C6G H6G2 109.5
H6G1 C6G H6G2 109.5
C5G C6G H6G3 109.5
H6G1 C6G H6G3 109.5
H6G2 C6G H6G3 109.5
C5G C7G H7G1 109.5
C5G C7G H7G2 109.5
H7G1 C7G H7G2 109.5
C5G C7G H7G3 109.5
H7G1 C7G H7G3 109.5
H7G2 C7G H7G3 109.5
O2G C8G N5G 121.2(7)
O2G C8G C5G 118.9(7)
N5G C8G C5G 119.9(6)
C11G C9G N5G 111.5(7)
C11G C9G C12G 112.7(6)
N5G C9G C12G 109.6(7)
C11G C9G C10G 110.1(8)
N5G C9G C10G 107.1(6)
C12G C9G C10G 105.5(6)
C9G C10G H10S 109.5
C9G C10G H10T 109.5
H10S C10G H10T 109.5
C9G C10G H10U 109.5
H10S C10G H10U 109.5
H10T C10G H10U 109.5
C9G C11G H11S 109.5
C9G C11G H11T 109.5
H11S C11G H11T 109.5
C9G C11G H11U 109.5
H11S C11G H11U 109.5
H11T C11G H11U 109.5
O3G C12G N6G 125.7(6)
O3G C12G C9G 117.2(7)
N6G C12G C9G 117.1(6)
C16G C13G N6G 113.8(6)
C16G C13G C15G 111.6(6)
N6G C13G C15G 107.2(7)
C16G C13G C14G 109.9(7)
N6G C13G C14G 105.3(6)
C15G C13G C14G 108.8(7)
C13G C14G H14S 109.5
C13G C14G H14T 109.5
H14S C14G H14T 109.5
C13G C14G H14U 109.5
H14S C14G H14U 109.5
H14T C14G H14U 109.5
C13G C15G H15S 109.5
C13G C15G H15T 109.5
H15S C15G H15T 109.5
C13G C15G H15U 109.5
H15S C15G H15U 109.5
H15T C15G H15U 109.5
O4G C16G N7G 123.3(8)
O4G C16G C13G 119.2(7)
N7G C16G C13G 117.2(7)
N7G C17G C20G 111.5(6)
N7G C17G C18G 109.2(6)
C20G C17G C18G 109.9(7)
N7G C17G C19G 108.0(7)
C20G C17G C19G 108.8(6)
C18G C17G C19G 109.3(7)
C17G C18G H18S 109.5
C17G C18G H18T 109.5
H18S C18G H18T 109.5
C17G C18G H18U 109.5
H18S C18G H18U 109.5
H18T C18G H18U 109.5
C17G C19G H19S 109.5
C17G C19G H19T 109.5
H19S C19G H19T 109.5
C17G C19G H19U 109.5
H19S C19G H19U 109.5
H19T C19G H19U 109.5
O5G C20G N8G 120.9(7)
O5G C20G C17G 121.1(7)
N8G C20G C17G 117.9(6)
N8G C21G C24G 112.5(6)
N8G C21G C22G 107.5(6)
C24G C21G C22G 108.5(7)
N8G C21G C23G 110.6(7)
C24G C21G C23G 107.7(6)
C22G C21G C23G 110.1(6)
C21G C22G H22S 109.5
C21G C22G H22T 109.5
H22S C22G H22T 109.5
C21G C22G H22U 109.5
H22S C22G H22U 109.5
H22T C22G H22U 109.5
C21G C23G H23S 109.5
C21G C23G H23T 109.5
H23S C23G H23T 109.5
C21G C23G H23U 109.5
H23S C23G H23U 109.5
H23T C23G H23U 109.5
O6G C24G N9G 119.2(7)
O6G C24G C21G 124.2(7)
N9G C24G C21G 116.5(6)
N9G C25G C28G 111.8(6)
N9G C25G C27G 109.6(7)
C28G C25G C27G 112.8(7)
N9G C25G C26G 106.1(6)
C28G C25G C26G 107.6(7)
C27G C25G C26G 108.8(6)
C25G C26G H26S 109.5
C25G C26G H26T 109.5
H26S C26G H26T 109.5
C25G C26G H26U 109.5
H26S C26G H26U 109.5
H26T C26G H26U 109.5
C25G C27G H27S 109.5
C25G C27G H27T 109.5
H27S C27G H27T 109.5
C25G C27G H27U 109.5
H27S C27G H27U 109.5
H27T C27G H27U 109.5
O7G C28G N10G 119.9(7)
O7G C28G C25G 124.2(7)
N10G C28G C25G 115.8(6)
N10G C29G C30G 106.4(6)
N10G C29G C31G 112.1(7)
C30G C29G C31G 108.1(7)
N10G C29G C32G 110.9(6)
C30G C29G C32G 107.5(6)
C31G C29G C32G 111.6(6)
C29G C30G H30S 109.5
C29G C30G H30T 109.5
H30S C30G H30T 109.5
C29G C30G H30U 109.5
H30S C30G H30U 109.5
H30T C30G H30U 109.5
C29G C31G H31S 109.5
C29G C31G H31T 109.5
H31S C31G H31T 109.5
C29G C31G H31U 109.5
H31S C31G H31U 109.5
H31T C31G H31U 109.5
O8G C32G N11G 126.0(7)
O8G C32G C29G 117.5(8)
N11G C32G C29G 116.4(5)
N11G C33G C36G 110.4(5)
N11G C33G C35G 111.6(7)
C36G C33G C35G 109.5(6)
N11G C33G C34G 105.4(6)
C36G C33G C34G 106.7(7)
C35G C33G C34G 113.0(7)
C33G C34G H34S 109.5
C33G C34G H34T 109.5
H34S C34G H34T 109.5
C33G C34G H34U 109.5
H34S C34G H34U 109.5
H34T C34G H34U 109.5
C33G C35G H35S 109.5
C33G C35G H35T 109.5
H35S C35G H35T 109.5
C33G C35G H35U 109.5
H35S C35G H35U 109.5
H35T C35G H35U 109.5
O9G C36G N12G 121.4(6)
O9G C36G C33G 121.3(6)
N12G C36G C33G 117.0(5)
N12G C37G C39G 110.8(6)
N12G C37G C40G 111.2(6)
C39G C37G C40G 110.2(6)
N12G C37G C38G 108.1(6)
C39G C37G C38G 110.6(7)
C40G C37G C38G 105.9(6)
C37G C38G H38S 109.5
C37G C38G H38T 109.5
H38S C38G H38T 109.5
C37G C38G H38U 109.5
H38S C38G H38U 109.5
H38T C38G H38U 109.5
C37G C39G H39S 109.5
C37G C39G H39T 109.5
H39S C39G H39T 109.5
C37G C39G H39U 109.5
H39S C39G H39U 109.5
H39T C39G H39U 109.5
O10G C40G N13G 124.6(6)
O10G C40G C37G 118.6(6)
N13G C40G C37G 116.7(6)
N13G C41G C44G 106.9(6)
N13G C41G C43G 111.4(8)
C44G C41G C43G 114.0(7)
N13G C41G C42G 108.0(6)
C44G C41G C42G 102.7(9)
C43G C41G C42G 113.3(8)
C41G C42G H42S 109.5
C41G C42G H42T 109.5
H42S C42G H42T 109.5
C41G C42G H42U 109.5
H42S C42G H42U 109.5
H42T C42G H42U 109.5
C41G C43G H43S 109.5
C41G C43G H43T 109.5
H43S C43G H43T 109.5
C41G C43G H43U 109.5
H43S C43G H43U 109.5
H43T C43G H43U 109.5
O11G C44G O12G 121.3(9)
O11G C44G C41G 127.2(7)
O12G C44G C41G 111.3(8)
O12G C45G C46G 107.5(7)
O12G C45G H45L 110.2
C46G C45G H45L 110.2
O12G C45G H45M 110.2
C46G C45G H45M 110.2
H45L C45G H45M 108.5
C45G C46G Si1G 112.2(7)
C45G C46G H46L 109.2
Si1G C46G H46L 109.2
C45G C46G H46M 109.2
Si1G C46G H46M 109.2
H46L C46G H46M 107.9
Si1G C47G H47S 109.5
Si1G C47G H47T 109.5
H47S C47G H47T 109.5
Si1G C47G H47U 109.5
H47S C47G H47U 109.5
H47T C47G H47U 109.5
Si1G C48G H48S 109.5
Si1G C48G H48T 109.5
H48S C48G H48T 109.5
Si1G C48G H48U 109.5
H48S C48G H48U 109.5
H48T C48G H48U 109.5
Si1G C49G H49S 109.5
Si1G C49G H49T 109.5
H49S C49G H49T 109.5
Si1G C49G H49U 109.5
H49S C49G H49U 109.5
H49T C49G H49U 109.5
C3H C1H N3H 110.0(7)
C3H C1H C2H 110.8(7)
N3H C1H C2H 109.3(6)
C3H C1H C4H 110.4(6)
N3H C1H C4H 107.1(6)
C2H C1H C4H 109.1(7)
C1H C2H H2H1 109.5
C1H C2H H2H2 109.5
H2H1 C2H H2H2 109.5
C1H C2H H2H3 109.5
H2H1 C2H H2H3 109.5
H2H2 C2H H2H3 109.5
C1H C3H H3H1 109.5
C1H C3H H3H2 109.5
H3H1 C3H H3H2 109.5
C1H C3H H3H3 109.5
H3H1 C3H H3H3 109.5
H3H2 C3H H3H3 109.5
O1H C4H N4H 124.7(7)
O1H C4H C1H 117.7(6)
N4H C4H C1H 117.6(6)
N4H C5H C6H 112.5(6)
N4H C5H C7H 108.6(6)
C6H C5H C7H 110.1(6)
N4H C5H C8H 110.6(5)
C6H C5H C8H 109.2(5)
C7H C5H C8H 105.7(5)
C5H C6H H6H1 109.5
C5H C6H H6H2 109.5
H6H1 C6H H6H2 109.5
C5H C6H H6H3 109.5
H6H1 C6H H6H3 109.5
H6H2 C6H H6H3 109.5
C5H C7H H7H1 109.5
C5H C7H H7H2 109.5
H7H1 C7H H7H2 109.5
C5H C7H H7H3 109.5
H7H1 C7H H7H3 109.5
H7H2 C7H H7H3 109.5
O2H C8H N5H 123.2(6)
O2H C8H C5H 120.4(6)
N5H C8H C5H 116.4(5)
N5H C9H C11H 107.5(6)
N5H C9H C12H 111.7(5)
C11H C9H C12H 107.2(6)
N5H C9H C10H 109.3(7)
C11H C9H C10H 111.1(6)
C12H C9H C10H 110.0(6)
C9H C10H H10V 109.5
C9H C10H H10W 109.5
H10V C10H H10W 109.5
C9H C10H H10X 109.5
H10V C10H H10X 109.5
H10W C10H H10X 109.5
C9H C11H H11V 109.5
C9H C11H H11W 109.5
H11V C11H H11W 109.5
C9H C11H H11X 109.5
H11V C11H H11X 109.5
H11W C11H H11X 109.5
O3H C12H N6H 122.7(6)
O3H C12H C9H 120.8(6)
N6H C12H C9H 116.4(6)
C15H C13H N6H 110.4(6)
C15H C13H C16H 110.3(5)
N6H C13H C16H 107.7(6)
C15H C13H C14H 113.4(7)
N6H C13H C14H 107.8(5)
C16H C13H C14H 107.0(6)
C13H C14H H14V 109.5
C13H C14H H14W 109.5
H14V C14H H14W 109.5
C13H C14H H14$ 109.5
H14V C14H H14$ 109.5
H14W C14H H14$ 109.5
C13H C15H H15V 109.5
C13H C15H H15W 109.5
H15V C15H H15W 109.5
C13H C15H H15$ 109.5
H15V C15H H15$ 109.5
H15W C15H H15$ 109.5
O4H C16H N7H 124.5(6)
O4H C16H C13H 116.9(6)
N7H C16H C13H 118.5(6)
N7H C17H C19H 113.1(9)
N7H C17H C20H 112.3(9)
C19H C17H C20H 108.6(8)
N7H C17H C18H 108.1(7)
C19H C17H C18H 107.5(9)
C20H C17H C18H 107.1(9)
C17H C18H H18V 109.5
C17H C18H H18W 109.5
H18V C18H H18W 109.5
C17H C18H H18$ 109.5
H18V C18H H18$ 109.5
H18W C18H H18$ 109.5
C17H C19H H19V 109.5
C17H C19H H19W 109.5
H19V C19H H19W 109.5
C17H C19H H19$ 109.5
H19V C19H H19$ 109.5
H19W C19H H19$ 109.5
N8K C20H O5H 124.4(12)
N8K C20H C17H 111.0(10)
O5H C20H C17H 123.6(11)
O5H C20H N8J 119.3(11)
C17H C20H N8J 116.6(8)
N8K C21K C22K 101.4(11)
N8K C21K C23K 106.7(10)
C22K C21K C23K 101.6(11)
N8K C21K C24H 117.1(10)
C22K C21K C24H 108.2(10)
C23K C21K C24H 119.2(10)
C21K C22K H22V 109.5
C21K C22K H22W 109.5
H22V C22K H22W 109.5
C21K C22K H22$ 109.5
H22V C22K H22$ 109.5
H22W C22K H22$ 109.5
C21K C23K H23V 109.5
C21K C23K H23W 109.5
H23V C23K H23W 109.5
C21K C23K H23$ 109.5
H23V C23K H23$ 109.5
H23W C23K H23$ 109.5
N8J C21J C22J 109.1(9)
N8J C21J C24H 98.9(10)
C22J C21J C24H 110.7(11)
N8J C21J C23J 117.5(11)
C22J C21J C23J 116.4(11)
C24H C21J C23J 102.4(9)
C21J C22J H22X 89(10)
C21J C22J H22Y 101(10)
H22X C22J H22Y 122(10)
C21J C22J H22Z 110(9)
H22X C22J H22Z 102(10)
H22Y C22J H22Z 126(10)
C21J C23J H23X 109.5
C21J C23J H23Y 109.5
H23X C23J H23Y 109.5
C21J C23J H23Z 109.5
H23X C23J H23Z 109.5
H23Y C23J H23Z 109.5
O6H C24H N9H 121.4(10)
O6H C24H C21J 118.2(8)
N9H C24H C21J 118.3(7)
O6H C24H C21K 119.0(10)
N9H C24H C21K 118.9(8)
N9H C25H C28H 113.1(7)
N9H C25H C26H 108.0(6)
C28H C25H C26H 106.9(7)
N9H C25H C27H 110.8(8)
C28H C25H C27H 109.7(6)
C26H C25H C27H 108.1(7)
C25H C26H H26V 109.5
C25H C26H H26W 109.5
H26V C26H H26W 109.5
C25H C26H H26$ 109.5
H26V C26H H26$ 109.5
H26W C26H H26$ 109.5
C25H C27H H27V 109.5
C25H C27H H27W 109.5
H27V C27H H27W 109.5
C25H C27H H27$ 109.5
H27V C27H H27$ 109.5
H27W C27H H27$ 109.5
O7H C28H N10H 122.8(7)
O7H C28H C25H 121.7(7)
N10H C28H C25H 115.4(6)
N10H C29H C30H 108.0(5)
N10H C29H C31H 111.3(7)
C30H C29H C31H 110.6(6)
N10H C29H C32H 110.6(5)
C30H C29H C32H 106.7(6)
C31H C29H C32H 109.5(5)
C29H C30H H30V 109.5
C29H C30H H30W 109.5
H30V C30H H30W 109.5
C29H C30H H30X 109.5
H30V C30H H30X 109.5
H30W C30H H30X 109.5
C29H C31H H31V 109.5
C29H C31H H31W 109.5
H31V C31H H31W 109.5
C29H C31H H31X 109.5
H31V C31H H31X 109.5
H31W C31H H31X 109.5
O8H C32H N11H 122.4(6)
O8H C32H C29H 121.8(6)
N11H C32H C29H 115.7(5)
N11H C33H C36H 112.4(7)
N11H C33H C34H 107.5(6)
C36H C33H C34H 106.8(6)
N11H C33H C35H 108.6(6)
C36H C33H C35H 111.8(6)
C34H C33H C35H 109.6(7)
C33H C34H H34V 109.5
C33H C34H H34W 109.5
H34V C34H H34W 109.5
C33H C34H H34X 109.5
H34V C34H H34X 109.5
H34W C34H H34X 109.5
C33H C35H H35V 109.5
C33H C35H H35W 109.5
H35V C35H H35W 109.5
C33H C35H H35X 109.5
H35V C35H H35X 109.5
H35W C35H H35X 109.5
O9H C36H N12H 121.5(7)
O9H C36H C33H 121.9(7)
N12H C36H C33H 116.6(6)
N12H C37H C38H 109.4(6)
N12H C37H C39H 110.0(8)
C38H C37H C39H 111.5(7)
N12H C37H C40H 109.3(6)
C38H C37H C40H 107.1(8)
C39H C37H C40H 109.4(6)
C37H C38H H38V 109.5
C37H C38H H38W 109.5
H38V C38H H38W 109.5
C37H C38H H38X 109.5
H38V C38H H38X 109.5
H38W C38H H38X 109.5
C37H C39H H39V 109.5
C37H C39H H39W 109.5
H39V C39H H39W 109.5
C37H C39H H39X 109.5
H39V C39H H39X 109.5
H39W C39H H39X 109.5
O10H C40H N13H 122.8(8)
O10H C40H C37H 121.2(7)
N13H C40H C37H 115.6(7)
C42H C41H N13H 107.2(8)
C42H C41H C43H 115.8(9)
N13H C41H C43H 111.7(9)
C42H C41H C44H 106.8(9)
N13H C41H C44H 106.7(7)
C43H C41H C44H 108.2(9)
C41H C42H H42V 109.5
C41H C42H H42W 109.5
H42V C42H H42W 109.5
C41H C42H H42$ 109.5
H42V C42H H42$ 109.5
H42W C42H H42$ 109.5
C41H C43H H43V 109.5
C41H C43H H43W 109.5
H43V C43H H43W 109.5
C41H C43H H43X 109.5
H43V C43H H43X 109.5
H43W C43H H43X 109.5
O11H C44H O12H 121.4(9)
O11H C44H C41H 123.5(10)
O12H C44H C41H 114.8(9)
C46H C45H O12H 111.4(7)
C46H C45H H45N 109.3
O12H C45H H45N 109.3
C46H C45H H45O 109.3
O12H C45H H45O 109.4
H45N C45H H45O 108.0
C45H C46H Si1H 116.4(7)
C45H C46H H46N 108.2
Si1H C46H H46N 108.2
C45H C46H H46O 108.2
Si1H C46H H46O 108.2
H46N C46H H46O 107.3
Si1H C47H H47V 109.5
Si1H C47H H47W 109.5
H47V C47H H47W 109.5
Si1H C47H H47X 109.5
H47V C47H H47X 109.5
H47W C47H H47X 109.5
Si1H C48H H48V 109.5
Si1H C48H H48W 109.5
H48V C48H H48W 109.5
Si1H C48H H48X 109.5
H48V C48H H48X 109.5
H48W C48H H48X 109.5
Si1H C49H H49V 109.5
Si1H C49H H49W 109.5
H49V C49H H49W 109.5
Si1H C49H H49X 109.5
H49V C49H H49X 109.5
H49W C49H H49X 109.5
N1H N2H N3H 171.9(18)
N2H N3H C1H 115.8(8)
C4H N4H C5H 121.2(6)
C4H N4H H4H 119.4
C5H N4H H4H 119.4
C8H N5H C9H 119.7(6)
C8H N5H H5H 120.2
C9H N5H H5H 120.2
C12H N6H C13H 120.4(5)
C12H N6H H6H 119.8
C13H N6H H6H 119.8
C16H N7H C17H 120.6(6)
C16H N7H H7H 119.7
C17H N7H H7H 119.7
C20H N8K C21K 114.4(14)
C20H N8K H8K 122.8
C21K N8K H8K 122.8
C21J N8J C20H 126.9(12)
C21J N8J H8J 116.6
C20H N8J H8J 116.6
C24H N9H C25H 121.8(6)
C24H N9H H9H 119.1
C25H N9H H9H 119.1
C28H N10H C29H 121.6(5)
C28H N10H H105 119.2
C29H N10H H105 119.2
C32H N11H C33H 121.6(6)
C32H N11H H115 119.2
C33H N11H H115 119.2
C36H N12H C37H 124.2(6)
C36H N12H H12H 117.9
C37H N12H H12H 117.9
C40H N13H C41H 123.1(8)
C40H N13H H13H 118.5
C41H N13H H13H 118.5
C44H O12H C45H 114.4(8)
C47H Si1H C49H 110.4(6)
C47H Si1H C46H 110.7(6)
C49H Si1H C46H 107.6(6)
C47H Si1H C48H 109.2(4)
C49H Si1H C48H 110.9(5)
C46H Si1H C48H 108.0(4)
N1A N2A N3A 169.8(15)
N2A N3A C1A 112.9(8)
C4A N4A C5A 122.0(6)
C4A N4A H4A 119.0
C5A N4A H4A 119.0
C8A N5A C9A 120.9(6)
C8A N5A H5A 119.5
C9A N5A H5A 119.5
C12A N6A C13A 121.2(6)
C12A N6A H6A 119.4
C13A N6A H6A 119.4
C16A N7A C17A 121.1(6)
C16A N7A H7A 119.5
C17A N7A H7A 119.5
C20A N8A C21A 121.6(7)
C20A N8A H8A 119.2
C21A N8A H8A 119.2
C24A N9A C25A 121.7(7)
C24A N9A H9A 119.1
C25A N9A H9A 119.1
C28A N10A C29A 120.8(6)
C28A N10A H10Y 119.6
C29A N10A H10Y 119.6
C32A N11A C33A 122.8(6)
C32A N11A H11Y 118.6
C33A N11A H11Y 118.6
C36A N12A C37A 120.8(6)
C36A N12A H12A 119.6
C37A N12A H12A 119.6
C40A N13A C41A 121.8(6)
C40A N13A H13A 119.1
C41A N13A H13A 119.1
N1D N2D N3D 171.3(10)
N2D N3D C1D 113.7(7)
C4D N4D C5D 123.2(5)
C4D N4D H4D 118.4
C5D N4D H4D 118.4
C8D N5D C9D 122.6(6)
C8D N5D H5D 118.7
C9D N5D H5D 118.7
C12D N6D C13D 121.5(6)
C12D N6D H6D 119.2
C13D N6D H6D 119.2
C16D N7D C17D 121.6(5)
C16D N7D H7D 119.2
C17D N7D H7D 119.2
C20D N8D C21D 121.3(6)
C20D N8D H8D 119.3
C21D N8D H8D 119.3
C24D N9D C25D 119.2(6)
C24D N9D H9D 120.4
C25D N9D H9D 120.4
C28D N10D C29D 120.9(7)
C28D N10D H101 119.6
C29D N10D H101 119.6
C32D N11D C33D 123.6(7)
C32D N11D H111 118.2
C33D N11D H111 118.2
C36D N12D C37D 119.6(7)
C36D N12D H12D 120.2
C37D N12D H12D 120.2
C40D N13D C41D 120.2(8)
C40D N13D H13D 119.9
C41D N13D H13D 119.9
N1E N2E N3E 173.2(13)
N2E N3E C3E 113.9(7)
C4E N4E C5E 118.8(6)
C4E N4E H4E 120.6
C5E N4E H4E 120.6
C8E N5E C9E 121.4(6)
C8E N5E H5E 119.3
C9E N5E H5E 119.3
C12E N6E C13E 125.2(6)
C12E N6E H6E 117.4
C13E N6E H6E 117.4
C16E N7E C17E 121.7(6)
C16E N7E H7E 119.1
C17E N7E H7E 119.1
C20E N8E C21E 119.9(7)
C20E N8E H8E 120.0
C21E N8E H8E 120.0
C24E N9E C25E 118.6(6)
C24E N9E H9E 120.7
C25E N9E H9E 120.7
C28E N10E C29E 121.1(6)
C28E N10E H102 119.5
C29E N10E H102 119.5
C32E N11E C33E 120.6(7)
C32E N11E H112 119.7
C33E N11E H112 119.7
C36E N12E C37E 123.1(6)
C36E N12E H12E 118.5
C37E N12E H12E 118.5
C40E N13E C41E 120.4(7)
C40E N13E H13E 119.8
C41E N13E H13E 119.8
N1F N2F N3F 168(2)
N2F N3F C1F 111.5(11)
C4F N4F C5F 121.1(9)
C4F N4F H4F 119.5
C5F N4F H4F 119.5
C8F N5F C9F 121.5(6)
C8F N5F H5F 119.2
C9F N5F H5F 119.2
C12F N6F C13F 124.6(6)
C12F N6F H6F 117.7
C13F N6F H6F 117.7
C16F N7F C17F 121.3(6)
C16F N7F H7F 119.4
C17F N7F H7F 119.4
C20F N8F C21F 119.5(6)
C20F N8F H8F 120.2
C21F N8F H8F 120.2
C24F N9F C25F 119.8(5)
C24F N9F H9F 120.1
C25F N9F H9F 120.1
C28F N10F C29F 122.7(6)
C28F N10F H103 118.6
C29F N10F H103 118.6
C32F N11F C33F 124.6(6)
C32F N11F H113 117.7
C33F N11F H113 117.7
C36F N12F C37F 122.9(6)
C36F N12F H12F 118.6
C37F N12F H12F 118.6
C40F N13F C41F 121.0(6)
C40F N13F H13F 119.5
C41F N13F H13F 119.5
N1G N2G N3G 170.1(19)
N2G N3G C1G 115.9(9)
C4G N4G C5G 123.0(6)
C4G N4G H4G 118.5
C5G N4G H4G 118.5
C8G N5G C9G 124.3(6)
C8G N5G H5G 117.9
C9G N5G H5G 117.9
C12G N6G C13G 119.4(6)
C12G N6G H6G 120.3
C13G N6G H6G 120.3
C16G N7G C17G 122.4(6)
C16G N7G H7G 118.8
C17G N7G H7G 118.8
C20G N8G C21G 122.9(6)
C20G N8G H8G 118.6
C21G N8G H8G 118.6
C24G N9G C25G 120.8(6)
C24G N9G H9G 119.6
C25G N9G H9G 119.6
C28G N10G C29G 121.3(6)
C28G N10G H104 119.3
C29G N10G H104 119.3
C32G N11G C33G 119.1(6)
C32G N11G H114 120.5
C33G N11G H114 120.5
C36G N12G C37G 123.9(6)
C36G N12G H12G 118.1
C37G N12G H12G 118.1
C40G N13G C41G 124.2(6)
C40G N13G H13G 117.9
C41G N13G H13G 117.9
C44A O12A C45A 113.9(10)
C44D O12D C45D 119.5(12)
C44E O12E C45E 112.7(8)
C44F O12F C45F 112.3(8)
C44G O12G C45G 116.1(8)
C48A Si1A C49A 114.1(9)
C48A Si1A C47A 105.2(11)
C49A Si1A C47A 105.0(6)
C48A Si1A C46A 105.4(6)
C49A Si1A C46A 116.4(6)
C47A Si1A C46A 110.2(6)
C47D Si1D C46D 102.2(6)
C47D Si1D C48D 113.0(7)
C46D Si1D C48D 111.3(5)
C47D Si1D C49D 108.6(8)
C46D Si1D C49D 115.2(6)
C48D Si1D C49D 106.6(5)
C47E Si1E C48E 122.6(7)
C47E Si1E C46E 111.5(6)
C48E Si1E C46E 108.2(6)
C47E Si1E C49E 104.9(7)
C48E Si1E C49E 103.1(6)
C46E Si1E C49E 104.6(6)
C47F Si1F C46F 111.3(9)
C47F Si1F C48F 115.7(9)
C46F Si1F C48F 109.5(5)
C47F Si1F C49F 106.1(10)
C46F Si1F C49F 106.6(7)
C48F Si1F C49F 107.0(7)
C48G Si1G C47G 114.0(7)
C48G Si1G C46G 108.7(6)
C47G Si1G C46G 109.1(5)
C48G Si1G C49G 109.2(11)
C47G Si1G C49G 105.9(7)
C46G Si1G C49G 109.9(8)

loop_
_geom_bond_atom_site_label_1
_geom_bond_atom_site_label_2
_geom_bond_distance
C1A N3A 1.494(10)
C1A C3A 1.519(11)
C1A C4A 1.526(11)
C1A C2A 1.535(11)
C2A H2A1 0.9800
C2A H2A2 0.9800
C2A H2A3 0.9800
C3A H3A1 0.9800
C3A H3A2 0.9800
C3A H3A3 0.9800
C4A O1A 1.235(9)
C4A N4A 1.360(10)
C5A N4A 1.457(10)
C5A C8A 1.515(9)
C5A C6A 1.538(10)
C5A C7A 1.539(9)
C6A H6A1 0.9800
C6A H6A2 0.9800
C6A H6A3 0.9800
C7A H7A1 0.9800
C7A H7A2 0.9800
C7A H7A3 0.9800
C8A O2A 1.225(8)
C8A N5A 1.333(10)
C9A N5A 1.493(9)
C9A C11A 1.516(11)
C9A C12A 1.548(10)
C9A C10A 1.561(12)
C10A H10A 0.9800
C10A H10B 0.9800
C10A H10C 0.9800
C11A H11A 0.9800
C11A H11B 0.9800
C11A H11C 0.9800
C12A O3A 1.198(9)
C12A N6A 1.383(10)
C13A N6A 1.434(9)
C13A C14A 1.493(10)
C13A C16A 1.542(9)
C13A C15A 1.556(9)
C14A H14A 0.9800
C14A H14B 0.9800
C14A H14C 0.9800
C15A H15A 0.9800
C15A H15B 0.9800
C15A H15C 0.9800
C16A O4A 1.192(9)
C16A N7A 1.365(10)
C17A N7A 1.496(9)
C17A C19A 1.531(13)
C17A C18A 1.536(10)
C17A C20A 1.552(13)
C18A H18A 0.9800
C18A H18B 0.9800
C18A H18C 0.9800
C19A H19A 0.9800
C19A H19B 0.9800
C19A H19C 0.9800
C20A O5A 1.250(10)
C20A N8A 1.338(14)
C21A C24A 1.483(17)
C21A N8A 1.477(14)
C21A C22A 1.502(17)
C21A C23A 1.512(19)
C22A H22A 0.9800
C22A H22B 0.9800
C22A H22C 0.9800
C23A H23A 0.9800
C23A H23B 0.9800
C23A H23C 0.9800
C24A O6A 1.204(10)
C24A N9A 1.361(12)
C25A N9A 1.488(12)
C25A C26A 1.502(11)
C25A C27A 1.525(11)
C25A C28A 1.565(10)
C26A H26A 0.9800
C26A H26B 0.9800
C26A H26C 0.9800
C27A H27A 0.9800
C27A H27B 0.9800
C27A H27C 0.9800
C28A O7A 1.232(9)
C28A N10A 1.354(10)
C29A N10A 1.461(9)
C29A C31A 1.502(11)
C29A C32A 1.554(9)
C29A C30A 1.558(11)
C30A H30A 0.9800
C30A H30B 0.9800
C30A H30C 0.9800
C31A H31A 0.9800
C31A H31B 0.9800
C31A H31C 0.9800
C32A O8A 1.219(9)
C32A N11A 1.331(10)
C33A N11A 1.470(8)
C33A C34A 1.516(10)
C33A C35A 1.521(11)
C33A C36A 1.565(11)
C34A H34A 0.9800
C34A H34B 0.9800
C34A H34C 0.9800
C35A H35A 0.9800
C35A H35B 0.9800
C35A H35C 0.9800
C36A O9A 1.211(9)
C36A N12A 1.357(11)
C37A N12A 1.448(10)
C37A C40A 1.515(11)
C37A C39A 1.540(11)
C37A C38A 1.565(11)
C38A H38A 0.9800
C38A H38B 0.9800
C38A H38C 0.9800
C39A H39A 0.9800
C39A H39B 0.9800
C39A H39C 0.9800
C40A O10A 1.247(9)
C40A N13A 1.369(10)
C41A N13A 1.427(10)
C41A C43A 1.521(14)
C41A C44A 1.554(13)
C41A C42A 1.584(12)
C42A H42A 0.9800
C42A H42B 0.9800
C42A H42C 0.9800
C43A H43A 0.9800
C43A H43B 0.9800
C43A H43C 0.9800
C44A O11A 1.187(14)
C44A O12A 1.284(14)
C45A O12A 1.497(15)
C45A C46A 1.541(15)
C45A H45A 0.9900
C45A H45B 0.9900
C46A Si1A 1.863(12)
C46A H46A 0.9900
C46A H46B 0.9900
C47A Si1A 1.859(12)
C47A H47A 0.9800
C47A H47B 0.9800
C47A H47C 0.9800
C48A Si1A 1.764(16)
C48A H48A 0.9800
C48A H48B 0.9800
C48A H48C 0.9800
C49A Si1A 1.829(13)
C49A H49A 0.9800
C49A H49B 0.9800
C49A H49C 0.9800
C1B N3B 1.485(9)
C1B C2B 1.519(10)
C1B C4B 1.531(9)
C1B C3B 1.540(9)
C2B H2B1 0.9800
C2B H2B2 0.9800
C2B H2B3 0.9800
C3B H3B1 0.9800
C3B H3B2 0.9800
C3B H3B3 0.9800
C4B O1B 1.240(8)
C4B N4B 1.331(10)
C5B N4B 1.477(9)
C5B C6B 1.507(9)
C5B C7B 1.515(9)
C5B C8B 1.560(8)
C6B H6B1 0.9800
C6B H6B2 0.9800
C6B H6B3 0.9800
C7B H7B1 0.9800
C7B H7B2 0.9800
C7B H7B3 0.9800
C8B O2B 1.207(8)
C8B N5B 1.355(9)
C9B N5B 1.456(8)
C9B C10B 1.524(11)
C9B C12B 1.523(9)
C9B C11B 1.543(10)
C10B H10D 0.9800
C10B H10E 0.9800
C10B H10F 0.9800
C11B H11D 0.9800
C11B H11E 0.9800
C11B H11F 0.9800
C12B O3B 1.238(8)
C12B N6B 1.338(9)
C13B N6B 1.485(8)
C13B C14B 1.531(9)
C13B C16B 1.548(9)
C13B C15B 1.562(9)
C14B H14D 0.9800
C14B H14E 0.9800
C14B H14F 0.9800
C15B H15D 0.9800
C15B H15E 0.9800
C15B H15F 0.9800
C16B O4B 1.270(8)
C16B N7B 1.316(10)
C17B N7B 1.457(10)
C17B C20B 1.527(11)
C17B C18B 1.537(10)
C17B C19B 1.542(10)
C18B H18D 0.9800
C18B H18E 0.9800
C18B H18F 0.9800
C19B H19D 0.9800
C19B H19E 0.9800
C19B H19F 0.9800
C20B O5B 1.231(9)
C20B N8B 1.327(10)
C21B N8B 1.470(10)
C21B C22B 1.512(11)
C21B C23B 1.521(11)
C21B C24B 1.559(12)
C22B H22D 0.9800
C22B H22E 0.9800
C22B H22F 0.9800
C23B H23D 0.9800
C23B H23E 0.9800
C23B H23F 0.9800
C24B O6B 1.257(9)
C24B N9B 1.317(10)
C25B N9B 1.471(10)
C25B C26B 1.513(11)
C25B C27B 1.517(12)
C25B C28B 1.547(13)
C26B H26D 0.9800
C26B H26E 0.9800
C26B H26F 0.9800
C27B H27D 0.9800
C27B H27E 0.9800
C27B H27F 0.9800
C28B O7B 1.227(9)
C28B N10B 1.374(12)
C29B N10B 1.453(12)
C29B C32B 1.550(16)
C29B C30B 1.580(14)
C29B C31B 1.589(15)
C30B H30D 0.9800
C30B H30E 0.9800
C30B H30F 0.9800
C31B H31D 0.9800
C31B H31E 0.9800
C31B H31F 0.9800
C32B O8B 1.232(10)
C32B N11B 1.313(16)
C33B N11B 1.456(15)
C33B C34B 1.506(17)
C33B C36B 1.532(10)
C33B C35B 1.536(11)
C34B H34D 0.9800
C34B H34E 0.9800
C34B H34F 0.9800
C35B H35D 0.9800
C35B H35E 0.9800
C35B H35F 0.9800
C36B O9B 1.263(11)
C36B N12B 1.324(12)
C37B N12B 1.475(9)
C37B C38B 1.527(12)
C37B C39B 1.543(12)
C37B C40B 1.552(11)
C38B H38D 0.9800
C38B H38E 0.9800
C38B H38F 0.9800
C39B H39D 0.9800
C39B H39E 0.9800
C39B H39F 0.9800
C40B O10B 1.217(10)
C40B N13B 1.316(12)
C41B C42B 1.470(17)
C41B N13B 1.484(11)
C41B C43B 1.551(18)
C41B C44B 1.558(15)
C42B H42D 0.9800
C42B H42E 0.9800
C42B H42F 0.9800
C43B H43D 0.9800
C43B H43E 0.9800
C43B H43F 0.9800
C44B O11B 1.214(12)
C44B O12B 1.316(13)
C45B O12B 1.406(13)
C45B C46B 1.474(12)
C45B H45C 0.9900
C45B H45D 0.9900
C46B Si1B 1.923(10)
C46B H46C 0.9900
C46B H46D 0.9900
C47B Si1B 1.888(10)
C47B H47D 0.9800
C47B H47E 0.9800
C47B H47F 0.9800
C48B Si1B 1.872(8)
C48B H48D 0.9800
C48B H48E 0.9800
C48B H48F 0.9800
C49B Si1B 1.860(10)
C49B H49D 0.9800
C49B H49E 0.9800
C49B H49F 0.9800
N1B N2B 1.109(11)
N2B N3B 1.266(9)
N4B H4B 0.8800
N5B H5B 0.8800
N6B H6B 0.8800
N7B H7B 0.8800
N8B H8B 0.8800
N9B H9B 0.8800
N10B H10Z 0.8800
N11B H11Z 0.8800
N12B H12B 0.8800
N13B H13B 0.8800
C1C C4C 1.427(18)
C1C C3C 1.445(18)
C1C N3C 1.479(11)
C1C C2C 1.72(2)
C2C H2C1 0.9800
C2C H2C2 0.9800
C2C H2C3 0.9800
C3C H3C1 0.9800
C3C H3C2 0.9800
C3C H3C3 0.9800
C4C O1C 1.274(11)
C4C N4C 1.385(16)
C5C N4C 1.421(13)
C5C C8C 1.560(12)
C5C C6C 1.567(16)
C5C C7C 1.574(16)
C6C H6C1 0.9800
C6C H6C2 0.9800
C6C H6C3 0.9800
C7C H7C1 0.9800
C7C H7C2 0.9800
C7C H7C3 0.9800
C8C O2C 1.272(10)
C8C N5C 1.296(13)
C9C C11C 1.450(13)
C9C N5C 1.507(11)
C9C C12C 1.539(10)
C9C C10C 1.549(12)
C10C H10G 0.9800
C10C H10H 0.9800
C10C H10I 0.9800
C11C H11G 0.9800
C11C H11H 0.9800
C11C H11I 0.9800
C12C O3C 1.245(9)
C12C N6C 1.304(10)
C13C C16C 1.468(12)
C13C C14C 1.528(12)
C13C N6C 1.535(9)
C13C C15C 1.568(10)
C14C H14G 0.9800
C14C H14H 0.9800
C14C H14I 0.9800
C15C H15G 0.9800
C15C H15H 0.9800
C15C H15I 0.9800
C16C O4C 1.253(9)
C16C N7C 1.330(10)
C17C N7C 1.471(10)
C17C C19C 1.479(12)
C17C C20C 1.490(11)
C17C C18C 1.578(13)
C18C H18G 0.9800
C18C H18H 0.9800
C18C H18I 0.9800
C19C H19G 0.9800
C19C H19H 0.9800
C19C H19I 0.9800
C20C O5C 1.259(8)
C20C N8C 1.303(11)
C21C N8C 1.459(10)
C21C C24C 1.481(11)
C21C C23C 1.528(11)
C21C C22C 1.553(10)
C22C H22G 0.9800
C22C H22H 0.9800
C22C H22I 0.9800
C23C H23G 0.9800
C23C H23H 0.9800
C23C H23I 0.9800
C24C O6C 1.245(9)
C24C N9C 1.384(9)
C25C N9C 1.444(11)
C25C C28C 1.489(11)
C25C C27C 1.530(11)
C25C C26C 1.593(10)
C26C H26G 0.9800
C26C H26H 0.9800
C26C H26I 0.9800
C27C H27G 0.9800
C27C H27H 0.9800
C27C H27I 0.9800
C28C O7C 1.229(9)
C28C N10C 1.391(10)
C29C N10C 1.458(9)
C29C C30C 1.507(11)
C29C C31C 1.509(10)
C29C C32C 1.534(11)
C30C H30G 0.9800
C30C H30H 0.9800
C30C H30I 0.9800
C31C H31G 0.9800
C31C H31H 0.9800
C31C H31I 0.9800
C32C O8C 1.235(9)
C32C N11C 1.346(11)
C33C N11C 1.478(9)
C33C C36C 1.511(9)
C33C C34C 1.515(12)
C33C C35C 1.525(11)
C34C H34G 0.9800
C34C H34H 0.9800
C34C H34I 0.9800
C35C H35G 0.9800
C35C H35H 0.9800
C35C H35I 0.9800
C36C O9C 1.230(8)
C36C N12C 1.359(9)
C37C N12C 1.446(8)
C37C C38C 1.553(10)
C37C C39C 1.563(10)
C37C C40C 1.559(10)
C38C H38G 0.9800
C38C H38H 0.9800
C38C H38I 0.9800
C39C H39G 0.9800
C39C H39H 0.9800
C39C H39I 0.9800
C40C O10C 1.258(9)
C40C N13C 1.281(10)
C41C N13C 1.496(8)
C41C C43C 1.516(11)
C41C C42C 1.526(10)
C41C C44C 1.543(10)
C42C H42G 0.9800
C42C H42H 0.9800
C42C H42I 0.9800
C43C H43G 0.9800
C43C H43H 0.9800
C43C H43I 0.9800
C44C O11C 1.220(10)
C44C O12C 1.324(10)
C45C O12C 1.450(10)
C45C C46C 1.521(12)
C45C H45E 0.9900
C45C H45F 0.9900
C46C Si1C 1.899(9)
C46C H46E 0.9900
C46C H46F 0.9900
C47C Si1C 1.847(12)
C47C H47G 0.9800
C47C H47H 0.9800
C47C H47I 0.9800
C48C Si1C 1.811(11)
C48C H48G 0.9802
C48C H48H 0.9802
C48C H48I 0.9802
C49C Si1C 1.862(12)
C49C H49G 0.9800
C49C H49H 0.9800
C49C H49I 0.9800
N1C N2C 1.129(13)
N2C N3C 1.228(12)
N4C H4C 0.8800
N5C H5C 0.8800
N6C H6C 0.8800
N7C H7C 0.8800
N8C H8C 0.8800
N9C H9C 0.8800
N10C H10 0.8800
N11C H11 0.8800
N12C H12C 0.8800
N13C H13C 0.8800
C1D N3D 1.507(8)
C1D C4D 1.535(8)
C1D C2D 1.539(9)
C1D C3D 1.539(10)
C2D H2D1 0.9800
C2D H2D2 0.9800
C2D H2D3 0.9800
C3D H3D1 0.9800
C3D H3D2 0.9800
C3D H3D3 0.9800
C4D O1D 1.235(8)
C4D N4D 1.333(9)
C5D N4D 1.470(8)
C5D C8D 1.516(9)
C5D C7D 1.530(8)
C5D C6D 1.549(9)
C6D H6D1 0.9800
C6D H6D2 0.9800
C6D H6D3 0.9800
C7D H7D1 0.9800
C7D H7D2 0.9800
C7D H7D3 0.9800
C8D O2D 1.241(8)
C8D N5D 1.337(9)
C9D N5D 1.477(9)
C9D C11D 1.515(11)
C9D C10D 1.548(10)
C9D C12D 1.568(10)
C10D H10J 0.9800
C10D H10K 0.9800
C10D H10L 0.9800
C11D H11J 0.9800
C11D H11K 0.9800
C11D H11L 0.9800
C12D O3D 1.223(8)
C12D N6D 1.350(10)
C13D N6D 1.446(9)
C13D C15D 1.487(11)
C13D C16D 1.537(9)
C13D C14D 1.547(10)
C14D H14J 0.9800
C14D H14K 0.9800
C14D H14L 0.9800
C15D H15J 0.9800
C15D H15K 0.9800
C15D H15L 0.9800
C16D O4D 1.208(8)
C16D N7D 1.362(8)
C17D N7D 1.475(9)
C17D C19D 1.519(10)
C17D C18D 1.527(9)
C17D C20D 1.564(10)
C18D H18J 0.9800
C18D H18K 0.9800
C18D H18L 0.9800
C19D H19J 0.9800
C19D H19K 0.9800
C19D H19L 0.9800
C20D O5D 1.228(9)
C20D N8D 1.371(9)
C21D N8D 1.449(9)
C21D C23D 1.538(11)
C21D C24D 1.536(11)
C21D C22D 1.549(11)
C22D H22J 0.9800
C22D H22K 0.9800
C22D H22L 0.9800
C23D H23J 0.9800
C23D H23K 0.9800
C23D H23L 0.9800
C24D O6D 1.191(9)
C24D N9D 1.375(10)
C25D N9D 1.438(10)
C25D C28D 1.505(12)
C25D C26D 1.553(12)
C25D C27D 1.563(10)
C26D H26J 0.9800
C26D H26K 0.9800
C26D H26L 0.9800
C27D H27J 0.9800
C27D H27K 0.9800
C27D H27L 0.9800
C28D O7D 1.228(9)
C28D N10D 1.332(11)
C29D N10D 1.466(11)
C29D C31D 1.48(2)
C29D C30D 1.496(13)
C29D C32D 1.564(16)
C30D H30J 0.9800
C30D H30K 0.9800
C30D H30L 0.9800
C31D H31J 0.9801
C31D H31K 0.9801
C31D H31L 0.9801
C32D O8D 1.244(10)
C32D N11D 1.364(15)
C33D N11D 1.457(14)
C33D C35D 1.533(12)
C33D C36D 1.537(12)
C33D C34D 1.549(16)
C34D H34J 0.9800
C34D H34K 0.9800
C34D H34L 0.9800
C35D H35J 0.9800
C35D H35K 0.9800
C35D H35L 0.9800
C36D O9D 1.198(12)
C36D N12D 1.363(13)
C37D N12D 1.464(10)
C37D C40D 1.519(11)
C37D C38D 1.520(13)
C37D C39D 1.526(14)
C38D H38J 0.9800
C38D H38K 0.9800
C38D H38L 0.9800
C39D H39J 0.9800
C39D H39K 0.9800
C39D H39L 0.9800
C40D O10D 1.240(10)
C40D N13D 1.355(11)
C41D N13D 1.410(13)
C41D C43D 1.49(2)
C41D C44D 1.575(17)
C41D C42D 1.616(17)
C42D H42J 0.9800
C42D H42K 0.9800
C42D H42L 0.9800
C43D H43J 0.9800
C43D H43K 0.9800
C43D H43L 0.9800
C44D O11D 1.174(16)
C44D O12D 1.32(2)
C45D C46D 1.495(5)
C45D O12D 1.517(14)
C45D H45G 0.9900
C45D H45H 0.9900
C46D Si1D 1.819(13)
C46D H46G 0.9900
C46D H46H 0.9900
C47D Si1D 1.777(17)
C47D H47J 0.9800
C47D H47K 0.9800
C47D H47L 0.9800
C48D Si1D 1.844(11)
C48D H48J 0.9800
C48D H48K 0.9800
C48D H48L 0.9800
C49D Si1D 1.862(11)
C49D H49J 0.9800
C49D H49K 0.9800
C49D H49L 0.9800
C1E C3E 1.517(10)
C1E H1E1 0.9800
C1E H1E2 0.9800
C1E H1E3 0.9800
C2E C3E 1.511(11)
C2E H2E1 0.9800
C2E H2E2 0.9800
C2E H2E3 0.9800
C3E N3E 1.493(9)
C3E C4E 1.573(9)
C4E O1E 1.212(10)
C4E N4E 1.324(11)
C5E N4E 1.490(9)
C5E C7E 1.518(12)
C5E C8E 1.532(12)
C5E C6E 1.533(14)
C6E H6E1 0.9800
C6E H6E2 0.9800
C6E H6E3 0.9800
C7E H7E1 0.9800
C7E H7E2 0.9800
C7E H7E3 0.9800
C8E O2E 1.201(9)
C8E N5E 1.386(9)
C9E N5E 1.441(10)
C9E C10E 1.505(12)
C9E C12E 1.550(9)
C9E C11E 1.581(10)
C10E H10M 0.9800
C10E H10N 0.9800
C10E H10O 0.9800
C11E H11M 0.9800
C11E H11N 0.9800
C11E H11O 0.9800
C12E O3E 1.215(9)
C12E N6E 1.376(10)
C13E N6E 1.424(10)
C13E C15E 1.467(13)
C13E C14E 1.519(11)
C13E C16E 1.588(9)
C14E H14M 0.9800
C14E H14N 0.9800
C14E H14O 0.9800
C15E H15M 0.9800
C15E H15N 0.9800
C15E H15O 0.9800
C16E O4E 1.209(9)
C16E N7E 1.354(10)
C17E C19E 1.454(13)
C17E N7E 1.482(9)
C17E C20E 1.576(10)
C17E C18E 1.591(11)
C18E H18M 0.9800
C18E H18N 0.9800
C18E H18O 0.9800
C19E H19M 0.9800
C19E H19N 0.9800
C19E H19O 0.9800
C20E O5E 1.210(10)
C20E N8E 1.369(12)
C21E N8E 1.477(10)
C21E C22E 1.511(11)
C21E C23E 1.530(15)
C21E C24E 1.584(10)
C22E H22M 0.9800
C22E H22N 0.9800
C22E H22O 0.9800
C23E H23M 0.9800
C23E H23N 0.9800
C23E H23O 0.9800
C24E O6E 1.215(9)
C24E N9E 1.316(10)
C25E N9E 1.485(9)
C25E C27E 1.495(9)
C25E C26E 1.520(12)
C25E C28E 1.592(10)
C26E H26M 0.9800
C26E H26N 0.9800
C26E H26O 0.9800
C27E H27M 0.9800
C27E H27N 0.9800
C27E H27O 0.9800
C28E O7E 1.226(10)
C28E N10E 1.292(11)
C29E N10E 1.470(11)
C29E C31E 1.551(12)
C29E C32E 1.559(10)
C29E C30E 1.558(11)
C30E H30M 0.9800
C30E H30N 0.9800
C30E H30O 0.9800
C31E H31M 0.9800
C31E H31N 0.9800
C31E H31O 0.9800
C32E O8E 1.253(10)
C32E N11E 1.332(11)
C33E N11E 1.456(9)
C33E C35E 1.513(10)
C33E C34E 1.554(13)
C33E C36E 1.562(9)
C34E H34M 0.9800
C34E H34N 0.9800
C34E H34O 0.9800
C35E H35M 0.9800
C35E H35N 0.9800
C35E H35O 0.9800
C36E O9E 1.230(8)
C36E N12E 1.324(9)
C37E N12E 1.472(9)
C37E C38E 1.490(11)
C37E C40E 1.524(11)
C37E C39E 1.540(10)
C38E H38M 0.9800
C38E H38N 0.9800
C38E H38O 0.9800
C39E H39M 0.9800
C39E H39N 0.9800
C39E H39O 0.9800
C40E O10E 1.221(10)
C40E N13E 1.351(9)
C41E N13E 1.428(10)
C41E C43E 1.532(12)
C41E C42E 1.553(12)
C41E C44E 1.552(13)
C42E H42M 0.9800
C42E H42N 0.9800
C42E H42O 0.9800
C43E H43M 0.9800
C43E H43N 0.9800
C43E H43O 0.9800
C44E O11E 1.215(12)
C44E O12E 1.339(11)
C45E O12E 1.480(10)
C45E C46E 1.490(13)
C45E H45P 0.9900
C45E H45Q 0.9900
C46E Si1E 1.911(11)
C46E H46P 0.9900
C46E H46Q 0.9900
C47E Si1E 1.844(12)
C47E H47M 0.9800
C47E H47N 0.9800
C47E H47O 0.9800
C48E Si1E 1.862(11)
C48E H48M 0.9800
C48E H48N 0.9800
C48E H48O 0.9800
C49E Si1E 1.938(12)
C49E H49M 0.9800
C49E H49N 0.9800
C49E H49O 0.9800
C1F C3F 1.40(2)
C1F N3F 1.526(14)
C1F C2F 1.54(3)
C1F C4F 1.601(13)
C2F H2F1 0.9800
C2F H2F2 0.9800
C2F H2F3 0.9800
C3F H3F1 0.9800
C3F H3F2 0.9800
C3F H3F3 0.9800
C4F O1F 1.197(12)
C4F N4F 1.287(13)
C5F C7F 1.464(19)
C5F C8F 1.497(12)
C5F N4F 1.541(13)
C5F C6F 1.54(2)
C6F H6F1 0.9800
C6F H6F2 0.9800
C6F H6F3 0.9800
C7F H7F1 0.9800
C7F H7F2 0.9800
C7F H7F3 0.9800
C8F O2F 1.184(10)
C8F N5F 1.393(11)
C9F N5F 1.451(11)
C9F C11F 1.512(13)
C9F C10F 1.556(10)
C9F C12F 1.560(10)
C10F H10P 0.9800
C10F H10Q 0.9800
C10F H10R 0.9800
C11F H11P 0.9800
C11F H11Q 0.9800
C11F H11R 0.9800
C12F O3F 1.212(9)
C12F N6F 1.380(10)
C13F N6F 1.408(10)
C13F C14F 1.480(12)
C13F C15F 1.522(11)
C13F C16F 1.597(9)
C14F H14P 0.9800
C14F H14Q 0.9800
C14F H14R 0.9800
C15F H15P 0.9800
C15F H15Q 0.9800
C15F H15R 0.9800
C16F O4F 1.199(9)
C16F N7F 1.357(10)
C17F C19F 1.459(13)
C17F N7F 1.463(10)
C17F C20F 1.593(10)
C17F C18F 1.601(12)
C18F H18P 0.9800
C18F H18Q 0.9800
C18F H18R 0.9800
C19F H19P 0.9800
C19F H19Q 0.9800
C19F H19R 0.9800
C20F O5F 1.191(9)
C20F N8F 1.371(10)
C21F N8F 1.479(10)
C21F C22F 1.523(10)
C21F C23F 1.517(11)
C21F C24F 1.548(10)
C22F H22P 0.9800
C22F H22Q 0.9800
C22F H22R 0.9800
C23F H23P 0.9800
C23F H23Q 0.9800
C23F H23R 0.9800
C24F O6F 1.249(8)
C24F N9F 1.326(9)
C25F N9F 1.477(9)
C25F C27F 1.496(9)
C25F C26F 1.527(11)
C25F C28F 1.581(9)
C26F H26P 0.9800
C26F H26Q 0.9800
C26F H26R 0.9800
C27F H27P 0.9800
C27F H27Q 0.9800
C27F H27R 0.9800
C28F O7F 1.221(9)
C28F N10F 1.321(10)
C29F N10F 1.454(10)
C29F C31F 1.508(12)
C29F C32F 1.518(10)
C29F C30F 1.547(10)
C30F H30P 0.9800
C30F H30Q 0.9800
C30F H30R 0.9800
C31F H31P 0.9800
C31F H31Q 0.9800
C31F H31R 0.9800
C32F O8F 1.238(9)
C32F N11F 1.314(10)
C33F N11F 1.473(9)
C33F C35F 1.512(12)
C33F C34F 1.529(12)
C33F C36F 1.540(10)
C34F H34P 0.9800
C34F H34Q 0.9800
C34F H34R 0.9800
C35F H35P 0.9800
C35F H35Q 0.9800
C35F H35R 0.9800
C36F O9F 1.238(8)
C36F N12F 1.348(9)
C37F N12F 1.466(9)
C37F C39F 1.485(10)
C37F C38F 1.512(9)
C37F C40F 1.531(11)
C38F H38P 0.9800
C38F H38Q 0.9800
C38F H38R 0.9800
C39F H39P 0.9800
C39F H39Q 0.9800
C39F H39R 0.9800
C40F O10F 1.187(10)
C40F N13F 1.389(10)
C41F C44F 1.489(12)
C41F N13F 1.489(9)
C41F C42F 1.551(12)
C41F C43F 1.565(13)
C42F H42P 0.9800
C42F H42Q 0.9800
C42F H42R 0.9800
C43F H43P 0.9800
C43F H43Q 0.9800
C43F H43R 0.9800
C44F O11F 1.171(10)
C44F O12F 1.300(10)
C45F O12F 1.496(12)
C45F C46F 1.522(12)
C45F H45J 0.9900
C45F H45K 0.9900
C46F Si1F 1.879(9)
C46F H46J 0.9900
C46F H46K 0.9900
C47F Si1F 1.76(2)
C47F H47P 0.9800
C47F H47Q 0.9800
C47F H47R 0.9800
C48F Si1F 1.881(13)
C48F H48P 0.9800
C48F H48Q 0.9800
C48F H48R 0.9800
C49F Si1F 1.949(17)
C49F H49P 0.9800
C49F H49Q 0.9800
C49F H49R 0.9800
C1G C4G 1.436(13)
C1G N3G 1.508(11)
C1G C2G 1.561(13)
C1G C3G 1.571(14)
C2G H2G1 0.9800
C2G H2G2 0.9800
C2G H2G3 0.9800
C3G H3G1 0.9800
C3G H3G2 0.9800
C3G H3G3 0.9800
C4G O1G 1.260(10)
C4G N4G 1.361(11)
C5G N4G 1.444(10)
C5G C6G 1.534(10)
C5G C7G 1.536(11)
C5G C8G 1.555(10)
C6G H6G1 0.9800
C6G H6G2 0.9800
C6G H6G3 0.9800
C7G H7G1 0.9800
C7G H7G2 0.9800
C7G H7G3 0.9800
C8G O2G 1.272(9)
C8G N5G 1.278(11)
C9G C11G 1.481(11)
C9G N5G 1.512(10)
C9G C12G 1.517(10)
C9G C10G 1.561(11)
C10G H10S 0.9800
C10G H10T 0.9800
C10G H10U 0.9800
C11G H11S 0.9800
C11G H11T 0.9800
C11G H11U 0.9800
C12G O3G 1.253(9)
C12G N6G 1.303(10)
C13G C16G 1.466(11)
C13G N6G 1.525(9)
C13G C15G 1.546(12)
C13G C14G 1.573(10)
C14G H14S 0.9800
C14G H14T 0.9800
C14G H14U 0.9800
C15G H15S 0.9800
C15G H15T 0.9800
C15G H15U 0.9800
C16G O4G 1.255(9)
C16G N7G 1.330(11)
C17G N7G 1.464(10)
C17G C20G 1.480(11)
C17G C18G 1.482(11)
C17G C19G 1.607(12)
C18G H18S 0.9800
C18G H18T 0.9800
C18G H18U 0.9800
C19G H19S 0.9800
C19G H19T 0.9800
C19G H19U 0.9800
C20G O5G 1.271(8)
C20G N8G 1.326(10)
C21G N8G 1.458(10)
C21G C24G 1.518(12)
C21G C22G 1.523(10)
C21G C23G 1.550(9)
C22G H22S 0.9800
C22G H22T 0.9800
C22G H22U 0.9800
C23G H23S 0.9800
C23G H23T 0.9800
C23G H23U 0.9800
C24G O6G 1.218(10)
C24G N9G 1.400(9)
C25G N9G 1.451(10)
C25G C28G 1.484(11)
C25G C27G 1.535(11)
C25G C26G 1.594(10)
C26G H26S 0.9800
C26G H26T 0.9800
C26G H26U 0.9800
C27G H27S 0.9800
C27G H27T 0.9800
C27G H27U 0.9800
C28G O7G 1.231(9)
C28G N10G 1.398(10)
C29G N10G 1.464(9)
C29G C30G 1.552(10)
C29G C31G 1.555(12)
C29G C32G 1.558(10)
C30G H30S 0.9800
C30G H30T 0.9800
C30G H30U 0.9800
C31G H31S 0.9800
C31G H31T 0.9800
C31G H31U 0.9800
C32G O8G 1.226(8)
C32G N11G 1.341(11)
C33G N11G 1.466(9)
C33G C36G 1.529(10)
C33G C35G 1.536(12)
C33G C34G 1.558(13)
C34G H34S 0.9800
C34G H34T 0.9800
C34G H34U 0.9800
C35G H35S 0.9800
C35G H35T 0.9800
C35G H35U 0.9800
C36G O9G 1.231(8)
C36G N12G 1.368(9)
C37G N12G 1.468(9)
C37G C39G 1.536(10)
C37G C40G 1.546(9)
C37G C38G 1.571(11)
C38G H38S 0.9800
C38G H38T 0.9800
C38G H38U 0.9800
C39G H39S 0.9800
C39G H39T 0.9800
C39G H39U 0.9800
C40G O10G 1.260(9)
C40G N13G 1.305(11)
C41G N13G 1.453(9)
C41G C44G 1.503(13)
C41G C43G 1.536(15)
C41G C42G 1.549(12)
C42G H42S 0.9800
C42G H42T 0.9800
C42G H42U 0.9800
C43G H43S 0.9800
C43G H43T 0.9800
C43G H43U 0.9800
C44G O11G 1.219(12)
C44G O12G 1.363(10)
C45G O12G 1.459(11)
C45G C46G 1.512(11)
C45G H45L 0.9900
C45G H45M 0.9900
C46G Si1G 1.905(9)
C46G H46L 0.9900
C46G H46M 0.9900
C47G Si1G 1.833(10)
C47G H47S 0.9800
C47G H47T 0.9800
C47G H47U 0.9800
C48G Si1G 1.800(11)
C48G H48S 0.9800
C48G H48T 0.9800
C48G H48U 0.9800
C49G Si1G 1.919(19)
C49G H49S 0.9800
C49G H49T 0.9800
C49G H49U 0.9800
C1H C3H 1.495(12)
C1H N3H 1.497(9)
C1H C2H 1.525(11)
C1H C4H 1.533(10)
C2H H2H1 0.9800
C2H H2H2 0.9800
C2H H2H3 0.9800
C3H H3H1 0.9800
C3H H3H2 0.9800
C3H H3H3 0.9800
C4H O1H 1.221(8)
C4H N4H 1.332(10)
C5H N4H 1.453(10)
C5H C6H 1.534(10)
C5H C7H 1.543(10)
C5H C8H 1.568(8)
C6H H6H1 0.9800
C6H H6H2 0.9800
C6H H6H3 0.9800
C7H H7H1 0.9800
C7H H7H2 0.9800
C7H H7H3 0.9800
C8H O2H 1.219(9)
C8H N5H 1.358(10)
C9H N5H 1.457(8)
C9H C11H 1.513(10)
C9H C12H 1.529(9)
C9H C10H 1.560(12)
C10H H10V 0.9800
C10H H10W 0.9800
C10H H10X 0.9800
C11H H11V 0.9800
C11H H11W 0.9800
C11H H11X 0.9800
C12H O3H 1.240(8)
C12H N6H 1.331(10)
C13H C15H 1.487(10)
C13H N6H 1.505(8)
C13H C16H 1.559(9)
C13H C14H 1.563(10)
C14H H14V 0.9800
C14H H14W 0.9800
C14H H14$ 0.9800
C15H H15V 0.9800
C15H H15W 0.9800
C15H H15$ 0.9800
C16H O4H 1.248(8)
C16H N7H 1.339(9)
C17H N7H 1.453(11)
C17H C19H 1.509(15)
C17H C20H 1.522(15)
C17H C18H 1.557(11)
C18H H18V 0.9800
C18H H18W 0.9800
C18H H18$ 0.9800
C19H H19V 0.9800
C19H H19W 0.9800
C19H H19$ 0.9800
C20H N8K 1.17(2)
C20H O5H 1.212(10)
C20H N8J 1.557(19)
C21K N8K 1.496(14)
C21K C22K 1.549(12)
C21K C23K 1.554(12)
C21K C24H 1.595(15)
C22K H22V 0.9800
C22K H22W 0.9800
C22K H22$ 0.9800
C23K H23V 0.9800
C23K H23W 0.9800
C23K H23$ 0.9800
C21J N8J 1.484(14)
C21J C22J 1.525(11)
C21J C24H 1.527(14)
C21J C23J 1.537(11)
C22J H22X 0.59(19)
C22J H22Y 0.8(2)
C22J H22Z 1.09(17)
C23J H23X 0.9800
C23J H23Y 0.9800
C23J H23Z 0.9800
C24H O6H 1.254(9)
C24H N9H 1.344(12)
C25H N9H 1.429(12)
C25H C28H 1.525(10)
C25H C26H 1.550(11)
C25H C27H 1.555(11)
C26H H26V 0.9800
C26H H26W 0.9800
C26H H26$ 0.9800
C27H H27V 0.9800
C27H H27W 0.9800
C27H H27$ 0.9800
C28H O7H 1.215(9)
C28H N10H 1.345(10)
C29H N10H 1.456(8)
C29H C30H 1.510(11)
C29H C31H 1.530(10)
C29H C32H 1.552(8)
C30H H30V 0.9800
C30H H30W 0.9800
C30H H30X 0.9800
C31H H31V 0.9800
C31H H31W 0.9800
C31H H31X 0.9800
C32H O8H 1.233(8)
C32H N11H 1.345(9)
C33H N11H 1.476(8)
C33H C36H 1.514(10)
C33H C34H 1.539(11)
C33H C35H 1.556(11)
C34H H34V 0.9800
C34H H34W 0.9800
C34H H34X 0.9800
C35H H35V 0.9800
C35H H35W 0.9800
C35H H35X 0.9800
C36H O9H 1.237(9)
C36H N12H 1.342(11)
C37H N12H 1.484(10)
C37H C38H 1.500(12)
C37H C39H 1.533(11)
C37H C40H 1.556(11)
C38H H38V 0.9800
C38H H38W 0.9800
C38H H38X 0.9800
C39H H39V 0.9800
C39H H39W 0.9800
C39H H39X 0.9800
C40H O10H 1.215(10)
C40H N13H 1.333(11)
C41H C42H 1.482(14)
C41H N13H 1.501(11)
C41H C43H 1.508(16)
C41H C44H 1.532(13)
C42H H42V 0.9800
C42H H42W 0.9800
C42H H42$ 0.9800
C43H H43V 0.9800
C43H H43W 0.9800
C43H H43X 0.9800
C44H O11H 1.235(13)
C44H O12H 1.335(13)
C45H C46H 1.475(12)
C45H O12H 1.475(11)
C45H H45N 0.9900
C45H H45O 0.9900
C46H Si1H 1.864(9)
C46H H46N 0.9900
C46H H46O 0.9900
C47H Si1H 1.862(9)
C47H H47V 0.9800
C47H H47W 0.9800
C47H H47X 0.9800
C48H Si1H 1.900(8)
C48H H48V 0.9800
C48H H48W 0.9800
C48H H48X 0.9800
C49H Si1H 1.868(11)
C49H H49V 0.9800
C49H H49W 0.9800
C49H H49X 0.9800
N1H N2H 1.083(15)
N2H N3H 1.251(12)
N4H H4H 0.8800
N5H H5H 0.8800
N6H H6H 0.8800
N7H H7H 0.8800
N8K H8K 0.8800
N8J H8J 0.8800
N9H H9H 0.8800
N10H H105 0.8800
N11H H115 0.8800
N12H H12H 0.8800
N13H H13H 0.8800
N1A N2A 1.150(15)
N2A N3A 1.214(13)
N4A H4A 0.8800
N5A H5A 0.8800
N6A H6A 0.8800
N7A H7A 0.8800
N8A H8A 0.8800
N9A H9A 0.8800
N10A H10Y 0.8800
N11A H11Y 0.8800
N12A H12A 0.8800
N13A H13A 0.8800
N1D N2D 1.152(10)
N2D N3D 1.186(10)
N4D H4D 0.8800
N5D H5D 0.8800
N6D H6D 0.8800
N7D H7D 0.8800
N8D H8D 0.8800
N9D H9D 0.8800
N10D H101 0.8800
N11D H111 0.8800
N12D H12D 0.8800
N13D H13D 0.8800
N1E N2E 1.133(12)
N2E N3E 1.194(10)
N4E H4E 0.8800
N5E H5E 0.8800
N6E H6E 0.8800
N7E H7E 0.8800
N8E H8E 0.8800
N9E H9E 0.8800
N10E H102 0.8800
N11E H112 0.8800
N12E H12E 0.8800
N13E H13E 0.8800
N1F N2F 1.145(17)
N2F N3F 1.217(14)
N4F H4F 0.8800
N5F H5F 0.8800
N6F H6F 0.8800
N7F H7F 0.8800
N8F H8F 0.8800
N9F H9F 0.8800
N10F H103 0.8800
N11F H113 0.8800
N12F H12F 0.8800
N13F H13F 0.8800
N1G N2G 1.118(16)
N2G N3G 1.219(12)
N4G H4G 0.8800
N5G H5G 0.8800
N6G H6G 0.8800
N7G H7G 0.8800
N8G H8G 0.8800
N9G H9G 0.8800
N10G H104 0.8800
N11G H114 0.8800
N12G H12G 0.8800
N13G H13G 0.8800

loop_
_geom_hbond_atom_site_label_D
_geom_hbond_atom_site_label_H
_geom_hbond_atom_site_label_A
_geom_hbond_distance_DH
_geom_hbond_distance_HA
_geom_hbond_distance_DA
_geom_hbond_angle_DHA
_geom_hbond_site_symmetry_A
N13H H13H O8H 0.88 2.26 3.027(9) 145.8 .
N12H H12H O7H 0.88 2.20 2.983(8) 147.6 .
N11H H115 O6H 0.88 2.13 2.948(8) 154.1 .
N10H H105 O5H 0.88 2.16 3.007(8) 160.2 .
N9H H9H O4H 0.88 2.21 3.021(8) 153.3 .
N8J H8J O3H 0.88 1.99 2.832(18) 161.1 .
N8K H8K O3H 0.88 2.55 3.170(17) 127.8 .
N7H H7H O2H 0.88 2.17 2.888(8) 139.0 .
N6H H6H O1H 0.88 2.24 2.980(7) 141.7 .
N5H H5H O10E 0.88 2.31 2.927(8) 127.0 1_554
N4H H4H O9F 0.88 2.55 3.012(7) 113.6 1_564
N13G H13G O8G 0.88 2.17 2.978(8) 153.1 .
N12G H12G O7G 0.88 2.32 3.133(7) 153.3 .
N11G H114 O6G 0.88 2.21 2.996(8) 149.0 .
N10G H104 O5G 0.88 2.36 3.048(8) 135.7 .
N9G H9G O4G 0.88 2.22 2.968(8) 143.1 .
N8G H8G O3G 0.88 2.24 3.071(8) 156.7 .
N7G H7G O2G 0.88 2.07 2.914(8) 160.1 .
N6G H6G O1G 0.88 2.29 3.101(9) 153.5 .
N5G H5G O10A 0.88 2.64 3.130(9) 116.2 .
N4G H4G O9A 0.88 2.16 2.999(8) 159.9 .
N13F H13F O8F 0.88 2.12 2.950(7) 156.0 .
N12F H12F O7F 0.88 2.35 3.166(7) 155.1 .
N11F H113 O6F 0.88 2.31 3.077(8) 145.2 .
N10F H103 O5F 0.88 2.42 3.099(8) 134.8 .
N9F H9F O4F 0.88 2.23 2.976(8) 141.9 .
N8F H8F O3F 0.88 2.20 3.028(8) 157.4 .
N7F H7F O2F 0.88 2.05 2.916(9) 167.9 .
N6F H6F O1F 0.88 2.23 3.075(9) 159.9 .
N5F H5F O10B 0.88 2.64 3.120(10) 115.6 1_545
N4F H4F O9B 0.88 2.33 3.099(11) 146.7 1_545
N4F H4F N3F 0.88 2.12 2.576(12) 111.5 .
N13E H13E O8E 0.88 2.05 2.913(8) 167.5 .
N12E H12E O7E 0.88 2.37 3.215(8) 162.2 .
N11E H112 O6E 0.88 2.04 2.879(9) 159.7 .
N10E H102 O5E 0.88 2.33 3.036(8) 137.8 .
N9E H9E O4E 0.88 2.20 2.956(8) 144.2 .
N8E H8E O3E 0.88 2.13 2.953(9) 155.7 .
N7E H7E O2E 0.88 2.06 2.920(8) 165.4 .
N6E H6E O1E 0.88 2.25 3.101(9) 162.0 .
N5E H5E O10H 0.88 2.55 3.031(8) 115.4 2_565
N4E H4E O9H 0.88 2.16 2.982(8) 155.8 2_565
N13D H13D O8D 0.88 2.13 2.930(9) 151.2 .
N12D H12D O7D 0.88 2.15 2.968(9) 153.6 .
N11D H111 O6D 0.88 2.24 3.017(8) 146.9 .
N10D H101 O5D 0.88 2.33 3.118(9) 149.8 .
N9D H9D O4D 0.88 2.23 3.003(8) 146.2 .
N8D H8D O3D 0.88 2.21 2.980(8) 145.3 .
N7D H7D O2D 0.88 2.08 2.888(7) 151.3 .
N6D H6D O1D 0.88 2.19 3.002(7) 154.1 .
N5D H5D O10G 0.88 2.54 3.031(8) 116.3 3_455
N4D H4D N3D 0.88 2.21 2.645(8) 110.4 .
N13C H13C O8C 0.88 2.08 2.930(7) 163.1 .
N12C H12C O7C 0.88 2.34 3.197(7) 164.2 .
N11C H11 O6C 0.88 2.08 2.905(8) 155.3 .
N10C H10 O5C 0.88 2.25 3.014(8) 145.3 .
N9C H9C O4C 0.88 2.19 2.976(8) 149.1 .
N8C H8C O3C 0.88 2.19 2.997(8) 152.2 .
N7C H7C O2C 0.88 2.06 2.901(8) 158.9 .
N6C H6C O1C 0.88 2.23 3.055(9) 155.4 .
N4C H4C O9D 0.88 2.27 3.110(11) 160.1 2_565
N13B H13B O8B 0.88 2.19 2.965(8) 147.1 .
N12B H12B O7B 0.88 2.21 3.013(10) 150.8 .
N11B H11Z O6B 0.88 2.21 2.997(8) 148.5 .
N10B H10Z O5B 0.88 2.31 3.081(10) 146.0 .
N9B H9B O4B 0.88 2.19 2.988(7) 151.3 .
N8B H8B O3B 0.88 2.20 2.977(8) 147.7 .
N7B H7B O2B 0.88 2.09 2.881(8) 148.5 .
N6B H6B O1B 0.88 2.16 2.982(7) 154.7 .
N5B H5B O10F 0.88 2.54 3.063(7) 118.9 2_564
N13A H13A O8A 0.88 2.24 3.025(8) 148.9 .
N12A H12A O7A 0.88 2.19 2.961(8) 146.6 .
N11A H11Y O6A 0.88 2.15 2.973(8) 155.2 .
N10A H10Y O5A 0.88 2.12 2.966(9) 161.9 .
N9A H9A O4A 0.88 2.22 3.036(8) 154.5 .
N8A H8A O3A 0.88 2.29 3.009(10) 138.5 .
N7A H7A O2A 0.88 2.16 2.898(7) 141.6 .
N6A H6A O1A 0.88 2.25 2.991(7) 141.7 .
N5A H5A O10C 0.88 2.29 2.908(8) 127.4 4
N4A H4A O9G 0.88 2.51 3.001(7) 115.5 2_565

loop_
_geom_torsion_atom_site_label_1
_geom_torsion_atom_site_label_2
_geom_torsion_atom_site_label_3
_geom_torsion_atom_site_label_4
_geom_torsion
N3A C1A C4A O1A 170.3(8)
C3A C1A C4A O1A 50.6(9)
C2A C1A C4A O1A -69.8(9)
N3A C1A C4A N4A -10.5(10)
C3A C1A C4A N4A -130.1(7)
C2A C1A C4A N4A 109.5(8)
N4A C5A C8A O2A 136.9(6)
C6A C5A C8A O2A -104.0(7)
C7A C5A C8A O2A 16.4(10)
N4A C5A C8A N5A -44.4(8)
C6A C5A C8A N5A 74.7(8)
C7A C5A C8A N5A -164.9(7)
N5A C9A C12A O3A 145.3(7)
C11A C9A C12A O3A 22.0(10)
C10A C9A C12A O3A -99.4(8)
N5A C9A C12A N6A -38.2(8)
C11A C9A C12A N6A -161.6(6)
C10A C9A C12A N6A 77.1(8)
N6A C13A C16A O4A 143.4(7)
C14A C13A C16A O4A -96.6(8)
C15A C13A C16A O4A 19.1(10)
N6A C13A C16A N7A -38.8(8)
C14A C13A C16A N7A 81.3(7)
C15A C13A C16A N7A -163.1(6)
N7A C17A C20A O5A 147.7(7)
C19A C17A C20A O5A 28.3(10)
C18A C17A C20A O5A -96.5(9)
N7A C17A C20A N8A -36.9(10)
C19A C17A C20A N8A -156.2(7)
C18A C17A C20A N8A 79.0(9)
N8A C21A C24A O6A 156.1(10)
C22A C21A C24A O6A -85.6(12)
C23A C21A C24A O6A 32.9(17)
N8A C21A C24A N9A -27.0(15)
C22A C21A C24A N9A 91.2(10)
C23A C21A C24A N9A -150.3(12)
N9A C25A C28A O7A 152.3(7)
C26A C25A C28A O7A -91.2(8)
C27A C25A C28A O7A 31.4(11)
N9A C25A C28A N10A -31.4(9)
C26A C25A C28A N10A 85.1(9)
C27A C25A C28A N10A -152.3(8)
N10A C29A C32A O8A 148.9(7)
C31A C29A C32A O8A 24.4(10)
C30A C29A C32A O8A -95.2(8)
N10A C29A C32A N11A -34.6(9)
C31A C29A C32A N11A -159.0(7)
C30A C29A C32A N11A 81.3(8)
N11A C33A C36A O9A 149.1(7)
C34A C33A C36A O9A -93.2(8)
C35A C33A C36A O9A 26.9(10)
N11A C33A C36A N12A -35.7(9)
C34A C33A C36A N12A 82.0(7)
C35A C33A C36A N12A -157.9(7)
N12A C37A C40A O10A 150.4(8)
C39A C37A C40A O10A 24.8(11)
C38A C37A C40A O10A -92.4(9)
N12A C37A C40A N13A -37.6(10)
C39A C37A C40A N13A -163.2(7)
C38A C37A C40A N13A 79.6(8)
N13A C41A C44A O11A -141.8(10)
C43A C41A C44A O11A -15.9(13)
C42A C41A C44A O11A 99.7(11)
N13A C41A C44A O12A 34.9(11)
C43A C41A C44A O12A 160.9(8)
C42A C41A C44A O12A -83.5(10)
O12A C45A C46A Si1A 177.0(9)
N3B C1B C4B O1B -157.9(6)
C2B C1B C4B O1B -37.4(8)
C3B C1B C4B O1B 86.1(7)
N3B C1B C4B N4B 22.1(8)
C2B C1B C4B N4B 142.5(6)
C3B C1B C4B N4B -93.9(7)
N4B C5B C8B O2B -144.1(6)
C6B C5B C8B O2B 100.8(7)
C7B C5B C8B O2B -23.3(9)
N4B C5B C8B N5B 36.9(8)
C6B C5B C8B N5B -78.2(8)
C7B C5B C8B N5B 157.7(6)
N5B C9B C12B O3B -147.1(6)
C10B C9B C12B O3B 96.2(7)
C11B C9B C12B O3B -24.7(9)
N5B C9B C12B N6B 37.5(8)
C10B C9B C12B N6B -79.3(7)
C11B C9B C12B N6B 159.9(6)
N6B C13B C16B O4B -149.9(5)
C14B C13B C16B O4B -27.9(8)
C15B C13B C16B O4B 94.6(7)
N6B C13B C16B N7B 35.6(8)
C14B C13B C16B N7B 157.7(7)
C15B C13B C16B N7B -79.9(7)
N7B C17B C20B O5B -146.3(7)
C18B C17B C20B O5B -21.6(9)
C19B C17B C20B O5B 94.7(8)
N7B C17B C20B N8B 38.1(9)
C18B C17B C20B N8B 162.8(6)
C19B C17B C20B N8B -80.9(7)
N8B C21B C24B O6B -147.6(6)
C22B C21B C24B O6B -25.8(10)
C23B C21B C24B O6B 94.8(7)
N8B C21B C24B N9B 34.8(9)
C22B C21B C24B N9B 156.6(7)
C23B C21B C24B N9B -82.8(8)
N9B C25B C28B O7B -146.8(7)
C26B C25B C28B O7B -26.7(11)
C27B C25B C28B O7B 95.3(9)
N9B C25B C28B N10B 38.3(10)
C26B C25B C28B N10B 158.4(8)
C27B C25B C28B N10B -79.5(9)
N10B C29B C32B O8B -148.0(10)
C30B C29B C32B O8B 95.6(11)
C31B C29B C32B O8B -28.1(14)
N10B C29B C32B N11B 33.1(14)
C30B C29B C32B N11B -83.2(10)
C31B C29B C32B N11B 153.0(11)
N11B C33B C36B O9B -155.1(9)
C34B C33B C36B O9B 87.1(10)
C35B C33B C36B O9B -33.4(16)
N11B C33B C36B N12B 30.8(12)
C34B C33B C36B N12B -87.0(12)
C35B C33B C36B N12B 152.4(12)
N12B C37B C40B O10B -141.9(9)
C38B C37B C40B O10B 99.9(10)
C39B C37B C40B O10B -20.1(12)
N12B C37B C40B N13B 42.1(11)
C38B C37B C40B N13B -76.2(9)
C39B C37B C40B N13B 163.9(8)
C42B C41B C44B O11B -98.4(12)
N13B C41B C44B O11B 146.6(10)
C43B C41B C44B O11B 28.5(14)
C42B C41B C44B O12B 75.1(10)
N13B C41B C44B O12B -40.0(11)
C43B C41B C44B O12B -158.1(9)
O12B C45B C46B Si1B -173.4(6)
C2B C1B N3B N2B 51.9(8)
C4B C1B N3B N2B 172.3(6)
C3B C1B N3B N2B -72.4(8)
O1B C4B N4B C5B -11.3(10)
C1B C4B N4B C5B 168.8(5)
C6B C5B N4B C4B 169.8(6)
C7B C5B N4B C4B -67.1(7)
C8B C5B N4B C4B 54.0(8)
O2B C8B N5B C9B -1.2(10)
C5B C8B N5B C9B 177.8(6)
C10B C9B N5B C8B 165.3(6)
C12B C9B N5B C8B 48.3(8)
C11B C9B N5B C8B -74.8(8)
O3B C12B N6B C13B 0.6(10)
C9B C12B N6B C13B 175.9(6)
C14B C13B N6B C12B -68.3(8)
C16B C13B N6B C12B 53.8(8)
C15B C13B N6B C12B 169.3(6)
O4B C16B N7B C17B 3.4(11)
C13B C16B N7B C17B 177.4(6)
C20B C17B N7B C16B 49.7(9)
C18B C17B N7B C16B -73.0(9)
C19B C17B N7B C16B 168.8(7)
O5B C20B N8B C21B -1.5(11)
C17B C20B N8B C21B 174.0(6)
C22B C21B N8B C20B -66.3(9)
C23B C21B N8B C20B 171.8(7)
C24B C21B N8B C20B 55.1(9)
O6B C24B N9B C25B -4.2(11)
C21B C24B N9B C25B 173.4(7)
C26B C25B N9B C24B -65.2(10)
C27B C25B N9B C24B 171.4(7)
C28B C25B N9B C24B 54.5(9)
O7B C28B N10B C29B 1.1(15)
C25B C28B N10B C29B 175.9(9)
C32B C29B N10B C28B 53.8(14)
C30B C29B N10B C28B 168.0(11)
C31B C29B N10B C28B -66.4(12)
O8B C32B N11B C33B -2.1(16)
C29B C32B N11B C33B 176.7(8)
C34B C33B N11B C32B 174.1(9)
C36B C33B N11B C32B 57.0(11)
C35B C33B N11B C32B -64.2(12)
O9B C36B N12B C37B 6.7(15)
C33B C36B N12B C37B -179.3(9)
C38B C37B N12B C36B 169.6(9)
C39B C37B N12B C36B -68.3(11)
C40B C37B N12B C36B 53.2(12)
O10B C40B N13B C41B -6.5(16)
C37B C40B N13B C41B 169.4(9)
C42B C41B N13B C40B -162.8(10)
C43B C41B N13B C40B 68.9(11)
C44B C41B N13B C40B -47.4(13)
O11B C44B O12B C45B -7.7(14)
C41B C44B O12B C45B 179.1(8)
C46B C45B O12B C44B -80.2(11)
C3C C1C C4C O1C 59.3(19)
N3C C1C C4C O1C -176.9(10)
C2C C1C C4C O1C -61.3(13)
C3C C1C C4C N4C -124.8(15)
N3C C1C C4C N4C -1.0(17)
C2C C1C C4C N4C 114.6(11)
N4C C5C C8C O2C -153.4(9)
C6C C5C C8C O2C -32.2(13)
C7C C5C C8C O2C 92.8(11)
N4C C5C C8C N5C 27.6(13)
C6C C5C C8C N5C 148.8(9)
C7C C5C C8C N5C -86.3(11)
C11C C9C C12C O3C -29.5(11)
N5C C9C C12C O3C -152.9(7)
C10C C9C C12C O3C 92.2(9)
C11C C9C C12C N6C 153.2(9)
N5C C9C C12C N6C 29.8(9)
C10C C9C C12C N6C -85.1(9)
C14C C13C C16C O4C -30.1(10)
N6C C13C C16C O4C -150.4(7)
C15C C13C C16C O4C 91.5(9)
C14C C13C C16C N7C 155.8(7)
N6C C13C C16C N7C 35.5(10)
C15C C13C C16C N7C -82.6(9)
N7C C17C C20C O5C -142.9(7)
C19C C17C C20C O5C 97.4(8)
C18C C17C C20C O5C -21.9(10)
N7C C17C C20C N8C 41.4(9)
C19C C17C C20C N8C -78.2(8)
C18C C17C C20C N8C 162.5(7)
N8C C21C C24C O6C -147.5(8)
C23C C21C C24C O6C 95.4(9)
C22C C21C C24C O6C -24.1(11)
N8C C21C C24C N9C 32.8(11)
C23C C21C C24C N9C -84.3(9)
C22C C21C C24C N9C 156.2(7)
N9C C25C C28C O7C -145.3(7)
C27C C25C C28C O7C -21.4(10)
C26C C25C C28C O7C 98.1(8)
N9C C25C C28C N10C 34.4(9)
C27C C25C C28C N10C 158.3(6)
C26C C25C C28C N10C -82.2(8)
N10C C29C C32C O8C -161.7(6)
C30C C29C C32C O8C -38.3(9)
C31C C29C C32C O8C 81.2(8)
N10C C29C C32C N11C 22.6(9)
C30C C29C C32C N11C 146.0(7)
C31C C29C C32C N11C -94.6(7)
N11C C33C C36C O9C -152.2(7)
C34C C33C C36C O9C 88.6(8)
C35C C33C C36C O9C -30.9(11)
N11C C33C C36C N12C 30.3(9)
C34C C33C C36C N12C -88.9(7)
C35C C33C C36C N12C 151.6(7)
N12C C37C C40C O10C -165.6(6)
C38C C37C C40C O10C -41.4(9)
C39C C37C C40C O10C 77.8(8)
N12C C37C C40C N13C 14.8(10)
C38C C37C C40C N13C 139.0(7)
C39C C37C C40C N13C -101.8(8)
N13C C41C C44C O11C 142.5(8)
C43C C41C C44C O11C -98.7(10)
C42C C41C C44C O11C 20.7(11)
N13C C41C C44C O12C -46.9(8)
C43C C41C C44C O12C 72.0(8)
C42C C41C C44C O12C -168.6(6)
O12C C45C C46C Si1C -171.6(6)
C4C C1C N3C N2C 169.7(11)
C3C C1C N3C N2C -65(2)
C2C C1C N3C N2C 53.0(11)
O1C C4C N4C C5C -14.6(17)
C1C C4C N4C C5C 169.7(11)
C8C C5C N4C C4C 65.6(13)
C6C C5C N4C C4C -55.5(12)
C7C C5C N4C C4C 176.9(10)
O2C C8C N5C C9C -0.1(14)
C5C C8C N5C C9C 178.9(8)
C11C C9C N5C C8C -71.1(11)
C12C C9C N5C C8C 52.9(11)
C10C C9C N5C C8C 166.0(8)
O3C C12C N6C C13C 7.5(12)
C9C C12C N6C C13C -175.4(7)
C16C C13C N6C C12C 46.5(10)
C14C C13C N6C C12C -77.4(8)
C15C C13C N6C C12C 167.2(7)
O4C C16C N7C C17C 5.4(12)
C13C C16C N7C C17C 179.2(7)
C19C C17C N7C C16C 167.1(8)
C20C C17C N7C C16C 46.3(10)
C18C C17C N7C C16C -74.9(9)
O5C C20C N8C C21C -0.6(11)
C17C C20C N8C C21C 174.9(7)
C24C C21C N8C C20C 56.4(10)
C23C C21C N8C C20C 172.6(7)
C22C C21C N8C C20C -65.1(9)
O6C C24C N9C C25C -1.4(12)
C21C C24C N9C C25C 178.3(8)
C28C C25C N9C C24C 55.6(10)
C27C C25C N9C C24C -68.8(10)
C26C C25C N9C C24C 173.2(8)
O7C C28C N10C C29C -3.7(11)
C25C C28C N10C C29C 176.7(7)
C30C C29C N10C C28C -59.6(9)
C31C C29C N10C C28C 177.7(7)
C32C C29C N10C C28C 61.1(9)
O8C C32C N11C C33C 2.8(10)
C29C C32C N11C C33C 178.6(6)
C36C C33C N11C C32C 52.0(9)
C34C C33C N11C C32C 169.7(7)
C35C C33C N11C C32C -70.1(9)
O9C C36C N12C C37C 0.5(11)
C33C C36C N12C C37C 178.0(7)
C38C C37C N12C C36C -57.5(9)
C39C C37C N12C C36C -178.5(7)
C40C C37C N12C C36C 65.9(9)
O10C C40C N13C C41C -7.3(12)
C37C C40C N13C C41C 172.2(6)
C43C C41C N13C C40C -168.0(8)
C42C C41C N13C C40C 71.2(9)
C44C C41C N13C C40C -48.8(9)
O11C C44C O12C C45C 3.2(13)
C41C C44C O12C C45C -167.2(6)
C46C C45C O12C C44C 78.8(10)
C45C C46C Si1C C48C -67.5(11)
C45C C46C Si1C C47C 56.7(11)
C45C C46C Si1C C49C 160.7(9)
N3D C1D C4D O1D -157.6(6)
C2D C1D C4D O1D 84.8(7)
C3D C1D C4D O1D -37.3(8)
N3D C1D C4D N4D 22.8(7)
C2D C1D C4D N4D -94.8(7)
C3D C1D C4D N4D 143.1(6)
N4D C5D C8D O2D -144.5(6)
C7D C5D C8D O2D -21.4(9)
C6D C5D C8D O2D 97.7(7)
N4D C5D C8D N5D 37.4(8)
C7D C5D C8D N5D 160.5(6)
C6D C5D C8D N5D -80.4(7)
N5D C9D C12D O3D -146.1(6)
C11D C9D C12D O3D -23.0(9)
C10D C9D C12D O3D 98.7(8)
N5D C9D C12D N6D 36.4(9)
C11D C9D C12D N6D 159.5(6)
C10D C9D C12D N6D -78.8(7)
N6D C13D C16D O4D -147.9(6)
C15D C13D C16D O4D 92.8(8)
C14D C13D C16D O4D -24.4(9)
N6D C13D C16D N7D 35.7(8)
C15D C13D C16D N7D -83.7(7)
C14D C13D C16D N7D 159.1(6)
N7D C17D C20D O5D -145.3(7)
C19D C17D C20D O5D -24.6(9)
C18D C17D C20D O5D 98.5(8)
N7D C17D C20D N8D 38.2(9)
C19D C17D C20D N8D 158.9(6)
C18D C17D C20D N8D -78.0(8)
N8D C21D C24D O6D -148.9(7)
C23D C21D C24D O6D -26.1(11)
C22D C21D C24D O6D 92.8(9)
N8D C21D C24D N9D 36.8(9)
C23D C21D C24D N9D 159.5(7)
C22D C21D C24D N9D -81.6(8)
N9D C25D C28D O7D -144.8(7)
C26D C25D C28D O7D 96.0(9)
C27D C25D C28D O7D -20.8(11)
N9D C25D C28D N10D 38.7(10)
C26D C25D C28D N10D -80.6(9)
C27D C25D C28D N10D 162.6(8)
N10D C29D C32D O8D -155.3(9)
C31D C29D C32D O8D -28.5(15)
C30D C29D C32D O8D 87.0(12)
N10D C29D C32D N11D 26.5(13)
C31D C29D C32D N11D 153.3(11)
C30D C29D C32D N11D -91.1(10)
N11D C33D C36D O9D -154.4(9)
C35D C33D C36D O9D -33.2(16)
C34D C33D C36D O9D 85.0(11)
N11D C33D C36D N12D 27.7(12)
C35D C33D C36D N12D 148.8(11)
C34D C33D C36D N12D -93.0(11)
N12D C37D C40D O10D -147.7(9)
C38D C37D C40D O10D -24.8(13)
C39D C37D C40D O10D 94.8(11)
N12D C37D C40D N13D 41.2(12)
C38D C37D C40D N13D 164.0(9)
C39D C37D C40D N13D -76.4(10)
N13D C41D C44D O11D 142.2(12)
C43D C41D C44D O11D 12.3(17)
C42D C41D C44D O11D -101.9(14)
N13D C41D C44D O12D -35.0(15)
C43D C41D C44D O12D -164.8(11)
C42D C41D C44D O12D 80.9(11)
O12D C45D C46D Si1D -173.2(11)
N3E C3E C4E O1E 171.5(8)
C2E C3E C4E O1E -74.0(9)
C1E C3E C4E O1E 50.9(10)
N3E C3E C4E N4E -13.6(10)
C2E C3E C4E N4E 100.9(8)
C1E C3E C4E N4E -134.2(7)
N4E C5E C8E O2E 149.3(7)
C7E C5E C8E O2E -92.8(9)
C6E C5E C8E O2E 25.0(11)
N4E C5E C8E N5E -28.7(10)
C7E C5E C8E N5E 89.3(8)
C6E C5E C8E N5E -152.9(8)
N5E C9E C12E O3E 154.0(7)
C10E C9E C12E O3E -88.3(8)
C11E C9E C12E O3E 32.4(10)
N5E C9E C12E N6E -31.6(9)
C10E C9E C12E N6E 86.1(8)
C11E C9E C12E N6E -153.2(7)
N6E C13E C16E O4E 151.3(7)
C15E C13E C16E O4E -92.0(8)
C14E C13E C16E O4E 28.0(10)
N6E C13E C16E N7E -29.7(9)
C15E C13E C16E N7E 87.0(8)
C14E C13E C16E N7E -153.0(7)
C19E C17E C20E O5E 23.3(10)
N7E C17E C20E O5E 147.0(7)
C18E C17E C20E O5E -99.3(8)
C19E C17E C20E N8E -159.3(7)
N7E C17E C20E N8E -35.7(9)
C18E C17E C20E N8E 78.1(8)
N8E C21E C24E O6E 151.2(8)
C22E C21E C24E O6E 27.9(12)
C23E C21E C24E O6E -93.1(9)
N8E C21E C24E N9E -36.6(11)
C22E C21E C24E N9E -159.9(9)
C23E C21E C24E N9E 79.1(9)
N9E C25E C28E O7E 146.1(7)
C27E C25E C28E O7E -97.1(8)
C26E C25E C28E O7E 23.8(10)
N9E C25E C28E N10E -37.0(9)
C27E C25E C28E N10E 79.8(8)
C26E C25E C28E N10E -159.4(7)
N10E C29E C32E O8E 159.4(7)
C31E C29E C32E O8E 35.6(10)
C30E C29E C32E O8E -83.2(8)
N10E C29E C32E N11E -18.4(10)
C31E C29E C32E N11E -142.2(7)
C30E C29E C32E N11E 99.0(8)
N11E C33E C36E O9E 156.0(7)
C35E C33E C36E O9E 32.8(10)
C34E C33E C36E O9E -87.4(8)
N11E C33E C36E N12E -29.9(9)
C35E C33E C36E N12E -153.1(7)
C34E C33E C36E N12E 86.6(7)
N12E C37E C40E O10E 171.4(6)
C38E C37E C40E O10E -73.4(8)
C39E C37E C40E O10E 44.5(9)
N12E C37E C40E N13E -13.9(9)
C38E C37E C40E N13E 101.3(8)
C39E C37E C40E N13E -140.8(7)
N13E C41E C44E O11E -137.9(10)
C43E C41E C44E O11E -11.5(13)
C42E C41E C44E O11E 105.7(11)
N13E C41E C44E O12E 40.8(9)
C43E C41E C44E O12E 167.2(7)
C42E C41E C44E O12E -75.7(9)
O12E C45E C46E Si1E 172.6(7)
C3F C1F C4F O1F 55.2(19)
N3F C1F C4F O1F 177.0(11)
C2F C1F C4F O1F -69.4(14)
C3F C1F C4F N4F -131.4(14)
N3F C1F C4F N4F -9.6(17)
C2F C1F C4F N4F 103.9(12)
C7F C5F C8F O2F -93.6(13)
N4F C5F C8F O2F 142.6(10)
C6F C5F C8F O2F 24.8(17)
C7F C5F C8F N5F 84.5(10)
N4F C5F C8F N5F -39.4(15)
C6F C5F C8F N5F -157.2(11)
N5F C9F C12F O3F 153.1(7)
C11F C9F C12F O3F -89.5(8)
C10F C9F C12F O3F 33.2(11)
N5F C9F C12F N6F -32.8(9)
C11F C9F C12F N6F 84.6(8)
C10F C9F C12F N6F -152.7(8)
N6F C13F C16F O4F 151.2(7)
C14F C13F C16F O4F -91.0(9)
C15F C13F C16F O4F 27.0(10)
N6F C13F C16F N7F -28.6(9)
C14F C13F C16F N7F 89.1(8)
C15F C13F C16F N7F -152.8(7)
C19F C17F C20F O5F 24.4(10)
N7F C17F C20F O5F 147.8(7)
C18F C17F C20F O5F -97.0(8)
C19F C17F C20F N8F -157.0(7)
N7F C17F C20F N8F -33.5(9)
C18F C17F C20F N8F 81.7(8)
N8F C21F C24F O6F 145.0(6)
C22F C21F C24F O6F 23.4(9)
C23F C21F C24F O6F -98.2(7)
N8F C21F C24F N9F -41.0(8)
C22F C21F C24F N9F -162.6(7)
C23F C21F C24F N9F 75.8(7)
N9F C25F C28F O7F 144.2(6)
C27F C25F C28F O7F -97.9(8)
C26F C25F C28F O7F 21.6(9)
N9F C25F C28F N10F -42.2(8)
C27F C25F C28F N10F 75.7(7)
C26F C25F C28F N10F -164.8(6)
N10F C29F C32F O8F 149.2(6)
C31F C29F C32F O8F 25.5(10)
C30F C29F C32F O8F -93.6(8)
N10F C29F C32F N11F -32.7(9)
C31F C29F C32F N11F -156.4(7)
C30F C29F C32F N11F 84.5(8)
N11F C33F C36F O9F 154.8(8)
C35F C33F C36F O9F -84.4(9)
C34F C33F C36F O9F 33.5(11)
N11F C33F C36F N12F -27.8(10)
C35F C33F C36F N12F 93.0(8)
C34F C33F C36F N12F -149.2(8)
N12F C37F C40F O10F 160.1(7)
C39F C37F C40F O10F 33.8(10)
C38F C37F C40F O10F -84.5(9)
N12F C37F C40F N13F -27.0(8)
C39F C37F C40F N13F -153.3(7)
C38F C37F C40F N13F 88.4(8)
N13F C41F C44F O11F 39.5(11)
C42F C41F C44F O11F -75.0(10)
C43F C41F C44F O11F 162.3(8)
N13F C41F C44F O12F -140.6(7)
C42F C41F C44F O12F 104.9(8)
C43F C41F C44F O12F -17.8(10)
O12F C45F C46F Si1F 173.7(7)
N3G C1G C4G O1G -165.9(8)
C2G C1G C4G O1G -45.1(11)
C3G C1G C4G O1G 74.8(10)
N3G C1G C4G N4G 15.2(11)
C2G C1G C4G N4G 136.0(8)
C3G C1G C4G N4G -104.1(9)
N4G C5G C8G O2G -150.2(7)
C6G C5G C8G O2G -30.4(10)
C7G C5G C8G O2G 92.2(8)
N4G C5G C8G N5G 30.8(9)
C6G C5G C8G N5G 150.5(7)
C7G C5G C8G N5G -86.9(8)
C11G C9G C12G O3G -25.1(10)
N5G C9G C12G O3G -149.9(7)
C10G C9G C12G O3G 95.1(8)
C11G C9G C12G N6G 157.4(8)
N5G C9G C12G N6G 32.6(9)
C10G C9G C12G N6G -82.4(9)
N6G C13G C16G O4G -155.0(7)
C15G C13G C16G O4G -33.6(10)
C14G C13G C16G O4G 87.2(9)
N6G C13G C16G N7G 31.4(10)
C15G C13G C16G N7G 152.8(7)
C14G C13G C16G N7G -86.4(8)
N7G C17G C20G O5G -144.3(7)
C18G C17G C20G O5G 94.4(8)
C19G C17G C20G O5G -25.2(10)
N7G C17G C20G N8G 40.2(9)
C18G C17G C20G N8G -81.1(8)
C19G C17G C20G N8G 159.3(7)
N8G C21G C24G O6G -141.1(8)
C22G C21G C24G O6G 100.1(9)
C23G C21G C24G O6G -19.0(11)
N8G C21G C24G N9G 41.8(9)
C22G C21G C24G N9G -77.0(9)
C23G C21G C24G N9G 163.9(7)
N9G C25G C28G O7G -142.0(7)
C27G C25G C28G O7G -18.0(11)
C26G C25G C28G O7G 101.9(8)
N9G C25G C28G N10G 39.1(9)
C27G C25G C28G N10G 163.1(7)
C26G C25G C28G N10G -77.0(8)
N10G C29G C32G O8G -153.0(6)
C30G C29G C32G O8G 91.1(7)
C31G C29G C32G O8G -27.3(9)
N10G C29G C32G N11G 29.9(8)
C30G C29G C32G N11G -86.0(7)
C31G C29G C32G N11G 155.6(7)
N11G C33G C36G O9G -160.1(8)
C35G C33G C36G O9G -36.8(11)
C34G C33G C36G O9G 85.8(9)
N11G C33G C36G N12G 25.6(10)
C35G C33G C36G N12G 148.9(7)
C34G C33G C36G N12G -88.5(8)
N12G C37G C40G O10G -156.8(6)
C39G C37G C40G O10G -33.6(10)
C38G C37G C40G O10G 86.0(8)
N12G C37G C40G N13G 28.0(9)
C39G C37G C40G N13G 151.3(7)
C38G C37G C40G N13G -89.1(8)
N13G C41G C44G O11G -39.3(12)
C43G C41G C44G O11G -162.8(9)
C42G C41G C44G O11G 74.3(11)
N13G C41G C44G O12G 147.0(7)
C43G C41G C44G O12G 23.4(11)
C42G C41G C44G O12G -99.4(9)
O12G C45G C46G Si1G -176.8(7)
C3H C1H C4H O1H 50.3(9)
N3H C1H C4H O1H 170.1(7)
C2H C1H C4H O1H -71.7(8)
C3H C1H C4H N4H -129.3(7)
N3H C1H C4H N4H -9.5(9)
C2H C1H C4H N4H 108.7(7)
N4H C5H C8H O2H 137.0(6)
C6H C5H C8H O2H 12.8(9)
C7H C5H C8H O2H -105.6(7)
N4H C5H C8H N5H -41.8(8)
C6H C5H C8H N5H -166.1(6)
C7H C5H C8H N5H 75.5(8)
N5H C9H C12H O3H 144.5(7)
C11H C9H C12H O3H -97.9(8)
C10H C9H C12H O3H 23.0(9)
N5H C9H C12H N6H -39.1(9)
C11H C9H C12H N6H 78.5(7)
C10H C9H C12H N6H -160.7(6)
C15H C13H C16H O4H 23.6(8)
N6H C13H C16H O4H 144.2(6)
C14H C13H C16H O4H -100.2(7)
C15H C13H C16H N7H -160.9(7)
N6H C13H C16H N7H -40.4(8)
C14H C13H C16H N7H 75.2(8)
N7H C17H C20H N8K -43.6(12)
C19H C17H C20H N8K -169.3(10)
C18H C17H C20H N8K 75.0(12)
N7H C17H C20H O5H 147.1(8)
C19H C17H C20H O5H 21.4(12)
C18H C17H C20H O5H -94.3(10)
N7H C17H C20H N8J -25.2(12)
C19H C17H C20H N8J -150.9(10)
C18H C17H C20H N8J 93.3(11)
N8J C21J C24H O6H 159.9(11)
C22J C21J C24H O6H -85.6(12)
C23J C21J C24H O6H 39.0(13)
N8J C21J C24H N9H -36.4(13)
C22J C21J C24H N9H 78.0(12)
C23J C21J C24H N9H -157.3(9)
N8K C21K C24H O6H 160.0(11)
C22K C21K C24H O6H -86.3(11)
C23K C21K C24H O6H 28.9(14)
N8K C21K C24H N9H -10.5(15)
C22K C21K C24H N9H 103.3(11)
C23K C21K C24H N9H -141.5(10)
N9H C25H C28H O7H 151.4(7)
C26H C25H C28H O7H -89.9(8)
C27H C25H C28H O7H 27.1(11)
N9H C25H C28H N10H -30.2(9)
C26H C25H C28H N10H 88.5(8)
C27H C25H C28H N10H -154.5(8)
N10H C29H C32H O8H 147.1(7)
C30H C29H C32H O8H -95.8(8)
C31H C29H C32H O8H 24.0(10)
N10H C29H C32H N11H -35.2(9)
C30H C29H C32H N11H 81.9(7)
C31H C29H C32H N11H -158.3(7)
N11H C33H C36H O9H 148.0(7)
C34H C33H C36H O9H -94.4(8)
C35H C33H C36H O9H 25.5(10)
N11H C33H C36H N12H -33.9(9)
C34H C33H C36H N12H 83.8(8)
C35H C33H C36H N12H -156.3(7)
N12H C37H C40H O10H 145.0(8)
C38H C37H C40H O10H -96.5(9)
C39H C37H C40H O10H 24.4(12)
N12H C37H C40H N13H -42.0(10)
C38H C37H C40H N13H 76.4(9)
C39H C37H C40H N13H -162.6(8)
C42H C41H C44H O11H 98.7(11)
N13H C41H C44H O11H -146.9(9)
C43H C41H C44H O11H -26.6(12)
C42H C41H C44H O12H -74.7(9)
N13H C41H C44H O12H 39.7(11)
C43H C41H C44H O12H 160.0(8)
O12H C45H C46H Si1H 175.6(7)
C3H C1H N3H N2H -54.1(13)
C2H C1H N3H N2H 67.8(13)
C4H C1H N3H N2H -174.1(11)
O1H C4H N4H C5H 8.7(10)
C1H C4H N4H C5H -171.7(6)
C6H C5H N4H C4H 71.2(8)
C7H C5H N4H C4H -166.7(6)
C8H C5H N4H C4H -51.2(8)
O2H C8H N5H C9H 6.6(10)
C5H C8H N5H C9H -174.6(6)
C11H C9H N5H C8H -170.0(6)
C12H C9H N5H C8H -52.6(9)
C10H C9H N5H C8H 69.4(8)
O3H C12H N6H C13H 0.6(10)
C9H C12H N6H C13H -175.7(6)
C15H C13H N6H C12H 66.0(8)
C16H C13H N6H C12H -54.5(8)
C14H C13H N6H C12H -169.6(6)
O4H C16H N7H C17H 0.7(12)
C13H C16H N7H C17H -174.3(8)
C19H C17H N7H C16H 68.3(11)
C20H C17H N7H C16H -54.9(11)
C18H C17H N7H C16H -172.8(8)
O5H C20H N8K C21K -7.7(18)
C17H C20H N8K C21K -176.9(9)
C22K C21K N8K C20H 179.2(13)
C23K C21K N8K C20H 73.3(15)
C24H C21K N8K C20H -63.3(15)
C22J C21J N8J C20H -177.9(13)
C24H C21J N8J C20H -62.3(16)
C23J C21J N8J C20H 46.8(19)
O5H C20H N8J C21J 20(2)
C17H C20H N8J C21J -167.3(13)
O6H C24H N9H C25H -5.1(13)
C21J C24H N9H C25H -168.2(8)
C21K C24H N9H C25H 165.1(8)
C28H C25H N9H C24H -52.1(10)
C26H C25H N9H C24H -170.2(8)
C27H C25H N9H C24H 71.5(10)
O7H C28H N10H C29H -1.0(11)
C25H C28H N10H C29H -179.4(6)
C30H C29H N10H C28H -167.5(6)
C31H C29H N10H C28H 70.9(8)
C32H C29H N10H C28H -51.1(9)
O8H C32H N11H C33H 1.0(11)
C29H C32H N11H C33H -176.7(6)
C36H C33H N11H C32H -55.6(9)
C34H C33H N11H C32H -172.8(7)
C35H C33H N11H C32H 68.7(9)
O9H C36H N12H C37H -0.7(12)
C33H C36H N12H C37H -178.8(7)
C38H C37H N12H C36H -172.6(8)
C39H C37H N12H C36H 64.6(9)
C40H C37H N12H C36H -55.6(10)
O10H C40H N13H C41H 4.8(15)
C37H C40H N13H C41H -168.0(9)
C42H C41H N13H C40H 163.4(9)
C43H C41H N13H C40H -68.7(11)
C44H C41H N13H C40H 49.3(13)
O11H C44H O12H C45H 7.3(11)
C41H C44H O12H C45H -179.1(7)
C46H C45H O12H C44H 78.0(11)
C45H C46H Si1H C47H 60.2(10)
C45H C46H Si1H C49H -60.6(11)
C45H C46H Si1H C48H 179.6(8)
N1A N2A N3A C1A -137(9)
C3A C1A N3A N2A -51.9(12)
C4A C1A N3A N2A -169.2(10)
C2A C1A N3A N2A 73.4(13)
O1A C4A N4A C5A 6.7(11)
C1A C4A N4A C5A -172.5(6)
C8A C5A N4A C4A -49.0(8)
C6A C5A N4A C4A -168.3(6)
C7A C5A N4A C4A 71.6(8)
O2A C8A N5A C9A 7.1(10)
C5A C8A N5A C9A -171.6(6)
C11A C9A N5A C8A 70.3(9)
C12A C9A N5A C8A -52.6(9)
C10A C9A N5A C8A -166.6(7)
O3A C12A N6A C13A -1.1(10)
C9A C12A N6A C13A -177.6(6)
C14A C13A N6A C12A -172.6(6)
C16A C13A N6A C12A -52.3(8)
C15A C13A N6A C12A 69.8(8)
O4A C16A N7A C17A 1.8(11)
C13A C16A N7A C17A -176.1(7)
C19A C17A N7A C16A 65.3(10)
C18A C17A N7A C16A -173.9(8)
C20A C17A N7A C16A -57.4(9)
O5A C20A N8A C21A -1.4(15)
C17A C20A N8A C21A -176.6(10)
C24A C21A N8A C20A -54.3(16)
C22A C21A N8A C20A -174.5(11)
C23A C21A N8A C20A 68.2(13)
O6A C24A N9A C25A -0.6(13)
C21A C24A N9A C25A -177.5(9)
C26A C25A N9A C24A -170.5(8)
C27A C25A N9A C24A 66.5(10)
C28A C25A N9A C24A -54.1(9)
O7A C28A N10A C29A -0.3(11)
C25A C28A N10A C29A -176.4(6)
C31A C29A N10A C28A 71.1(8)
C32A C29A N10A C28A -52.3(9)
C30A C29A N10A C28A -168.0(6)
O8A C32A N11A C33A 1.9(12)
C29A C32A N11A C33A -174.5(7)
C34A C33A N11A C32A -173.0(7)
C35A C33A N11A C32A 65.7(10)
C36A C33A N11A C32A -55.8(9)
O9A C36A N12A C37A -2.8(11)
C33A C36A N12A C37A -177.8(6)
C40A C37A N12A C36A -57.8(9)
C39A C37A N12A C36A 67.1(9)
C38A C37A N12A C36A -174.0(7)
O10A C40A N13A C41A 4.4(13)
C37A C40A N13A C41A -167.8(8)
C43A C41A N13A C40A -77.5(10)
C44A C41A N13A C40A 47.5(12)
C42A C41A N13A C40A 164.9(8)
C4D C1D N3D N2D 173.1(6)
C2D C1D N3D N2D -70.4(8)
C3D C1D N3D N2D 54.1(8)
O1D C4D N4D C5D -10.7(9)
C1D C4D N4D C5D 168.9(5)
C8D C5D N4D C4D 53.4(8)
C7D C5D N4D C4D -69.0(7)
C6D C5D N4D C4D 172.0(6)
O2D C8D N5D C9D -2.9(11)
C5D C8D N5D C9D 175.2(6)
C11D C9D N5D C8D -72.9(8)
C10D C9D N5D C8D 163.9(7)
C12D C9D N5D C8D 49.9(9)
O3D C12D N6D C13D 0.7(10)
C9D C12D N6D C13D 178.1(6)
C15D C13D N6D C12D 170.9(6)
C16D C13D N6D C12D 51.7(9)
C14D C13D N6D C12D -70.0(8)
O4D C16D N7D C17D 0.3(10)
C13D C16D N7D C17D 176.9(6)
C19D C17D N7D C16D -68.0(8)
C18D C17D N7D C16D 168.7(6)
C20D C17D N7D C16D 53.4(8)
O5D C20D N8D C21D 0.1(11)
C17D C20D N8D C21D 176.6(6)
C23D C21D N8D C20D -69.6(10)
C24D C21D N8D C20D 51.9(10)
C22D C21D N8D C20D 169.9(7)
O6D C24D N9D C25D 0.4(11)
C21D C24D N9D C25D 174.7(6)
C28D C25D N9D C24D 52.3(9)
C26D C25D N9D C24D 171.7(7)
C27D C25D N9D C24D -71.3(9)
O7D C28D N10D C29D -5.2(14)
C25D C28D N10D C29D 171.5(9)
C31D C29D N10D C28D -63.7(12)
C30D C29D N10D C28D -178.8(10)
C32D C29D N10D C28D 61.5(13)
O8D C32D N11D C33D 3.7(14)
C29D C32D N11D C33D -178.1(8)
C35D C33D N11D C32D -64.8(12)
C36D C33D N11D C32D 55.5(11)
C34D C33D N11D C32D 175.6(8)
O9D C36D N12D C37D 5.0(15)
C33D C36D N12D C37D -177.1(8)
C40D C37D N12D C36D 52.9(12)
C38D C37D N12D C36D -69.7(10)
C39D C37D N12D C36D 171.9(8)
O10D C40D N13D C41D -2.8(17)
C37D C40D N13D C41D 168.1(11)
C43D C41D N13D C40D 80.2(14)
C44D C41D N13D C40D -49.6(17)
C42D C41D N13D C40D -162.6(12)
C2E C3E N3E N2E 73.4(11)
C1E C3E N3E N2E -54.4(11)
C4E C3E N3E N2E -172.0(9)
O1E C4E N4E C5E 11.3(13)
C3E C4E N4E C5E -163.5(7)
C7E C5E N4E C4E 177.1(7)
C8E C5E N4E C4E -61.7(10)
C6E C5E N4E C4E 62.1(10)
O2E C8E N5E C9E 3.4(11)
C5E C8E N5E C9E -178.8(7)
C10E C9E N5E C8E -168.3(7)
C12E C9E N5E C8E -51.1(9)
C11E C9E N5E C8E 68.8(9)
O3E C12E N6E C13E -0.3(10)
C9E C12E N6E C13E -175.0(7)
C15E C13E N6E C12E -168.0(7)
C14E C13E N6E C12E 66.3(9)
C16E C13E N6E C12E -53.3(9)
O4E C16E N7E C17E 2.0(11)
C13E C16E N7E C17E -177.0(7)
C19E C17E N7E C16E 68.9(9)
C20E C17E N7E C16E -53.3(10)
C18E C17E N7E C16E -166.5(7)
O5E C20E N8E C21E 1.7(11)
C17E C20E N8E C21E -175.6(6)
C22E C21E N8E C20E 66.4(10)
C23E C21E N8E C20E -173.4(7)
C24E C21E N8E C20E -56.4(9)
O6E C24E N9E C25E -3.4(13)
C21E C24E N9E C25E -174.8(7)
C27E C25E N9E C24E -170.9(7)
C26E C25E N9E C24E 66.1(9)
C28E C25E N9E C24E -54.3(9)
O7E C28E N10E C29E -1.4(13)
C25E C28E N10E C29E -177.9(7)
C31E C29E N10E C28E 65.0(10)
C32E C29E N10E C28E -60.7(10)
C30E C29E N10E C28E -176.7(7)
O8E C32E N11E C33E 3.8(11)
C29E C32E N11E C33E -178.6(6)
C35E C33E N11E C32E 66.1(9)
C34E C33E N11E C32E -171.8(7)
C36E C33E N11E C32E -56.1(9)
O9E C36E N12E C37E -4.6(11)
C33E C36E N12E C37E -178.3(6)
C38E C37E N12E C36E 179.4(7)
C40E C37E N12E C36E -65.1(9)
C39E C37E N12E C36E 61.4(9)
O10E C40E N13E C41E -0.8(12)
C37E C40E N13E C41E -175.4(7)
C43E C41E N13E C40E -67.9(10)
C42E C41E N13E C40E 170.1(7)
C44E C41E N13E C40E 54.9(10)
N1F N2F N3F C1F 146(9)
C3F C1F N3F N2F -54(2)
C2F C1F N3F N2F 75.9(19)
C4F C1F N3F N2F -171.5(14)
O1F C4F N4F C5F 3.0(16)
C1F C4F N4F C5F -170.1(12)
C7F C5F N4F C4F -177.7(11)
C8F C5F N4F C4F -50.0(16)
C6F C5F N4F C4F 67.6(12)
O2F C8F N5F C9F 4.4(14)
C5F C8F N5F C9F -173.7(9)
C11F C9F N5F C8F -168.6(7)
C10F C9F N5F C8F 68.6(10)
C12F C9F N5F C8F -50.5(10)
O3F C12F N6F C13F -0.3(11)
C9F C12F N6F C13F -174.6(7)
C14F C13F N6F C12F -168.6(7)
C15F C13F N6F C12F 66.7(9)
C16F C13F N6F C12F -53.4(10)
O4F C16F N7F C17F 5.5(12)
C13F C16F N7F C17F -174.7(7)
C19F C17F N7F C16F 66.6(9)
C20F C17F N7F C16F -55.5(10)
C18F C17F N7F C16F -169.6(7)
O5F C20F N8F C21F 1.8(11)
C17F C20F N8F C21F -176.9(6)
C22F C21F N8F C20F 67.4(9)
C23F C21F N8F C20F -172.0(7)
C24F C21F N8F C20F -54.7(8)
O6F C24F N9F C25F 0.0(10)
C21F C24F N9F C25F -173.8(6)
C27F C25F N9F C24F -170.6(6)
C26F C25F N9F C24F 66.5(8)
C28F C25F N9F C24F -53.3(8)
O7F C28F N10F C29F -0.3(11)
C25F C28F N10F C29F -173.7(6)
C31F C29F N10F C28F 65.7(9)
C32F C29F N10F C28F -56.9(9)
C30F C29F N10F C28F -171.8(7)
O8F C32F N11F C33F 3.7(11)
C29F C32F N11F C33F -174.4(6)
C35F C33F N11F C32F -178.6(7)
C34F C33F N11F C32F 62.4(9)
C36F C33F N11F C32F -59.5(10)
O9F C36F N12F C37F -3.2(12)
C33F C36F N12F C37F 179.5(7)
C39F C37F N12F C36F 62.9(9)
C38F C37F N12F C36F -176.9(7)
C40F C37F N12F C36F -61.8(9)
O10F C40F N13F C41F -2.9(12)
C37F C40F N13F C41F -176.0(6)
C44F C41F N13F C40F 51.4(10)
C42F C41F N13F C40F 166.4(8)
C43F C41F N13F C40F -77.3(9)
C4G C1G N3G N2G 171.0(13)
C2G C1G N3G N2G 48.9(15)
C3G C1G N3G N2G -70.4(15)
O1G C4G N4G C5G -16.0(12)
C1G C4G N4G C5G 162.9(8)
C6G C5G N4G C4G -57.8(9)
C7G C5G N4G C4G 178.2(7)
C8G C5G N4G C4G 62.7(9)
O2G C8G N5G C9G -2.1(12)
C5G C8G N5G C9G 177.0(6)
C11G C9G N5G C8G -71.9(9)
C12G C9G N5G C8G 53.6(9)
C10G C9G N5G C8G 167.5(7)
O3G C12G N6G C13G 4.4(12)
C9G C12G N6G C13G -178.2(7)
C16G C13G N6G C12G 49.4(10)
C15G C13G N6G C12G -74.5(8)
C14G C13G N6G C12G 169.8(7)
O4G C16G N7G C17G 5.1(12)
C13G C16G N7G C17G 178.4(7)
C20G C17G N7G C16G 46.5(10)
C18G C17G N7G C16G 168.2(7)
C19G C17G N7G C16G -73.0(9)
O5G C20G N8G C21G 0.8(10)
C17G C20G N8G C21G 176.3(7)
C24G C21G N8G C20G 51.1(9)
C22G C21G N8G C20G 170.4(7)
C23G C21G N8G C20G -69.3(8)
O6G C24G N9G C25G -2.1(12)
C21G C24G N9G C25G 175.2(7)
C28G C25G N9G C24G 55.3(10)
C27G C25G N9G C24G -70.4(9)
C26G C25G N9G C24G 172.3(7)
O7G C28G N10G C29G -4.1(10)
C25G C28G N10G C29G 174.9(7)
C30G C29G N10G C28G 176.0(7)
C31G C29G N10G C28G -66.0(9)
C32G C29G N10G C28G 59.5(9)
O8G C32G N11G C33G -4.8(10)
C29G C32G N11G C33G 172.0(6)
C36G C33G N11G C32G 61.5(9)
C35G C33G N11G C32G -60.6(9)
C34G C33G N11G C32G 176.4(7)
O9G C36G N12G C37G 6.1(12)
C33G C36G N12G C37G -179.6(7)
C39G C37G N12G C36G -62.9(9)
C40G C37G N12G C36G 60.0(9)
C38G C37G N12G C36G 175.8(7)
O10G C40G N13G C41G 4.7(13)
C37G C40G N13G C41G 179.5(8)
C44G C41G N13G C40G -54.4(11)
C43G C41G N13G C40G 70.7(10)
C42G C41G N13G C40G -164.3(9)
O11A C44A O12A C45A 2.5(15)
C41A C44A O12A C45A -174.0(8)
C46A C45A O12A C44A 80.1(13)
O11D C44D O12D C45D -5.7(18)
C41D C44D O12D C45D 171.1(9)
C46D C45D O12D C44D -80.9(16)
O11E C44E O12E C45E -11.3(13)
C41E C44E O12E C45E 170.1(7)
C46E C45E O12E C44E -79.2(10)
O11F C44F O12F C45F 4.5(13)
C41F C44F O12F C45F -175.4(8)
C46F C45F O12F C44F 159.9(9)
O11G C44G O12G C45G 6.1(13)
C41G C44G O12G C45G -179.7(8)
C46G C45G O12G C44G -165.8(9)
C45A C46A Si1A C48A -165.2(13)
C45A C46A Si1A C49A 67.2(12)
C45A C46A Si1A C47A -52.2(12)
C45D C46D Si1D C47D -179.1(12)
C45D C46D Si1D C48D -58.2(12)
C45D C46D Si1D C49D 63.3(13)
C45F C46F Si1F C47F -61.0(13)
C45F C46F Si1F C48F 169.7(9)
C45F C46F Si1F C49F 54.3(11)
